data_4349985
loop_
_publ_author_name
'Rosado Piquer, Lidia'
'Escoda-Torroella, Mariona'
'Ledezma Gairaud, Marisol'
'Carneros, Saul'
'Daff\'e, Ni\'eli'
'Studniarek, Micha\/l'
'Dreiser, Jan'
'Wernsdorfer, Wolfgang'
'Sa\~nudo, E. Carolina'

_publ_section_title
;
 Hysteresis enhancement on a hybrid Dy(iii) single molecule magnet/iron
 oxide nanoparticle system
;
_journal_issue 3
_journal_name_full 'Inorganic Chemistry Frontiers'
_journal_page_first 705
_journal_paper_doi 10.1039/C8QI01346B
_journal_volume 6
_journal_year 2019
_chemical_formula_moiety '[(C180 H266 Dy12 N8 O76.5), (C5 H14 N O), 5(C6 H16 N), 2(N O3),  3.5(H2 O), 8(C2 H3 N)]'
_chemical_formula_sum 'C231 H343 Dy12 N24 O86.75'
_chemical_formula_weight 6794.27
_space_group_crystal_system triclinic
_space_group_IT_number 2
_space_group_name_Hall '-P 1'
_space_group_name_H-M_alt 'P -1'
_atom_sites_solution_hydrogens geom
_audit_creation_method SHELXL-2014/7
_audit_update_record
;
2018-11-15 deposited with the CCDC.
2019-01-28 downloaded from the CCDC.
;
_cell_angle_alpha 105.294(2)
_cell_angle_beta 99.649(2)
_cell_angle_gamma 98.715(2)
_cell_formula_units_Z 2
_cell_length_a 20.9834(10)
_cell_length_b 22.3764(11)
_cell_length_c 36.0227(16)
_cell_measurement_reflns_used 9634
_cell_measurement_temperature 100(2)
_cell_measurement_theta_max 29.78
_cell_measurement_theta_min 2.48
_cell_volume 15739.6(13)
_computing_cell_refinement 'Bruker SAINT'
_computing_data_collection 'Bruker APEX2'
_computing_data_reduction 'Bruker SAINT'
_computing_structure_refinement 'SHELXL-2014/7 (Sheldrick, 2014)'
_computing_structure_solution 'SHELXS-97 (Sheldrick 2008)'
_diffrn_ambient_temperature 100(2)
_diffrn_measured_fraction_theta_full 0.997
_diffrn_measured_fraction_theta_max 0.987
_diffrn_measurement_device_type 'Bruker Smart APEX II'
_diffrn_measurement_method 'phi and omega scans'
_diffrn_radiation_type MoK\a
_diffrn_radiation_wavelength 0.71073
_diffrn_reflns_av_R_equivalents 0.0581
_diffrn_reflns_av_unetI/netI 0.0604
_diffrn_reflns_Laue_measured_fraction_full 0.997
_diffrn_reflns_Laue_measured_fraction_max 0.987
_diffrn_reflns_limit_h_max 28
_diffrn_reflns_limit_h_min -28
_diffrn_reflns_limit_k_max 25
_diffrn_reflns_limit_k_min -30
_diffrn_reflns_limit_l_max 48
_diffrn_reflns_limit_l_min -48
_diffrn_reflns_number 322173
_diffrn_reflns_point_group_measured_fraction_full 0.997
_diffrn_reflns_point_group_measured_fraction_max 0.987
_diffrn_reflns_theta_full 25.242
_diffrn_reflns_theta_max 28.888
_diffrn_reflns_theta_min 0.964
_diffrn_source 'Mo microsource'
_exptl_absorpt_coefficient_mu 2.884
_exptl_absorpt_correction_type numerical-analytical
_exptl_absorpt_process_details APEXII-SADABS
_exptl_crystal_colour COLOURLESS
_exptl_crystal_density_diffrn 1.434
_exptl_crystal_description BLOCK
_exptl_crystal_F_000 6766
_exptl_crystal_size_max 0.510
_exptl_crystal_size_mid 0.420
_exptl_crystal_size_min 0.300
_exptl_transmission_factor_max 0.7458
_exptl_transmission_factor_min 0.4157
_refine_diff_density_max 3.389
_refine_diff_density_min -2.669
_refine_diff_density_rms 0.291
_refine_ls_extinction_coef 0.000194(13)
_refine_ls_extinction_expression Fc^*^=kFc[1+0.001xFc^2^\l^3^/sin(2\q)]^-1/4^
_refine_ls_extinction_method 'SHELXL-2014/7 (Sheldrick 2014'
_refine_ls_goodness_of_fit_ref 1.081
_refine_ls_hydrogen_treatment constr
_refine_ls_matrix_type full
_refine_ls_number_parameters 3386
_refine_ls_number_reflns 81816
_refine_ls_number_restraints 305
_refine_ls_restrained_S_all 1.083
_refine_ls_R_factor_all 0.0851
_refine_ls_R_factor_gt 0.0586
_refine_ls_shift/su_max 0.003
_refine_ls_shift/su_mean 0.000
_refine_ls_structure_factor_coef Fsqd
_refine_ls_weighting_details 'w=1/[\s^2^(Fo^2^)+(0.0746P)^2^+167.0925P] where P=(Fo^2^+2Fc^2^)/3'
_refine_ls_weighting_scheme calc
_refine_ls_wR_factor_gt 0.1538
_refine_ls_wR_factor_ref 0.1785
_reflns_Friedel_coverage 0.000
_reflns_number_gt 62548
_reflns_number_total 81816
_reflns_threshold_expression 'I > 2\s(I)'
_cod_data_source_file c8qi01346b2.cif
_cod_data_source_block 1071me033_0m_a
_cod_database_code 4349985
_shelx_shelxl_version_number 2014/7
_shelx_space_group_comment
;
The symmetry employed for this shelxl refinement is uniquely defined
by the following loop, which should always be used as a source of
symmetry information in preference to the above space-group names.
They are only intended as comments.
;
_shelx_estimated_absorpt_t_min 0.321
_shelx_estimated_absorpt_t_max 0.478

loop_
_space_group_symop_operation_xyz
'x, y, z'
'-x, -y, -z'

loop_
_atom_site_label
_atom_site_type_symbol
_atom_site_fract_x
_atom_site_fract_y
_atom_site_fract_z
_atom_site_U_iso_or_equiv
_atom_site_adp_type
_atom_site_occupancy
_atom_site_site_symmetry_order
_atom_site_calc_flag
_atom_site_refinement_flags_posn
_atom_site_refinement_flags_adp
_atom_site_refinement_flags_occupancy
_atom_site_disorder_assembly
_atom_site_disorder_group
Dy1 Dy 0.09369(2) 0.63567(2) 0.80138(2) 0.02812(8) Uani 1 1 d . . . . .
Dy2 Dy 0.17685(2) 0.80051(2) 0.86253(2) 0.02120(7) Uani 1 1 d . . . . .
Dy3 Dy 0.15233(2) 0.76617(2) 0.76023(2) 0.01623(6) Uani 1 1 d . . . . .
Dy4 Dy 0.27796(2) 0.68431(2) 0.80701(2) 0.01578(6) Uani 1 1 d . . . . .
Dy5 Dy 0.37485(2) 0.72528(2) 0.73268(2) 0.01531(6) Uani 1 1 d . . . . .
Dy6 Dy 0.36913(2) 0.57120(2) 0.74021(2) 0.02015(7) Uani 1 1 d . . . . .
Dy7 Dy 0.46735(2) 0.70864(2) 0.82559(2) 0.02155(7) Uani 1 1 d . . . . .
Dy8 Dy 0.36505(2) 0.72119(2) 0.62805(2) 0.01475(6) Uani 1 1 d . . . . .
Dy9 Dy 0.44303(2) 0.86377(2) 0.71370(2) 0.01840(7) Uani 1 1 d . . . . .
Dy10 Dy 0.25054(2) 0.80622(2) 0.68546(2) 0.01461(6) Uani 1 1 d . . . . .
Dy11 Dy 0.06036(2) 0.74477(2) 0.66529(2) 0.01881(7) Uani 1 1 d . . . . .
Dy12 Dy 0.13677(2) 0.91047(2) 0.72811(2) 0.01811(7) Uani 1 1 d . . . . .
O1 O 0.1940(2) 0.6957(2) 0.84512(13) 0.0205(10) Uani 1 1 d . . . . .
O2 O 0.0948(2) 0.7410(3) 0.80630(14) 0.0239(10) Uani 1 1 d . . . . .
O3 O 0.1719(2) 0.6667(2) 0.76570(13) 0.0198(9) Uani 1 1 d . . . . .
O4 O 0.2422(2) 0.7798(2) 0.81116(13) 0.0179(9) Uani 1 1 d . . . . .
O5 O 0.2984(2) 0.6490(2) 0.74267(13) 0.0180(9) Uani 1 1 d . . . . .
O6 O 0.3733(2) 0.7475(2) 0.80028(12) 0.0179(9) Uani 1 1 d . . . . .
O7 O 0.3702(2) 0.6306(2) 0.80611(14) 0.0223(10) Uani 1 1 d . . . . .
O8 O 0.4484(2) 0.6696(2) 0.75808(13) 0.0222(10) Uani 1 1 d . . . . .
O9 O 0.3454(2) 0.8214(2) 0.73424(13) 0.0184(9) Uani 1 1 d . . . . .
O10 O 0.2972(2) 0.7156(2) 0.67470(13) 0.0182(9) Uani 1 1 d . . . . .
O11 O 0.3503(2) 0.8218(2) 0.66012(12) 0.0175(9) Uani 1 1 d . . . . .
O12 O 0.4356(2) 0.7529(2) 0.68889(12) 0.0180(9) Uani 1 1 d . . . . .
O13 O 0.2157(2) 0.8495(2) 0.74394(13) 0.0168(9) Uani 1 1 d . . . . .
O14 O 0.1685(2) 0.7326(2) 0.69637(13) 0.0185(9) Uani 1 1 d . . . . .
O15 O 0.1445(2) 0.8326(2) 0.67142(13) 0.0189(9) Uani 1 1 d . . . . .
O16 O 0.0773(2) 0.8164(2) 0.72967(13) 0.0191(9) Uani 1 1 d . . . . .
O17 O -0.0285(3) 0.6384(4) 0.8058(2) 0.0490(17) Uani 1 1 d . . . . .
O18 O 0.0024(3) 0.5478(3) 0.7983(2) 0.0451(16) Uani 1 1 d . . . . .
O19 O -0.0962(4) 0.5583(5) 0.8090(3) 0.084(3) Uani 1 1 d . . . . .
O20 O 0.2424(3) 0.8009(3) 0.92596(17) 0.0406(15) Uani 1 1 d . . . . .
O21 O 0.2891(3) 0.8609(3) 0.89618(19) 0.0444(15) Uani 1 1 d . . . . .
O22 O 0.3396(5) 0.8592(5) 0.9538(3) 0.086(3) Uani 1 1 d . . . . .
O23 O 0.2547(5) 0.5147(4) 0.7138(5) 0.123(6) Uani 1 1 d . . . . .
O24 O 0.3096(4) 0.4855(4) 0.7587(3) 0.060(2) Uani 1 1 d . . . . .
O25 O 0.2078(6) 0.4450(8) 0.7389(8) 0.236(13) Uani 1 1 d . . . . .
O26 O 0.5726(3) 0.7412(3) 0.87360(15) 0.0375(14) Uani 1 1 d . . . . .
O27 O 0.5819(3) 0.7146(4) 0.81301(16) 0.0425(16) Uani 1 1 d . . . . .
O28 O 0.6706(3) 0.7505(5) 0.8597(2) 0.074(3) Uani 1 1 d . . . . .
O29 O 0.4629(2) 0.6738(3) 0.61689(14) 0.0260(11) Uani 1 1 d . . . . .
O30 O 0.3877(2) 0.6598(2) 0.56441(13) 0.0243(11) Uani 1 1 d . . . . .
O31 O 0.4804(3) 0.6289(3) 0.55920(18) 0.0430(15) Uani 1 1 d . . . . .
O32 O 0.4148(4) 0.9536(3) 0.7581(2) 0.0531(18) Uani 1 1 d . . . . .
O33 O 0.4277(3) 0.9634(3) 0.7012(2) 0.0423(15) Uani 1 1 d . . . . .
O34 O 0.3974(6) 1.0376(4) 0.7413(3) 0.105(4) Uani 1 1 d . . . . .
O35 O 0.0871(3) 0.6531(3) 0.62160(18) 0.0461(17) Uani 1 1 d . . . . .
O36 O 0.0819(6) 0.6391(6) 0.5588(3) 0.116(5) Uani 1 1 d . . . . .
O37 O 0.0450(3) 0.9488(3) 0.75725(18) 0.0322(12) Uani 1 1 d . . . . .
O38 O 0.1165(3) 1.0203(3) 0.74765(17) 0.0315(12) Uani 1 1 d . . . . .
O39 O 0.0299(4) 1.0449(3) 0.7685(2) 0.0522(18) Uani 1 1 d . . . . .
O40 O 0.9743(4) 0.7777(5) 0.8143(3) 0.077(3) Uani 1 1 d . . . . .
O41 O 0.8982(4) 0.8291(4) 0.8063(2) 0.060(2) Uani 1 1 d . . . . .
O42 O 0.9766(4) 0.8358(4) 0.7752(2) 0.0565(19) Uani 1 1 d . . . . .
O1W O 0.1036(9) 0.5304(10) 0.7459(7) 0.086(6) Uani 0.5 1 d . . P A 1
O3W O 0.052(2) 0.398(2) 0.6969(14) 0.216(18) Uani 0.5 1 d . U P B 2
O1A O 0.0304(3) 0.6144(3) 0.74019(17) 0.0332(13) Uani 1 1 d . . . . .
O2A O 0.0529(2) 0.6907(2) 0.71361(14) 0.0224(10) Uani 1 1 d . . . . .
O3A O -0.0372(2) 0.6884(3) 0.64968(16) 0.0305(12) Uani 1 1 d . . . . .
O1B O 0.1706(3) 0.9436(3) 0.79494(15) 0.0294(12) Uani 1 1 d . . . . .
O2B O 0.1605(2) 0.8615(2) 0.81803(14) 0.0229(10) Uani 1 1 d . . . . .
O3B O 0.1470(3) 0.8850(3) 0.89341(15) 0.0300(12) Uani 1 1 d . . . . .
O1C O 0.3377(2) 0.6169(2) 0.62508(13) 0.0219(10) Uani 1 1 d . . . . .
O2C O 0.3701(2) 0.6143(2) 0.68646(13) 0.0208(10) Uani 1 1 d . . . . .
O3C O 0.3933(3) 0.5024(3) 0.69354(15) 0.0360(14) Uani 1 1 d . . . . .
O1D O 0.5064(3) 0.8094(3) 0.82500(15) 0.0310(12) Uani 1 1 d . . . . .
O2D O 0.4684(2) 0.8185(2) 0.76631(13) 0.0206(10) Uani 1 1 d . . . . .
O3D O 0.5427(2) 0.9072(3) 0.74410(15) 0.0297(12) Uani 1 1 d . . . . .
O1E O 0.1055(3) 0.7539(3) 0.89573(18) 0.0390(14) Uani 1 1 d . . . . .
O2E O 0.0764(3) 0.6511(3) 0.8647(2) 0.0478(17) Uani 1 1 d . . . . .
O3E O 0.0979(8) 0.7938(7) 0.9701(4) 0.054(4) Uani 0.5 1 d . . P C 1
O4E O 0.0060(9) 0.5732(9) 0.8893(5) 0.074(5) Uani 0.5 1 d . . P D 2
O1F O 0.1408(3) 0.5540(3) 0.8140(3) 0.059(2) Uani 1 1 d . . . . .
O2F O 0.2472(3) 0.5854(3) 0.81497(18) 0.0316(12) Uani 1 1 d . . . . .
O3F O 0.1051(4) 0.4631(4) 0.8407(3) 0.074(3) Uani 1 1 d . . . . .
O1G O 0.3314(3) 0.7159(3) 0.87376(13) 0.0263(11) Uani 1 1 d . . . . .
O2G O 0.4410(3) 0.7267(3) 0.88671(14) 0.0277(11) Uani 1 1 d . . . . .
O3G O 0.5010(3) 0.7228(3) 0.95374(17) 0.0409(15) Uani 1 1 d . . . . .
O1H O 0.4511(3) 0.5385(3) 0.77689(16) 0.0432(16) Uani 1 1 d . . . . .
O2H O 0.5014(3) 0.6163(3) 0.83125(17) 0.0371(14) Uani 1 1 d . . . . .
O3H O 0.5883(5) 0.5994(5) 0.8820(3) 0.080(3) Uani 1 1 d . . . . .
O1I O 0.0521(3) 0.9113(3) 0.67872(15) 0.0293(12) Uani 1 1 d . . . . .
O2I O -0.0004(3) 0.8142(3) 0.64235(18) 0.0352(13) Uani 1 1 d . . . . .
O3I O -0.0850(4) 0.8027(4) 0.5772(2) 0.0340(18) Uani 0.75 1 d . U P E 1
O4I O 0.0115(17) 1.0036(16) 0.6685(11) 0.071(9) Uani 0.25 1 d . U P F 2
O1J O 0.2131(2) 0.7720(2) 0.61699(13) 0.0217(10) Uani 1 1 d . . . . .
O2J O 0.2764(2) 0.7227(2) 0.58095(13) 0.0216(10) Uani 1 1 d . . . . .
O3J O 0.2696(3) 0.7274(3) 0.51042(15) 0.0299(12) Uani 1 1 d . . . . .
O1K O 0.4901(3) 0.8683(3) 0.65941(15) 0.0293(12) Uani 1 1 d . . . . .
O2K O 0.4350(3) 0.7889(2) 0.60656(15) 0.0261(11) Uani 1 1 d . . . . .
O3K O 0.5651(5) 0.9633(5) 0.6511(3) 0.026(2) Uani 0.5 1 d . . P G 1
O4K O 0.4646(7) 0.7773(6) 0.5394(4) 0.049(3) Uani 0.5 1 d . . P H 2
O1L O 0.2123(3) 0.9750(3) 0.70794(17) 0.0310(12) Uani 1 1 d . . . . .
O2L O 0.2750(3) 0.9099(2) 0.68328(16) 0.0256(11) Uani 1 1 d . . . . .
O3L O 0.2119(3) 1.0770(3) 0.6887(2) 0.0438(16) Uani 1 1 d . . . . .
C1A C 0.0144(3) 0.6413(4) 0.7148(2) 0.0229(14) Uani 1 1 d . . . . .
C2A C -0.0495(4) 0.6140(4) 0.6866(2) 0.0268(15) Uani 1 1 d . . . . .
C3A C -0.0722(3) 0.6393(4) 0.6559(2) 0.0265(15) Uani 1 1 d . . . . .
C4A C -0.1370(4) 0.6100(4) 0.6309(2) 0.0320(18) Uani 1 1 d . . . . .
C5A C -0.1736(4) 0.5608(4) 0.6395(3) 0.0357(19) Uani 1 1 d . . . . .
H10 H -0.2159 0.5414 0.6229 0.043 Uiso 1 1 calc R U . . .
C6A C -0.1526(4) 0.5371(4) 0.6713(3) 0.0375(19) Uani 1 1 d . . . . .
C7A C -0.0895(4) 0.5642(4) 0.6934(3) 0.0343(18) Uani 1 1 d . . . . .
H11 H -0.0727 0.5481 0.7141 0.041 Uiso 1 1 calc R U . . .
C8A C -0.1644(4) 0.6365(5) 0.5982(2) 0.0350(19) Uani 1 1 d . . . . .
C9A C -0.2322(4) 0.5974(6) 0.5747(3) 0.048(3) Uani 1 1 d . . . . .
H12 H -0.2298 0.5527 0.5658 0.072 Uiso 1 1 calc R U . . .
H13 H -0.2458 0.6119 0.5517 0.072 Uiso 1 1 calc R U . . .
H14 H -0.2645 0.6027 0.5914 0.072 Uiso 1 1 calc R U . . .
C10A C -0.1716(4) 0.7038(5) 0.6153(3) 0.041(2) Uani 1 1 d . . . . .
H15 H -0.2010 0.7048 0.6339 0.062 Uiso 1 1 calc R U . . .
H16 H -0.1904 0.7199 0.5940 0.062 Uiso 1 1 calc R U . . .
H17 H -0.1282 0.7303 0.6292 0.062 Uiso 1 1 calc R U . . .
C11A C -0.1189(4) 0.6347(5) 0.5685(3) 0.044(2) Uani 1 1 d . . . . .
H18 H -0.0742 0.6582 0.5824 0.067 Uiso 1 1 calc R U . . .
H19 H -0.1362 0.6539 0.5485 0.067 Uiso 1 1 calc R U . . .
H20 H -0.1173 0.5906 0.5556 0.067 Uiso 1 1 calc R U . . .
C12A C -0.1986(5) 0.4840(5) 0.6789(3) 0.051(3) Uani 1 1 d . . . . .
C13A C -0.2615(6) 0.5046(6) 0.6869(4) 0.067(4) Uani 1 1 d . . . . .
H21 H -0.2511 0.5403 0.7111 0.100 Uiso 1 1 calc R U . . .
H22 H -0.2917 0.4693 0.6901 0.100 Uiso 1 1 calc R U . . .
H23 H -0.2824 0.5177 0.6648 0.100 Uiso 1 1 calc R U . . .
C14A C -0.2159(7) 0.4261(6) 0.6432(5) 0.076(4) Uani 1 1 d . . . . .
H24 H -0.2378 0.4368 0.6202 0.114 Uiso 1 1 calc R U . . .
H25 H -0.2457 0.3923 0.6481 0.114 Uiso 1 1 calc R U . . .
H26 H -0.1755 0.4118 0.6380 0.114 Uiso 1 1 calc R U . . .
C15A C -0.1711(8) 0.4707(9) 0.7164(6) 0.119(8) Uani 1 1 d . . . . .
H27 H -0.1301 0.4554 0.7143 0.179 Uiso 1 1 calc R U . . .
H28 H -0.2033 0.4384 0.7210 0.179 Uiso 1 1 calc R U . . .
H29 H -0.1619 0.5097 0.7385 0.179 Uiso 1 1 calc R U . . .
C1B C 0.1642(4) 0.9205(3) 0.82245(18) 0.0223(14) Uani 1 1 d . . . . .
C2B C 0.1614(4) 0.9640(4) 0.8605(2) 0.0251(15) Uani 1 1 d . . . . .
C3B C 0.1486(3) 0.9438(4) 0.8930(2) 0.0227(14) Uani 1 1 d . . . . .
C4B C 0.1392(4) 0.9902(4) 0.9266(2) 0.0296(16) Uani 1 1 d . . . . .
C5B C 0.1454(4) 1.0519(4) 0.9264(2) 0.0338(18) Uani 1 1 d . . . . .
H30 H 0.1401 1.0821 0.9492 0.041 Uiso 1 1 calc R U . . .
C6B C 0.1591(4) 1.0736(4) 0.8947(2) 0.0334(18) Uani 1 1 d . . . . .
C7B C 0.1661(4) 1.0275(4) 0.8621(2) 0.0312(17) Uani 1 1 d . . . . .
H31 H 0.1745 1.0398 0.8398 0.037 Uiso 1 1 calc R U . . .
C8B C 0.1206(5) 0.9702(5) 0.9616(2) 0.039(2) Uani 1 1 d . . . . .
C9B C 0.1104(7) 1.0255(5) 0.9936(3) 0.057(3) Uani 1 1 d . . . . .
H32 H 0.1524 1.0560 1.0053 0.086 Uiso 1 1 calc R U . . .
H33 H 0.0944 1.0100 1.0140 0.086 Uiso 1 1 calc R U . . .
H34 H 0.0778 1.0463 0.9820 0.086 Uiso 1 1 calc R U . . .
C10B C 0.0554(5) 0.9219(5) 0.9471(3) 0.049(2) Uani 1 1 d . . . . .
H35 H 0.0442 0.9070 0.9689 0.073 Uiso 1 1 calc R U . . .
H36 H 0.0597 0.8859 0.9259 0.073 Uiso 1 1 calc R U . . .
H37 H 0.0204 0.9417 0.9371 0.073 Uiso 1 1 calc R U . . .
C11B C 0.1755(5) 0.9413(5) 0.9802(2) 0.045(2) Uani 1 1 d . . . . .
H38 H 0.2162 0.9736 0.9911 0.068 Uiso 1 1 calc R U . . .
H39 H 0.1833 0.9059 0.9599 0.068 Uiso 1 1 calc R U . . .
H40 H 0.1617 0.9259 1.0012 0.068 Uiso 1 1 calc R U . . .
C12B C 0.1658(6) 1.1427(4) 0.8956(3) 0.050(3) Uani 1 1 d . . . . .
C13B C 0.1747(12) 1.1849(6) 0.9362(5) 0.128(9) Uani 1 1 d . . . . .
H41 H 0.1848 1.2291 0.9363 0.192 Uiso 1 1 calc R U . . .
H42 H 0.2112 1.1763 0.9536 0.192 Uiso 1 1 calc R U . . .
H43 H 0.1340 1.1771 0.9457 0.192 Uiso 1 1 calc R U . . .
C14B C 0.1142(18) 1.1492(8) 0.8675(8) 0.27(2) Uani 1 1 d . . . . .
H44 H 0.1256 1.1901 0.8626 0.401 Uiso 1 1 calc R U . . .
H45 H 0.0735 1.1470 0.8775 0.401 Uiso 1 1 calc R U . . .
H46 H 0.1076 1.1150 0.8429 0.401 Uiso 1 1 calc R U . . .
C15B C 0.2270(12) 1.1635(9) 0.8826(8) 0.146(8) Uani 1 1 d . U . . .
H47 H 0.2339 1.2091 0.8862 0.219 Uiso 1 1 calc R U . . .
H48 H 0.2223 1.1409 0.8546 0.219 Uiso 1 1 calc R U . . .
H49 H 0.2649 1.1540 0.8983 0.219 Uiso 1 1 calc R U . . .
C1C C 0.3601(3) 0.5889(3) 0.64942(18) 0.0169(12) Uani 1 1 d . . . . .
C2C C 0.3749(3) 0.5258(3) 0.6322(2) 0.0203(13) Uani 1 1 d . . . . .
C3C C 0.3924(4) 0.4866(4) 0.6554(2) 0.0255(15) Uani 1 1 d . . . . .
C4C C 0.4082(4) 0.4278(4) 0.6367(2) 0.0278(16) Uani 1 1 d . . . . .
C5C C 0.4080(4) 0.4135(4) 0.5969(2) 0.0294(16) Uani 1 1 d . . . . .
H50 H 0.4188 0.3744 0.5846 0.035 Uiso 1 1 calc R U . . .
C6C C 0.3928(4) 0.4531(4) 0.5734(2) 0.0264(15) Uani 1 1 d . . . . .
C7C C 0.3756(3) 0.5083(4) 0.59194(19) 0.0225(14) Uani 1 1 d . . . . .
H51 H 0.3638 0.5356 0.5770 0.027 Uiso 1 1 calc R U . . .
C8C C 0.4260(5) 0.3826(4) 0.6598(2) 0.038(2) Uani 1 1 d . . . . .
C9C C 0.4382(6) 0.3219(5) 0.6329(3) 0.052(3) Uani 1 1 d . . . . .
H52 H 0.3979 0.3003 0.6127 0.078 Uiso 1 1 calc R U . . .
H53 H 0.4502 0.2940 0.6486 0.078 Uiso 1 1 calc R U . . .
H54 H 0.4742 0.3326 0.6201 0.078 Uiso 1 1 calc R U . . .
C10C C 0.4896(6) 0.4135(5) 0.6910(3) 0.047(2) Uani 1 1 d . . . . .
H55 H 0.5246 0.4277 0.6784 0.070 Uiso 1 1 calc R U . . .
H56 H 0.5030 0.3828 0.7041 0.070 Uiso 1 1 calc R U . . .
H57 H 0.4821 0.4500 0.7106 0.070 Uiso 1 1 calc R U . . .
C11C C 0.3693(6) 0.3634(5) 0.6787(3) 0.053(3) Uani 1 1 d . . . . .
H58 H 0.3666 0.3994 0.7004 0.079 Uiso 1 1 calc R U . . .
H59 H 0.3773 0.3281 0.6890 0.079 Uiso 1 1 calc R U . . .
H60 H 0.3277 0.3502 0.6589 0.079 Uiso 1 1 calc R U . . .
C12C C 0.3969(4) 0.4335(4) 0.5301(2) 0.0306(17) Uani 1 1 d . . . . .
C13C C 0.4691(5) 0.4324(6) 0.5283(3) 0.052(3) Uani 1 1 d . . . . .
H61 H 0.4952 0.4758 0.5378 0.078 Uiso 1 1 calc R U . . .
H62 H 0.4719 0.4130 0.5010 0.078 Uiso 1 1 calc R U . . .
H63 H 0.4865 0.4077 0.5449 0.078 Uiso 1 1 calc R U . . .
C14C C 0.3752(4) 0.4796(4) 0.5088(2) 0.0325(18) Uani 1 1 d . . . . .
H64 H 0.3294 0.4822 0.5101 0.049 Uiso 1 1 calc R U . . .
H65 H 0.3784 0.4648 0.4812 0.049 Uiso 1 1 calc R U . . .
H66 H 0.4038 0.5215 0.5214 0.049 Uiso 1 1 calc R U . . .
C15C C 0.3538(6) 0.3675(4) 0.5089(3) 0.051(3) Uani 1 1 d . . . . .
H67 H 0.3691 0.3368 0.5214 0.077 Uiso 1 1 calc R U . . .
H68 H 0.3569 0.3552 0.4812 0.077 Uiso 1 1 calc R U . . .
H69 H 0.3077 0.3683 0.5105 0.077 Uiso 1 1 calc R U . . .
C1D C 0.5110(3) 0.8374(4) 0.79912(19) 0.0218(14) Uani 1 1 d . . . . .
C2D C 0.5673(3) 0.8908(4) 0.8075(2) 0.0264(15) Uani 1 1 d . . . . .
C3D C 0.5816(3) 0.9209(4) 0.7789(2) 0.0256(15) Uani 1 1 d . . . . .
C4D C 0.6418(4) 0.9663(4) 0.7887(2) 0.0338(18) Uani 1 1 d . . . . .
C5D C 0.6826(4) 0.9811(4) 0.8260(2) 0.0367(19) Uani 1 1 d . . . . .
H70 H 0.7226 1.0115 0.8321 0.044 Uiso 1 1 calc R U . . .
C6D C 0.6677(4) 0.9535(4) 0.8549(2) 0.0322(17) Uani 1 1 d . . . . .
C7D C 0.6105(4) 0.9078(4) 0.8447(2) 0.0302(17) Uani 1 1 d . . . . .
H71 H 0.5999 0.8870 0.8634 0.036 Uiso 1 1 calc R U . . .
C8D C 0.6627(4) 0.9955(5) 0.7575(3) 0.047(2) Uani 1 1 d . . . . .
C9D C 0.6701(5) 0.9426(6) 0.7227(3) 0.057(3) Uani 1 1 d . . . . .
H72 H 0.7033 0.9203 0.7318 0.086 Uiso 1 1 calc R U . . .
H73 H 0.6842 0.9609 0.7027 0.086 Uiso 1 1 calc R U . . .
H74 H 0.6277 0.9129 0.7111 0.086 Uiso 1 1 calc R U . . .
C10D C 0.6121(5) 1.0321(5) 0.7443(3) 0.049(3) Uani 1 1 d . . . . .
H75 H 0.6268 1.0517 0.7251 0.073 Uiso 1 1 calc R U . . .
H76 H 0.6076 1.0651 0.7672 0.073 Uiso 1 1 calc R U . . .
H77 H 0.5693 1.0030 0.7322 0.073 Uiso 1 1 calc R U . . .
C11D C 0.7311(5) 1.0419(6) 0.7739(4) 0.065(3) Uani 1 1 d . . . . .
H78 H 0.7634 1.0203 0.7850 0.097 Uiso 1 1 calc R U . . .
H79 H 0.7272 1.0788 0.7946 0.097 Uiso 1 1 calc R U . . .
H80 H 0.7458 1.0558 0.7526 0.097 Uiso 1 1 calc R U . . .
C12D C 0.7131(4) 0.9722(5) 0.8953(3) 0.043(2) Uani 1 1 d . . . . .
C13D C 0.7097(9) 0.9205(10) 0.9144(5) 0.142(10) Uani 1 1 d . . . . .
H81 H 0.7099 0.8805 0.8950 0.214 Uiso 1 1 calc R U . . .
H82 H 0.6690 0.9165 0.9243 0.214 Uiso 1 1 calc R U . . .
H83 H 0.7480 0.9306 0.9364 0.214 Uiso 1 1 calc R U . . .
C14D C 0.6869(10) 1.0194(10) 0.9217(5) 0.134(7) Uani 1 1 d . U . . .
H84 H 0.7110 1.0277 0.9490 0.201 Uiso 1 1 calc R U . . .
H85 H 0.6399 1.0034 0.9196 0.201 Uiso 1 1 calc R U . . .
H86 H 0.6924 1.0588 0.9144 0.201 Uiso 1 1 calc R U . . .
C15D C 0.7809(7) 0.9952(10) 0.8955(5) 0.114(6) Uani 1 1 d . U . . .
H87 H 0.8090 0.9957 0.9202 0.171 Uiso 1 1 calc R U . . .
H88 H 0.7863 1.0382 0.8931 0.171 Uiso 1 1 calc R U . . .
H89 H 0.7937 0.9674 0.8732 0.171 Uiso 1 1 calc R U . . .
C1E C 0.0800(4) 0.6984(5) 0.8938(3) 0.0365(19) Uani 1 1 d . . . . .
C2E C 0.0492(4) 0.6864(5) 0.9264(3) 0.040(2) Uani 1 1 d . . . . .
C3E C 0.0582(6) 0.7343(6) 0.9615(3) 0.053(3) Uani 1 1 d . . . . .
H74I H 0.0843 0.7747 0.9647 0.063 Uiso 0.5 1 calc R U P C 2
C4E C 0.0293(6) 0.7237(6) 0.9920(3) 0.061(3) Uani 1 1 d . . . . .
C5E C -0.0093(6) 0.6647(7) 0.9851(4) 0.063(3) Uani 1 1 d . . . . .
H90 H -0.0295 0.6568 1.0055 0.076 Uiso 1 1 calc R U . . .
C6E C -0.0202(5) 0.6171(6) 0.9510(3) 0.053(3) Uani 1 1 d . . . . .
C7E C 0.0111(5) 0.6283(6) 0.9214(3) 0.049(3) Uani 1 1 d . . . . .
H73I H 0.0059 0.5953 0.8976 0.059 Uiso 0.5 1 calc R U P D 1
C8E C 0.0370(6) 0.7775(5) 1.0312(3) 0.107(6) Uani 1 1 d D . . . .
C9E C 0.1103(7) 0.8059(10) 1.0465(5) 0.207(17) Uani 1 1 d D . . . .
H91 H 0.1341 0.7725 1.0497 0.311 Uiso 1 1 calc R U . . .
H92 H 0.1171 0.8381 1.0721 0.311 Uiso 1 1 calc R U . . .
H93 H 0.1269 0.8254 1.0277 0.311 Uiso 1 1 calc R U . . .
C10E C 0.0003(10) 0.8273(8) 1.0221(5) 0.175(14) Uani 1 1 d D . . . .
H94 H 0.0039 0.8611 1.0465 0.263 Uiso 1 1 calc R U . . .
H95 H -0.0463 0.8078 1.0105 0.263 Uiso 1 1 calc R U . . .
H96 H 0.0197 0.8451 1.0034 0.263 Uiso 1 1 calc R U . . .
C11E C 0.0093(8) 0.7518(7) 1.0616(4) 0.107(6) Uani 1 1 d D . . . .
H97 H 0.0386 0.7265 1.0713 0.160 Uiso 1 1 calc R U . . .
H98 H -0.0347 0.7253 1.0494 0.160 Uiso 1 1 calc R U . . .
H99 H 0.0063 0.7872 1.0836 0.160 Uiso 1 1 calc R U . . .
C12E C -0.0651(6) 0.5518(7) 0.9440(4) 0.074(4) Uani 1 1 d . . . . .
C14E C -0.0249(10) 0.5012(8) 0.9414(8) 0.131(9) Uani 1 1 d . . . . .
H100 H 0.0171 0.5179 0.9608 0.197 Uiso 1 1 calc R U . . .
H101 H -0.0161 0.4881 0.9149 0.197 Uiso 1 1 calc R U . . .
H102 H -0.0494 0.4648 0.9468 0.197 Uiso 1 1 calc R U . . .
C15E C -0.1183(8) 0.5357(9) 0.9048(5) 0.102(6) Uani 1 1 d . . . . .
H103 H -0.0968 0.5280 0.8823 0.153 Uiso 1 1 calc R U . . .
H104 H -0.1404 0.5714 0.9052 0.153 Uiso 1 1 calc R U . . .
H105 H -0.1509 0.4978 0.9023 0.153 Uiso 1 1 calc R U . . .
C13E C -0.1014(8) 0.5532(8) 0.9774(5) 0.098(6) Uani 1 1 d . . . . .
H106 H -0.1347 0.5140 0.9705 0.146 Uiso 1 1 calc R U . . .
H107 H -0.1231 0.5895 0.9815 0.146 Uiso 1 1 calc R U . . .
H108 H -0.0698 0.5571 1.0017 0.146 Uiso 1 1 calc R U . . .
C1F C 0.2021(5) 0.5525(4) 0.8243(3) 0.039(2) Uani 1 1 d . . . . .
C2F C 0.2204(6) 0.5105(4) 0.8486(3) 0.049(3) Uani 1 1 d . . . . .
C3F C 0.1699(7) 0.4670(5) 0.8547(4) 0.059(3) Uani 1 1 d . . . . .
C4F C 0.1898(8) 0.4275(5) 0.8778(4) 0.072(4) Uani 1 1 d . . . . .
C5F C 0.2555(7) 0.4334(5) 0.8918(4) 0.064(4) Uani 1 1 d . . . . .
H109 H 0.2682 0.4057 0.9063 0.077 Uiso 1 1 calc R U . . .
C6F C 0.3068(7) 0.4772(5) 0.8864(3) 0.056(3) Uani 1 1 d . . . . .
C7F C 0.2854(5) 0.5151(4) 0.8637(3) 0.043(2) Uani 1 1 d . . . . .
H110 H 0.3173 0.5450 0.8586 0.052 Uiso 1 1 calc R U . . .
C8F C 0.1357(9) 0.3788(7) 0.8857(6) 0.095(6) Uani 1 1 d . . . . .
C9F C 0.1690(9) 0.3436(7) 0.9113(6) 0.103(6) Uani 1 1 d . U . . .
H111 H 0.2031 0.3256 0.8993 0.155 Uiso 1 1 calc R U . . .
H112 H 0.1361 0.3094 0.9136 0.155 Uiso 1 1 calc R U . . .
H113 H 0.1894 0.3729 0.9376 0.155 Uiso 1 1 calc R U . . .
C10F C 0.0991(9) 0.3306(6) 0.8480(6) 0.108(7) Uani 1 1 d . . . . .
H114 H 0.1307 0.3133 0.8332 0.162 Uiso 1 1 calc R U . . .
H115 H 0.0714 0.3505 0.8322 0.162 Uiso 1 1 calc R U . . .
H116 H 0.0712 0.2964 0.8537 0.162 Uiso 1 1 calc R U . . .
C11F C 0.0903(9) 0.4161(7) 0.9084(6) 0.111(7) Uani 1 1 d . . . . .
H117 H 0.0555 0.3863 0.9131 0.166 Uiso 1 1 calc R U . . .
H118 H 0.0701 0.4408 0.8926 0.166 Uiso 1 1 calc R U . . .
H119 H 0.1165 0.4447 0.9337 0.166 Uiso 1 1 calc R U . . .
C12F C 0.3802(7) 0.4838(6) 0.9052(3) 0.065(4) Uani 1 1 d . . . . .
C13F C 0.4004(9) 0.4216(7) 0.8851(4) 0.084(5) Uani 1 1 d . . . . .
H120 H 0.3951 0.4162 0.8568 0.126 Uiso 1 1 calc R U . . .
H121 H 0.3721 0.3858 0.8892 0.126 Uiso 1 1 calc R U . . .
H122 H 0.4466 0.4233 0.8967 0.126 Uiso 1 1 calc R U . . .
C14F C 0.3881(10) 0.4905(8) 0.9489(4) 0.096(6) Uani 1 1 d . . . . .
H123 H 0.4342 0.4913 0.9603 0.145 Uiso 1 1 calc R U . . .
H124 H 0.3593 0.4545 0.9524 0.145 Uiso 1 1 calc R U . . .
H125 H 0.3759 0.5299 0.9622 0.145 Uiso 1 1 calc R U . . .
C15F C 0.4238(7) 0.5387(6) 0.9003(4) 0.065(3) Uani 1 1 d . . . . .
H126 H 0.4098 0.5778 0.9124 0.098 Uiso 1 1 calc R U . . .
H127 H 0.4209 0.5336 0.8722 0.098 Uiso 1 1 calc R U . . .
H128 H 0.4696 0.5411 0.9131 0.098 Uiso 1 1 calc R U . . .
C1G C 0.3842(4) 0.7162(4) 0.8958(2) 0.0262(15) Uani 1 1 d . . . . .
C2G C 0.3824(4) 0.7017(4) 0.93379(19) 0.0252(15) Uani 1 1 d . . . . .
C3G C 0.4406(4) 0.7054(4) 0.9610(2) 0.0317(17) Uani 1 1 d . . . . .
C4G C 0.4360(5) 0.6893(5) 0.9956(2) 0.041(2) Uani 1 1 d . . . . .
C5G C 0.3734(5) 0.6691(5) 1.0009(2) 0.044(2) Uani 1 1 d . . . . .
H129 H 0.3701 0.6583 1.0244 0.053 Uiso 1 1 calc R U . . .
C6G C 0.3147(5) 0.6634(5) 0.9742(3) 0.039(2) Uani 1 1 d . . . . .
C7G C 0.4983(6) 0.6952(6) 1.0268(3) 0.056(3) Uani 1 1 d . . . . .
C8G C 0.5390(6) 0.7625(6) 1.0408(3) 0.065(3) Uani 1 1 d . . . . .
H130 H 0.5503 0.7746 1.0181 0.098 Uiso 1 1 calc R U . . .
H131 H 0.5796 0.7647 1.0595 0.098 Uiso 1 1 calc R U . . .
H132 H 0.5133 0.7915 1.0537 0.098 Uiso 1 1 calc R U . . .
C9G C 0.5396(6) 0.6478(6) 1.0089(3) 0.059(3) Uani 1 1 d . . . . .
H133 H 0.5115 0.6053 0.9979 0.089 Uiso 1 1 calc R U . . .
H134 H 0.5763 0.6474 1.0296 0.089 Uiso 1 1 calc R U . . .
H135 H 0.5571 0.6607 0.9880 0.089 Uiso 1 1 calc R U . . .
C10G C 0.4805(7) 0.6771(8) 1.0627(3) 0.080(4) Uani 1 1 d . . . . .
H136 H 0.4545 0.7062 1.0752 0.119 Uiso 1 1 calc R U . . .
H137 H 0.5211 0.6799 1.0816 0.119 Uiso 1 1 calc R U . . .
H138 H 0.4546 0.6337 1.0540 0.119 Uiso 1 1 calc R U . . .
C11G C 0.2472(6) 0.6397(6) 0.9814(3) 0.054(3) Uani 1 1 d . . . . .
C12G C 0.1931(6) 0.6255(11) 0.9466(5) 0.129(9) Uani 1 1 d . . . . .
H139 H 0.1565 0.5942 0.9484 0.193 Uiso 1 1 calc R U . . .
H140 H 0.2090 0.6083 0.9227 0.193 Uiso 1 1 calc R U . . .
H141 H 0.1778 0.6643 0.9455 0.193 Uiso 1 1 calc R U . . .
C13G C 0.2370(11) 0.6816(12) 1.0164(8) 0.181(11) Uani 1 1 d . U . . .
H142 H 0.2210 0.7175 1.0102 0.271 Uiso 1 1 calc R U . . .
H143 H 0.2789 0.6971 1.0360 0.271 Uiso 1 1 calc R U . . .
H144 H 0.2043 0.6589 1.0270 0.271 Uiso 1 1 calc R U . . .
C14G C 0.2445(8) 0.5769(12) 0.9889(9) 0.177(14) Uani 1 1 d . . . . .
H145 H 0.2735 0.5539 0.9746 0.266 Uiso 1 1 calc R U . . .
H146 H 0.1991 0.5523 0.9798 0.266 Uiso 1 1 calc R U . . .
H147 H 0.2592 0.5833 1.0172 0.266 Uiso 1 1 calc R U . . .
C1H C 0.4893(4) 0.5593(5) 0.8098(2) 0.037(2) Uani 1 1 d . . . . .
C2H C 0.5234(5) 0.5138(5) 0.8256(3) 0.047(3) Uani 1 1 d . . . . .
C3H C 0.5718(5) 0.5373(6) 0.8613(3) 0.051(3) Uani 1 1 d . . . . .
C4H C 0.6038(6) 0.4949(7) 0.8760(3) 0.066(4) Uani 1 1 d . . . . .
C5H C 0.5839(7) 0.4317(7) 0.8552(4) 0.076(5) Uani 1 1 d . . . . .
H148 H 0.6059 0.4030 0.8649 0.092 Uiso 1 1 calc R U . . .
C6H C 0.5345(7) 0.4063(6) 0.8214(4) 0.068(4) Uani 1 1 d . . . . .
C7H C 0.5029(6) 0.4476(6) 0.8061(3) 0.059(3) Uani 1 1 d . . . . .
H149 H 0.4684 0.4320 0.7831 0.070 Uiso 1 1 calc R U . . .
C8H C 0.6573(7) 0.5185(9) 0.9136(4) 0.086(5) Uani 1 1 d . . . . .
C9H C 0.6908(8) 0.4654(11) 0.9216(5) 0.121(8) Uani 1 1 d . . . . .
H150 H 0.6596 0.4353 0.9287 0.182 Uiso 1 1 calc R U . . .
H151 H 0.7296 0.4836 0.9434 0.182 Uiso 1 1 calc R U . . .
H152 H 0.7046 0.4434 0.8979 0.182 Uiso 1 1 calc R U . . .
C10H C 0.7142(8) 0.5684(11) 0.9093(5) 0.117(7) Uani 1 1 d . . . . .
H153 H 0.7473 0.5849 0.9341 0.175 Uiso 1 1 calc R U . . .
H154 H 0.6960 0.6032 0.9029 0.175 Uiso 1 1 calc R U . . .
H155 H 0.7348 0.5482 0.8881 0.175 Uiso 1 1 calc R U . . .
C11H C 0.6285(7) 0.5449(11) 0.9483(4) 0.121(8) Uani 1 1 d . . . . .
H156 H 0.5915 0.5131 0.9492 0.181 Uiso 1 1 calc R U . . .
H157 H 0.6126 0.5829 0.9457 0.181 Uiso 1 1 calc R U . . .
H158 H 0.6624 0.5557 0.9726 0.181 Uiso 1 1 calc R U . . .
C12H C 0.5124(10) 0.3332(7) 0.8013(4) 0.093(6) Uani 1 1 d . . . . .
C13H C 0.5633(13) 0.3165(11) 0.7760(6) 0.167(11) Uani 1 1 d . . . . .
H159 H 0.6081 0.3331 0.7924 0.250 Uiso 1 1 calc R U . . .
H160 H 0.5578 0.3353 0.7543 0.250 Uiso 1 1 calc R U . . .
H161 H 0.5563 0.2703 0.7652 0.250 Uiso 1 1 calc R U . . .
C14H C 0.509(2) 0.2992(9) 0.8297(5) 0.25(2) Uani 1 1 d . . . . .
H162 H 0.4766 0.3123 0.8451 0.368 Uiso 1 1 calc R U . . .
H163 H 0.5526 0.3083 0.8474 0.368 Uiso 1 1 calc R U . . .
H164 H 0.4961 0.2537 0.8161 0.368 Uiso 1 1 calc R U . . .
C15H C 0.4476(11) 0.3161(8) 0.7710(6) 0.114(7) Uani 1 1 d . . . . .
H165 H 0.4374 0.2704 0.7576 0.171 Uiso 1 1 calc R U . . .
H166 H 0.4516 0.3392 0.7516 0.171 Uiso 1 1 calc R U . . .
H167 H 0.4121 0.3275 0.7843 0.171 Uiso 1 1 calc R U . . .
C1I C 0.0081(4) 0.8737(4) 0.6504(2) 0.0273(15) Uani 1 1 d . . . . .
C2I C -0.0352(4) 0.9019(4) 0.6256(2) 0.0308(17) Uani 1 1 d . . . . .
C3I C -0.0792(4) 0.8649(4) 0.5903(2) 0.0331(18) Uani 1 1 d . . . . .
H72I H -0.0822 0.8205 0.5814 0.040 Uiso 0.25 1 calc R U P E 2
C03I C 0.3207(4) 0.6814(4) 0.9408(2) 0.0323(18) Uani 1 1 d . . . . .
H168 H 0.2819 0.6799 0.9224 0.039 Uiso 1 1 calc R U . . .
C4I C -0.1188(4) 0.8946(5) 0.5683(3) 0.040(2) Uani 1 1 d . . . . .
C5I C -0.1101(4) 0.9593(5) 0.5818(3) 0.044(2) Uani 1 1 d . . . . .
H169 H -0.1364 0.9793 0.5667 0.053 Uiso 1 1 calc R U . . .
C6I C -0.0655(4) 0.9976(5) 0.6157(3) 0.045(2) Uani 1 1 d . . . . .
C7I C -0.0285(4) 0.9675(4) 0.6375(3) 0.0329(17) Uani 1 1 d . . . . .
H71I H 0.0023 0.9920 0.6611 0.039 Uiso 0.75 1 calc R U P F 1
C8I C -0.1700(5) 0.8564(6) 0.5306(3) 0.051(3) Uani 1 1 d . . . . .
C9I C -0.1369(6) 0.8249(7) 0.4985(3) 0.069(4) Uani 1 1 d . . . . .
H170 H -0.1157 0.7927 0.5065 0.104 Uiso 1 1 calc R U . . .
H171 H -0.1035 0.8567 0.4944 0.104 Uiso 1 1 calc R U . . .
H172 H -0.1702 0.8047 0.4740 0.104 Uiso 1 1 calc R U . . .
C10I C -0.2102(6) 0.8996(6) 0.5133(4) 0.065(3) Uani 1 1 d . . . . .
H173 H -0.2395 0.8745 0.4880 0.098 Uiso 1 1 calc R U . . .
H174 H -0.1798 0.9340 0.5093 0.098 Uiso 1 1 calc R U . . .
H175 H -0.2366 0.9175 0.5318 0.098 Uiso 1 1 calc R U . . .
C11I C -0.2214(6) 0.8099(7) 0.5396(4) 0.075(4) Uani 1 1 d . . . . .
H176 H -0.1995 0.7812 0.5511 0.113 Uiso 1 1 calc R U . . .
H177 H -0.2533 0.7853 0.5152 0.113 Uiso 1 1 calc R U . . .
H178 H -0.2444 0.8331 0.5583 0.113 Uiso 1 1 calc R U . . .
C12I C -0.0594(5) 1.0696(5) 0.6286(4) 0.056(3) Uani 1 1 d . . . . .
C13I C -0.1233(7) 1.0875(7) 0.6357(6) 0.093(5) Uani 1 1 d . . . . .
H179 H -0.1581 1.0675 0.6119 0.140 Uiso 1 1 calc R U . . .
H180 H -0.1183 1.1336 0.6425 0.140 Uiso 1 1 calc R U . . .
H181 H -0.1354 1.0731 0.6576 0.140 Uiso 1 1 calc R U . . .
C14I C -0.0384(9) 1.0970(7) 0.5965(5) 0.094(5) Uani 1 1 d . . . . .
H182 H -0.0737 1.0816 0.5726 0.141 Uiso 1 1 calc R U . . .
H183 H 0.0019 1.0835 0.5905 0.141 Uiso 1 1 calc R U . . .
H184 H -0.0301 1.1433 0.6059 0.141 Uiso 1 1 calc R U . . .
C15I C -0.0040(7) 1.1026(6) 0.6650(4) 0.078(4) Uani 1 1 d . . . . .
H185 H -0.0022 1.1483 0.6724 0.117 Uiso 1 1 calc R U . . .
H186 H 0.0382 1.0942 0.6591 0.117 Uiso 1 1 calc R U . . .
H187 H -0.0126 1.0865 0.6869 0.117 Uiso 1 1 calc R U . . .
C1J C 0.2340(3) 0.7591(3) 0.58619(18) 0.0201(13) Uani 1 1 d . . . . .
C2J C 0.2093(3) 0.7847(3) 0.55376(19) 0.0191(13) Uani 1 1 d . . . . .
C3J C 0.2291(4) 0.7688(4) 0.5177(2) 0.0256(15) Uani 1 1 d . . . . .
C4J C 0.2054(4) 0.7964(4) 0.4882(2) 0.0302(17) Uani 1 1 d . . . . .
C5J C 0.1658(4) 0.8401(4) 0.4981(2) 0.0305(17) Uani 1 1 d . . . . .
H188 H 0.1488 0.8581 0.4784 0.037 Uiso 1 1 calc R U . . .
C6J C 0.1492(4) 0.8596(4) 0.5347(2) 0.0266(15) Uani 1 1 d . . . . .
C7J C 0.1710(4) 0.8297(4) 0.5619(2) 0.0261(15) Uani 1 1 d . . . . .
H189 H 0.1595 0.8404 0.5868 0.031 Uiso 1 1 calc R U . . .
C8J C 0.2252(5) 0.7802(5) 0.4484(2) 0.040(2) Uani 1 1 d . . . . .
C9J C 0.2005(7) 0.7094(6) 0.4272(3) 0.063(3) Uani 1 1 d . . . . .
H190 H 0.2203 0.6850 0.4433 0.095 Uiso 1 1 calc R U . . .
H191 H 0.2130 0.6992 0.4016 0.095 Uiso 1 1 calc R U . . .
H192 H 0.1523 0.6988 0.4232 0.095 Uiso 1 1 calc R U . . .
C10J C 0.1936(6) 0.8159(6) 0.4218(3) 0.055(3) Uani 1 1 d . . . . .
H193 H 0.1454 0.8050 0.4178 0.083 Uiso 1 1 calc R U . . .
H194 H 0.2063 0.8040 0.3963 0.083 Uiso 1 1 calc R U . . .
H195 H 0.2090 0.8616 0.4343 0.083 Uiso 1 1 calc R U . . .
C11J C 0.3010(6) 0.8003(6) 0.4548(3) 0.055(3) Uani 1 1 d . . . . .
H196 H 0.3150 0.8455 0.4691 0.083 Uiso 1 1 calc R U . . .
H197 H 0.3134 0.7922 0.4291 0.083 Uiso 1 1 calc R U . . .
H198 H 0.3226 0.7759 0.4701 0.083 Uiso 1 1 calc R U . . .
C12J C 0.1063(4) 0.9094(5) 0.5428(3) 0.039(2) Uani 1 1 d . . . . .
C13J C 0.1023(6) 0.9301(6) 0.5860(3) 0.060(3) Uani 1 1 d . . . . .
H199 H 0.0804 0.9662 0.5909 0.090 Uiso 1 1 calc R U . . .
H200 H 0.1470 0.9425 0.6027 0.090 Uiso 1 1 calc R U . . .
H201 H 0.0770 0.8950 0.5923 0.090 Uiso 1 1 calc R U . . .
C14J C 0.0388(5) 0.8839(5) 0.5171(4) 0.059(3) Uani 1 1 d . . . . .
H202 H 0.0164 0.8490 0.5249 0.088 Uiso 1 1 calc R U . . .
H203 H 0.0423 0.8684 0.4895 0.088 Uiso 1 1 calc R U . . .
H204 H 0.0134 0.9176 0.5199 0.088 Uiso 1 1 calc R U . . .
C15J C 0.1373(5) 0.9688(5) 0.5332(3) 0.047(2) Uani 1 1 d . . . . .
H205 H 0.1472 0.9564 0.5069 0.071 Uiso 1 1 calc R U . . .
H206 H 0.1782 0.9903 0.5528 0.071 Uiso 1 1 calc R U . . .
H207 H 0.1062 0.9974 0.5337 0.071 Uiso 1 1 calc R U . . .
C1K C 0.4774(3) 0.8403(4) 0.62281(19) 0.0227(14) Uani 1 1 d . . . . .
C2K C 0.5145(4) 0.8679(4) 0.5974(2) 0.0252(15) Uani 1 1 d . . . . .
C3K C 0.5571(4) 0.9269(4) 0.6129(2) 0.0275(16) Uani 1 1 d . . . . .
H75I H 0.5636 0.9492 0.6401 0.033 Uiso 0.5 1 calc R U P G 2
C4K C 0.5908(4) 0.9536(4) 0.5885(2) 0.0296(16) Uani 1 1 d . . . . .
C5K C 0.5812(4) 0.9178(4) 0.5496(2) 0.0308(17) Uani 1 1 d . . . . .
H208 H 0.6048 0.9350 0.5332 0.037 Uiso 1 1 calc R U . . .
C6K C 0.5394(4) 0.8584(4) 0.5325(2) 0.0307(17) Uani 1 1 d . . . . .
C7K C 0.5055(4) 0.8340(3) 0.5573(2) 0.0233(14) Uani 1 1 d . . . . .
H76I H 0.4759 0.7940 0.5469 0.028 Uiso 0.5 1 calc R U P H 1
C8K C 0.6390(5) 1.0180(4) 0.6048(3) 0.041(2) Uani 1 1 d . . . . .
C9K C 0.6098(9) 1.0678(8) 0.6274(8) 0.180(14) Uani 1 1 d . . . . .
H209 H 0.6418 1.1082 0.6364 0.269 Uiso 1 1 calc R U . . .
H210 H 0.5982 1.0564 0.6502 0.269 Uiso 1 1 calc R U . . .
H211 H 0.5699 1.0719 0.6105 0.269 Uiso 1 1 calc R U . . .
C10K C 0.6997(7) 1.0110(8) 0.6331(4) 0.092(6) Uani 1 1 d . . . . .
C11K C 0.6656(8) 1.0389(7) 0.5726(4) 0.091(5) Uani 1 1 d . . . . .
H215 H 0.6287 1.0404 0.5525 0.137 Uiso 1 1 calc R U . . .
H216 H 0.6911 1.0088 0.5606 0.137 Uiso 1 1 calc R U . . .
H217 H 0.6942 1.0811 0.5840 0.137 Uiso 1 1 calc R U . . .
C12K C 0.5317(3) 0.8220(3) 0.48864(17) 0.038(2) Uani 1 1 d D . . . .
C13K C 0.4883(6) 0.7567(5) 0.4797(4) 0.031(3) Uani 0.5 1 d D . P I 1
H218 H 0.4440 0.7612 0.4836 0.047 Uiso 0.5 1 calc R U P I 1
H219 H 0.5076 0.7345 0.4974 0.047 Uiso 0.5 1 calc R U P I 1
H220 H 0.4855 0.7324 0.4523 0.047 Uiso 0.5 1 calc R U P I 1
C14K C 0.5984(5) 0.8158(7) 0.4789(5) 0.041(4) Uani 0.5 1 d D . P I 1
H221 H 0.5920 0.7860 0.4525 0.062 Uiso 0.5 1 calc R U P I 1
H222 H 0.6239 0.8001 0.4983 0.062 Uiso 0.5 1 calc R U P I 1
H223 H 0.6224 0.8573 0.4795 0.062 Uiso 0.5 1 calc R U P I 1
C15K C 0.4976(7) 0.8594(6) 0.4647(4) 0.044(5) Uani 0.5 1 d D . P I 1
H224 H 0.4922 0.8380 0.4365 0.065 Uiso 0.5 1 calc R U P I 1
H225 H 0.5246 0.9021 0.4713 0.065 Uiso 0.5 1 calc R U P I 1
H226 H 0.4542 0.8622 0.4708 0.065 Uiso 0.5 1 calc R U P I 1
C16K C 0.5484(10) 0.7578(6) 0.4873(6) 0.092(11) Uani 0.5 1 d D . P I 2
H227 H 0.5185 0.7355 0.4998 0.138 Uiso 0.5 1 calc R U P I 2
H228 H 0.5941 0.7637 0.5016 0.138 Uiso 0.5 1 calc R U P I 2
H229 H 0.5434 0.7327 0.4598 0.138 Uiso 0.5 1 calc R U P I 2
C17K C 0.4622(5) 0.8135(10) 0.4650(5) 0.069(7) Uani 0.5 1 d D . P I 2
H230 H 0.4587 0.7880 0.4377 0.103 Uiso 0.5 1 calc R U P I 2
H231 H 0.4525 0.8551 0.4651 0.103 Uiso 0.5 1 calc R U P I 2
H232 H 0.4304 0.7920 0.4767 0.103 Uiso 0.5 1 calc R U P I 2
C18K C 0.5810(8) 0.8584(9) 0.4719(5) 0.063(7) Uani 0.5 1 d D . P I 2
H233 H 0.5806 0.8335 0.4450 0.095 Uiso 0.5 1 calc R U P I 2
H234 H 0.6254 0.8663 0.4884 0.095 Uiso 0.5 1 calc R U P I 2
H235 H 0.5689 0.8989 0.4715 0.095 Uiso 0.5 1 calc R U P I 2
C1L C 0.2511(4) 0.9580(3) 0.6851(2) 0.0240(14) Uani 1 1 d . . . . .
C2L C 0.2684(4) 0.9968(3) 0.6595(2) 0.0238(14) Uani 1 1 d . . . . .
C3L C 0.2486(4) 1.0553(4) 0.6624(2) 0.0306(17) Uani 1 1 d . . . . .
C4L C 0.2675(5) 1.0913(4) 0.6375(3) 0.0351(19) Uani 1 1 d . . . . .
C5L C 0.3024(4) 1.0664(4) 0.6104(3) 0.0359(19) Uani 1 1 d . . . . .
H236 H 0.3153 1.0909 0.5940 0.043 Uiso 1 1 calc R U . . .
C6L C 0.3205(4) 1.0074(4) 0.6050(2) 0.0289(16) Uani 1 1 d . . . . .
C7L C 0.3028(4) 0.9743(4) 0.6305(2) 0.0281(16) Uani 1 1 d . . . . .
H237 H 0.3147 0.9343 0.6281 0.034 Uiso 1 1 calc R U . . .
C8L C 0.2464(6) 1.1550(4) 0.6405(3) 0.054(3) Uani 1 1 d . . . . .
C9L C 0.1709(7) 1.1450(6) 0.6296(5) 0.074(4) Uani 1 1 d . . . . .
H238 H 0.1546 1.1167 0.6026 0.111 Uiso 1 1 calc R U . . .
H239 H 0.1582 1.1858 0.6313 0.111 Uiso 1 1 calc R U . . .
H240 H 0.1518 1.1259 0.6479 0.111 Uiso 1 1 calc R U . . .
C10L C 0.2741(8) 1.2008(5) 0.6819(4) 0.070(4) Uani 1 1 d . . . . .
H241 H 0.2596 1.1815 0.7013 0.105 Uiso 1 1 calc R U . . .
H242 H 0.2579 1.2402 0.6839 0.105 Uiso 1 1 calc R U . . .
H243 H 0.3224 1.2102 0.6870 0.105 Uiso 1 1 calc R U . . .
C11L C 0.2746(8) 1.1859(6) 0.6110(4) 0.073(4) Uani 1 1 d . . . . .
H244 H 0.3226 1.1895 0.6158 0.110 Uiso 1 1 calc R U . . .
H245 H 0.2645 1.2282 0.6148 0.110 Uiso 1 1 calc R U . . .
H246 H 0.2545 1.1595 0.5839 0.110 Uiso 1 1 calc R U . . .
C12L C 0.3592(4) 0.9825(4) 0.5739(2) 0.0348(18) Uani 1 1 d . . . . .
C13L C 0.3617(5) 0.9127(5) 0.5684(3) 0.043(2) Uani 1 1 d . . . . .
H247 H 0.3825 0.8973 0.5463 0.065 Uiso 1 1 calc R U . . .
H248 H 0.3167 0.8878 0.5629 0.065 Uiso 1 1 calc R U . . .
H249 H 0.3874 0.9083 0.5925 0.065 Uiso 1 1 calc R U . . .
C14L C 0.4303(5) 1.0212(6) 0.5867(3) 0.054(3) Uani 1 1 d . . . . .
H250 H 0.4523 1.0147 0.6112 0.081 Uiso 1 1 calc R U . . .
H251 H 0.4296 1.0663 0.5912 0.081 Uiso 1 1 calc R U . . .
H252 H 0.4543 1.0074 0.5660 0.081 Uiso 1 1 calc R U . . .
C15L C 0.3251(6) 0.9871(6) 0.5339(3) 0.055(3) Uani 1 1 d . . . . .
H253 H 0.3523 0.9751 0.5146 0.082 Uiso 1 1 calc R U . . .
H254 H 0.3196 1.0306 0.5366 0.082 Uiso 1 1 calc R U . . .
H255 H 0.2817 0.9584 0.5250 0.082 Uiso 1 1 calc R U . . .
C1S C 0.2663(8) 0.3138(7) 0.8062(5) 0.079(4) Uani 1 1 d D . . . .
C2S C 0.2658(9) 0.3604(7) 0.7870(5) 0.094(5) Uani 1 1 d D . . . .
H2S1 H 0.2207 0.3672 0.7807 0.140 Uiso 1 1 calc R U . . .
H2S2 H 0.2815 0.3467 0.7626 0.140 Uiso 1 1 calc R U . . .
H2S3 H 0.2948 0.4000 0.8042 0.140 Uiso 1 1 calc R U . . .
C8S C 0.7731(5) 0.7034(5) 0.7086(3) 0.043(2) Uani 1 1 d . . . . .
C9S C 0.8433(5) 0.7082(7) 0.7222(3) 0.060(3) Uani 1 1 d . . . . .
H9S1 H 0.8531 0.6657 0.7170 0.091 Uiso 1 1 calc R U . . .
H9S2 H 0.8561 0.7298 0.7506 0.091 Uiso 1 1 calc R U . . .
H9S3 H 0.8681 0.7324 0.7083 0.091 Uiso 1 1 calc R U . . .
C6S C 0.7422(7) 0.7593(9) 0.9564(3) 0.091(5) Uani 1 1 d . . . . .
C7S C 0.6728(7) 0.7455(8) 0.9577(4) 0.083(5) Uani 1 1 d . . . . .
H7S1 H 0.6620 0.7822 0.9754 0.125 Uiso 1 1 calc R U . . .
H7S2 H 0.6641 0.7088 0.9675 0.125 Uiso 1 1 calc R U . . .
H7S3 H 0.6455 0.7361 0.9312 0.125 Uiso 1 1 calc R U . . .
C14S C 0.3674(10) 0.5893(11) 0.4348(7) 0.121(6) Uani 1 1 d . U . . .
C15S C 0.3972(11) 0.6008(12) 0.4043(7) 0.149(9) Uani 1 1 d . U . . .
H15A H 0.3903 0.5612 0.3830 0.178 Uiso 1 1 calc R U . . .
H15B H 0.4446 0.6176 0.4147 0.178 Uiso 1 1 calc R U . . .
H15C H 0.3772 0.6317 0.3940 0.178 Uiso 1 1 calc R U . . .
C16S C 0.6176(4) 0.7701(5) 0.7439(3) 0.042(2) Uani 1 1 d . . . . .
C17S C 0.6782(5) 0.8004(6) 0.7740(3) 0.053(3) Uani 1 1 d . . . . .
H17A H 0.7163 0.8000 0.7615 0.079 Uiso 1 1 calc R U . . .
H17B H 0.6827 0.7773 0.7936 0.079 Uiso 1 1 calc R U . . .
H17C H 0.6762 0.8443 0.7869 0.079 Uiso 1 1 calc R U . . .
N1 N 0.0756(4) 0.6711(5) 0.5907(2) 0.053(2) Uani 1 1 d . . . . .
N3 N -0.0420(4) 0.5815(5) 0.8046(3) 0.053(2) Uani 1 1 d . . . . .
N7 N 0.2569(6) 0.4805(6) 0.7364(6) 0.127(7) Uani 1 1 d . . . . .
N10 N 0.9190(4) 0.9477(4) 0.7766(3) 0.051(2) Uani 1 1 d . . . . .
N11 N 0.5950(4) 0.6597(4) 0.6380(2) 0.0405(17) Uani 1 1 d . . . . .
N9 N 0.4096(5) 0.9616(5) 0.9298(3) 0.067(3) Uani 1 1 d . . . . .
N12 N 0.2095(8) 0.5130(6) 0.5812(4) 0.101(4) Uani 1 1 d . . . . .
N15 N 0.9498(4) 0.8141(4) 0.7982(3) 0.051(2) Uani 1 1 d . . . . .
N8 N 0.4443(3) 0.6537(3) 0.57937(18) 0.0274(13) Uani 1 1 d . . . . .
N2 N 0.0631(4) 1.0057(3) 0.7580(2) 0.0343(15) Uani 1 1 d . . . . .
N6 N 0.4130(5) 0.9861(4) 0.7330(3) 0.061(3) Uani 1 1 d . . . . .
N5 N 0.6100(3) 0.7353(5) 0.8490(2) 0.047(2) Uani 1 1 d . . . . .
N1S N 0.2652(9) 0.2759(8) 0.8233(6) 0.125(6) Uani 1 1 d D . . . .
N4 N 0.2904(4) 0.8398(5) 0.9263(2) 0.051(2) Uani 1 1 d . . . . .
N4S N 0.7181(4) 0.6989(5) 0.6976(3) 0.060(3) Uani 1 1 d . . . . .
N3S N 0.7953(7) 0.7716(10) 0.9543(4) 0.133(7) Uani 1 1 d . . . . .
N7S N 0.3623(8) 0.6258(8) 0.4684(4) 0.114(5) Uani 1 1 d . U . . .
N8S N 0.5718(4) 0.7466(5) 0.7192(2) 0.051(2) Uani 1 1 d . . . . .
C10 C 0.9075(6) 0.9765(6) 0.8152(3) 0.059(3) Uani 1 1 d . . . . .
H257 H 0.8723 0.9475 0.8208 0.071 Uiso 1 1 calc R U . . .
H258 H 0.8921 1.0162 0.8155 0.071 Uiso 1 1 calc R U . . .
C11 C 0.9709(6) 0.9913(7) 0.8480(4) 0.078(4) Uani 1 1 d . . . . .
H259 H 0.9850 0.9512 0.8487 0.093 Uiso 1 1 calc R U . . .
H260 H 1.0068 1.0183 0.8417 0.093 Uiso 1 1 calc R U . . .
C12 C 0.9604(8) 1.0239(9) 0.8875(5) 0.103(6) Uani 1 1 d . . . . .
H261 H 0.9394 1.0597 0.8859 0.155 Uiso 1 1 calc R U . . .
H262 H 1.0030 1.0395 0.9064 0.155 Uiso 1 1 calc R U . . .
H263 H 0.9317 0.9941 0.8964 0.155 Uiso 1 1 calc R U . . .
C7 C 0.8612(5) 0.9242(6) 0.7433(3) 0.057(3) Uani 1 1 d . . . . .
H264 H 0.8373 0.9589 0.7426 0.069 Uiso 1 1 calc R U . . .
H265 H 0.8309 0.8898 0.7480 0.069 Uiso 1 1 calc R U . . .
C8 C 0.8779(5) 0.9000(7) 0.7044(3) 0.061(3) Uani 1 1 d . . . . .
H266 H 0.9085 0.9342 0.6998 0.073 Uiso 1 1 calc R U . . .
H267 H 0.9012 0.8649 0.7050 0.073 Uiso 1 1 calc R U . . .
C9 C 0.8197(6) 0.8772(7) 0.6712(4) 0.070(4) Uani 1 1 d . . . . .
H268 H 0.7901 0.8418 0.6748 0.104 Uiso 1 1 calc R U . . .
H269 H 0.8342 0.8629 0.6465 0.104 Uiso 1 1 calc R U . . .
H270 H 0.7962 0.9116 0.6704 0.104 Uiso 1 1 calc R U . . .
C16 C 0.5982(5) 0.5908(5) 0.6272(4) 0.058(3) Uani 1 1 d . . . . .
H271 H 0.5843 0.5723 0.5982 0.070 Uiso 1 1 calc R U . . .
H272 H 0.6444 0.5867 0.6353 0.070 Uiso 1 1 calc R U . . .
C17 C 0.5550(6) 0.5544(6) 0.6462(5) 0.070(4) Uani 1 1 d . . . . .
H273 H 0.5573 0.5092 0.6371 0.084 Uiso 1 1 calc R U . . .
H274 H 0.5087 0.5577 0.6375 0.084 Uiso 1 1 calc R U . . .
C18 C 0.5744(8) 0.5779(6) 0.6919(5) 0.081(4) Uani 1 1 d . . . . .
H279 H 0.6207 0.5764 0.7008 0.122 Uiso 1 1 calc R U . . .
H280 H 0.5463 0.5506 0.7026 0.122 Uiso 1 1 calc R U . . .
H281 H 0.5683 0.6215 0.7013 0.122 Uiso 1 1 calc R U . . .
C13 C 0.6286(4) 0.6956(5) 0.6147(3) 0.048(2) Uani 1 1 d . . . . .
H282 H 0.6070 0.6774 0.5864 0.057 Uiso 1 1 calc R U . . .
H283 H 0.6753 0.6913 0.6178 0.057 Uiso 1 1 calc R U . . .
C15 C 0.6590(5) 0.7999(7) 0.6035(4) 0.071(4) Uani 1 1 d . . . . .
H284 H 0.7050 0.7949 0.6059 0.107 Uiso 1 1 calc R U . . .
H285 H 0.6580 0.8450 0.6128 0.107 Uiso 1 1 calc R U . . .
H286 H 0.6356 0.7825 0.5758 0.107 Uiso 1 1 calc R U . . .
C22 C 0.1818(9) 0.5484(9) 0.5548(4) 0.105(7) Uani 1 1 d . . . . .
H287 H 0.1346 0.5280 0.5439 0.126 Uiso 1 1 calc R U . . .
H288 H 0.1832 0.5917 0.5716 0.126 Uiso 1 1 calc R U . . .
C23 C 0.2113(8) 0.5545(8) 0.5219(5) 0.099(6) Uani 1 1 d . . . . .
H289 H 0.2173 0.5122 0.5075 0.118 Uiso 1 1 calc R U . . .
H290 H 0.2558 0.5821 0.5327 0.118 Uiso 1 1 calc R U . . .
C24 C 0.1744(9) 0.5804(8) 0.4930(5) 0.100(5) Uani 1 1 d . . . . .
H291 H 0.1271 0.5625 0.4880 0.150 Uiso 1 1 calc R U . . .
H292 H 0.1896 0.5691 0.4682 0.150 Uiso 1 1 calc R U . . .
H293 H 0.1822 0.6266 0.5036 0.150 Uiso 1 1 calc R U . . .
C19 C 0.2055(8) 0.4450(6) 0.5618(5) 0.083(4) Uani 1 1 d . . . . .
H294 H 0.2393 0.4404 0.5457 0.100 Uiso 1 1 calc R U . . .
H295 H 0.1615 0.4265 0.5440 0.100 Uiso 1 1 calc R U . . .
C20 C 0.2165(11) 0.4094(8) 0.5924(7) 0.118(7) Uani 1 1 d . . . . .
H296 H 0.2599 0.4289 0.6106 0.142 Uiso 1 1 calc R U . . .
H297 H 0.1820 0.4131 0.6080 0.142 Uiso 1 1 calc R U . . .
C21 C 0.2145(12) 0.3412(9) 0.5733(9) 0.170(12) Uani 1 1 d . . . . .
H298 H 0.1779 0.3248 0.5501 0.255 Uiso 1 1 calc R U . . .
H299 H 0.2081 0.3173 0.5921 0.255 Uiso 1 1 calc R U . . .
H300 H 0.2563 0.3365 0.5652 0.255 Uiso 1 1 calc R U . . .
C3 C 0.3161(7) 1.0893(8) 0.9709(5) 0.096(5) Uani 1 1 d . . . . .
H301 H 0.2988 1.0727 0.9906 0.143 Uiso 1 1 calc R U . . .
H302 H 0.2832 1.1085 0.9582 0.143 Uiso 1 1 calc R U . . .
H303 H 0.3567 1.1213 0.9838 0.143 Uiso 1 1 calc R U . . .
C1 C 0.3865(7) 1.0114(6) 0.9591(4) 0.070(4) Uani 1 1 d . . . . .
H304 H 0.3718 0.9929 0.9792 0.085 Uiso 1 1 calc R U . . .
H305 H 0.4241 1.0473 0.9729 0.085 Uiso 1 1 calc R U . . .
C2 C 0.3313(7) 1.0354(7) 0.9400(5) 0.083(4) Uani 1 1 d . . . . .
H306 H 0.2917 1.0009 0.9287 0.099 Uiso 1 1 calc R U . . .
H307 H 0.3441 1.0507 0.9183 0.099 Uiso 1 1 calc R U . . .
C4 C 0.4672(6) 0.9403(6) 0.9483(4) 0.065(3) Uani 1 1 d . . . . .
H308 H 0.5053 0.9765 0.9593 0.077 Uiso 1 1 calc R U . . .
H309 H 0.4563 0.9248 0.9703 0.077 Uiso 1 1 calc R U . . .
C14 C 0.6256(5) 0.7647(6) 0.6282(4) 0.054(3) Uani 1 1 d . . . . .
H310 H 0.6480 0.7833 0.6564 0.064 Uiso 1 1 calc R U . . .
H311 H 0.5789 0.7692 0.6255 0.064 Uiso 1 1 calc R U . . .
C5 C 0.4853(7) 0.8890(6) 0.9191(4) 0.066(3) Uani 1 1 d . . . . .
H312 H 0.4987 0.9048 0.8978 0.079 Uiso 1 1 calc R U . . .
H313 H 0.4469 0.8532 0.9072 0.079 Uiso 1 1 calc R U . . .
C6 C 0.5421(7) 0.8673(7) 0.9403(5) 0.081(4) Uani 1 1 d . . . . .
H314 H 0.5780 0.9038 0.9542 0.122 Uiso 1 1 calc R U . . .
H315 H 0.5580 0.8366 0.9210 0.122 Uiso 1 1 calc R U . . .
H316 H 0.5268 0.8474 0.9593 0.122 Uiso 1 1 calc R U . . .
O300 O 0.0582(3) 0.7234(3) 0.59516(16) 0.0387(14) Uani 1 1 d . . . . .
O104 O 0.8402(7) 0.6681(7) 0.7980(3) 0.125(5) Uani 1 1 d . . . . .
C28 C 0.8764(8) 0.8291(9) 0.8921(5) 0.100(5) Uani 1 1 d . . . . .
H317 H 0.8728 0.8283 0.9187 0.150 Uiso 1 1 calc R U . . .
H318 H 0.8380 0.8424 0.8798 0.150 Uiso 1 1 calc R U . . .
H319 H 0.9168 0.8589 0.8935 0.150 Uiso 1 1 calc R U . . .
C26 C 0.8072(12) 0.6638(9) 0.8285(7) 0.118(8) Uani 1 1 d . . . . .
H320 H 0.8285 0.6381 0.8438 0.142 Uiso 1 1 calc R U . . .
C29 C 0.9240(8) 0.7388(12) 0.8907(6) 0.129(8) Uani 1 1 d . . . . .
H321 H 0.9178 0.7493 0.9178 0.193 Uiso 1 1 calc R U . . .
H322 H 0.9694 0.7569 0.8905 0.193 Uiso 1 1 calc R U . . .
H323 H 0.9155 0.6926 0.8794 0.193 Uiso 1 1 calc R U . . .
C25 C 0.8112(7) 0.7254(10) 0.8545(5) 0.102(6) Uani 1 1 d . . . . .
H324 H 0.7941 0.7210 0.8778 0.123 Uiso 1 1 calc R U . . .
H325 H 0.7825 0.7479 0.8408 0.123 Uiso 1 1 calc R U . . .
C27 C 0.7325(15) 0.6266(13) 0.8070(8) 0.179(12) Uani 1 1 d . . . . .
H27A H 0.7189 0.6383 0.7829 0.268 Uiso 1 1 calc R U . . .
H27B H 0.7029 0.6380 0.8248 0.268 Uiso 1 1 calc R U . . .
H27C H 0.7305 0.5809 0.8001 0.268 Uiso 1 1 calc R U . . .
N13 N 0.8792(5) 0.7640(7) 0.8678(3) 0.076(3) Uani 1 1 d . . . . .
N16' N 0.3585(5) 0.9338(3) 0.8302(3) 0.0385(15) Uani 0.5 1 d D U P J 1
O43' O 0.4016(5) 0.9747(4) 0.8546(3) 0.0350(17) Uani 0.5 1 d D U P J 1
O44' O 0.3161(5) 0.9489(5) 0.8090(3) 0.0426(17) Uani 0.5 1 d D U P J 1
O45' O 0.3611(6) 0.8781(3) 0.8244(3) 0.0422(17) Uani 0.5 1 d D U P J 1
O2W' O 0.1885(11) 0.6033(10) 0.6758(6) 0.084(6) Uiso 0.5 1 d . . P K 1
O43 O 0.1283(5) 0.5809(4) 0.6891(2) 0.0327(15) Uani 0.5 1 d D U P L 2
O45 O 0.1321(4) 0.5126(3) 0.6370(2) 0.0209(14) Uani 0.5 1 d D U P L 2
O44 O 0.2083(4) 0.5944(4) 0.6615(3) 0.0288(15) Uani 0.5 1 d D U P L 2
N16 N 0.1566(4) 0.5624(4) 0.6626(2) 0.0254(13) Uani 0.5 1 d D U P L 2
O2W O 0.3330(12) 0.8986(12) 0.8102(7) 0.098(7) Uani 0.5 1 d . U P M 2
C13S C 0.4565(11) 0.1131(10) 0.6918(6) 0.119(6) Uani 1 1 d D U . . .
H13A H 0.4661 0.0724 0.6784 0.178 Uiso 1 1 calc R U . . .
H13B H 0.4088 0.1086 0.6899 0.178 Uiso 1 1 calc R U . . .
H13C H 0.4794 0.1266 0.7196 0.178 Uiso 1 1 calc R U . . .
C12S C 0.4780(16) 0.1581(13) 0.6741(9) 0.165(8) Uani 1 1 d D U . . .
N6S N 0.5057(15) 0.1913(12) 0.6569(8) 0.204(9) Uani 1 1 d D U . . .
C5S C 0.1338(8) 0.1698(7) 0.7519(5) 0.087(4) Uani 1 1 d . U . . .
H5S1 H 0.0933 0.1440 0.7541 0.131 Uiso 1 1 calc R U . . .
H5S2 H 0.1650 0.1848 0.7775 0.131 Uiso 1 1 calc R U . . .
H5S3 H 0.1537 0.1442 0.7323 0.131 Uiso 1 1 calc R U . . .
C4S C 0.1191(13) 0.2199(13) 0.7406(8) 0.140(8) Uani 1 1 d . U . . .
N2S N 0.1055(17) 0.2622(15) 0.7274(10) 0.247(14) Uani 1 1 d . U . . .
N9S N 0.4710(13) 0.9182(9) 0.0558(8) 0.173(10) Uani 1 1 d . . . . .
C19S C 0.3613(10) 0.8295(8) 0.0335(5) 0.102(6) Uani 1 1 d . . . . .
H19A H 0.3546 0.8161 0.0566 0.152 Uiso 1 1 calc R U . . .
H19B H 0.3651 0.7930 0.0125 0.152 Uiso 1 1 calc R U . . .
H19C H 0.3236 0.8468 0.0243 0.152 Uiso 1 1 calc R U . . .
C18S C 0.4232(13) 0.8791(9) 0.0445(6) 0.112(7) Uani 1 1 d . . . . .
C401 C 0.5318(9) 0.0711(9) 0.8412(6) 0.108(6) Uani 1 1 d D U . . .
H326 H 0.5276 0.0439 0.8587 0.129 Uiso 1 1 calc R U . . .
H327 H 0.5270 0.0435 0.8140 0.129 Uiso 1 1 calc R U . . .
C400 C 0.4781(9) 0.1112(11) 0.8427(9) 0.195(13) Uani 1 1 d D U . . .
H328 H 0.4807 0.1336 0.8707 0.234 Uiso 1 1 calc R U . . .
H329 H 0.4894 0.1438 0.8296 0.234 Uiso 1 1 calc R U . . .
C405 C 0.3286(14) 0.1516(13) 0.7789(8) 0.186(12) Uani 1 1 d D U . . .
H330 H 0.3196 0.1930 0.7913 0.280 Uiso 1 1 calc R U . . .
H331 H 0.3029 0.1351 0.7516 0.280 Uiso 1 1 calc R U . . .
H332 H 0.3758 0.1559 0.7789 0.280 Uiso 1 1 calc R U . . .
C403 C 0.3641(19) 0.1198(18) 0.8391(10) 0.31(2) Uani 1 1 d D U . . .
H333 H 0.3866 0.1649 0.8482 0.374 Uiso 1 1 calc R U . . .
H334 H 0.3466 0.1086 0.8609 0.374 Uiso 1 1 calc R U . . .
C404 C 0.309(2) 0.105(2) 0.8020(13) 0.47(5) Uani 1 1 d D U . . .
H335 H 0.2665 0.1110 0.8096 0.567 Uiso 1 1 calc R U . . .
H336 H 0.3036 0.0611 0.7855 0.567 Uiso 1 1 calc R U . . .
C402 C 0.5997(12) 0.1168(16) 0.8550(12) 0.29(2) Uani 1 1 d D U . . .
H337 H 0.6347 0.0924 0.8543 0.437 Uiso 1 1 calc R U . . .
H338 H 0.6034 0.1433 0.8374 0.437 Uiso 1 1 calc R U . . .
H339 H 0.6040 0.1437 0.8820 0.437 Uiso 1 1 calc R U . . .
N400 N 0.4088(10) 0.0785(10) 0.8249(6) 0.145(7) Uani 1 1 d D U . . .
O4W O 0.0242(11) 0.7009(10) 0.4948(6) 0.196(8) Uani 1 1 d . U . . .
O5W O -0.0289(10) 0.4822(15) 0.5947(6) 0.198(9) Uani 0.75 1 d . U P . .

loop_
_atom_site_aniso_label
_atom_site_aniso_U_11
_atom_site_aniso_U_22
_atom_site_aniso_U_33
_atom_site_aniso_U_23
_atom_site_aniso_U_13
_atom_site_aniso_U_12
Dy1 0.02184(16) 0.0360(2) 0.02907(18) 0.02215(16) -0.00003(13) -0.00248(14)
Dy2 0.02601(16) 0.02753(17) 0.01443(14) 0.00901(12) 0.00730(12) 0.01045(13)
Dy3 0.01745(14) 0.02033(15) 0.01270(13) 0.00781(11) 0.00263(10) 0.00477(11)
Dy4 0.01792(14) 0.02009(15) 0.01197(13) 0.00810(11) 0.00373(10) 0.00531(11)
Dy5 0.01639(13) 0.02173(15) 0.00909(12) 0.00706(11) 0.00157(10) 0.00469(11)
Dy6 0.02890(16) 0.02220(16) 0.01328(14) 0.00827(12) 0.00544(12) 0.01080(13)
Dy7 0.01964(15) 0.03523(19) 0.01109(13) 0.00964(13) 0.00105(11) 0.00715(13)
Dy8 0.01828(14) 0.01741(14) 0.00911(12) 0.00525(10) 0.00206(10) 0.00403(11)
Dy9 0.01923(14) 0.02051(15) 0.01275(13) 0.00432(11) 0.00068(11) 0.00016(12)
Dy10 0.01634(13) 0.01788(14) 0.01098(12) 0.00643(11) 0.00213(10) 0.00474(11)
Dy11 0.01695(14) 0.02256(16) 0.01605(14) 0.00691(12) -0.00059(11) 0.00394(12)
Dy12 0.02147(15) 0.01934(15) 0.01612(14) 0.00811(11) 0.00429(11) 0.00671(12)
O1 0.022(2) 0.026(3) 0.018(2) 0.0110(19) 0.0066(18) 0.007(2)
O2 0.019(2) 0.035(3) 0.024(2) 0.016(2) 0.0063(19) 0.008(2)
O3 0.023(2) 0.021(2) 0.017(2) 0.0086(19) 0.0036(18) 0.0043(19)
O4 0.017(2) 0.023(2) 0.014(2) 0.0063(18) 0.0024(17) 0.0059(18)
O5 0.019(2) 0.022(2) 0.015(2) 0.0067(18) 0.0045(17) 0.0079(18)
O6 0.020(2) 0.023(2) 0.011(2) 0.0058(18) 0.0014(16) 0.0032(18)
O7 0.029(3) 0.030(3) 0.017(2) 0.014(2) 0.0091(19) 0.015(2)
O8 0.024(2) 0.035(3) 0.012(2) 0.010(2) 0.0033(18) 0.013(2)
O9 0.017(2) 0.024(2) 0.014(2) 0.0067(18) 0.0002(17) 0.0058(18)
O10 0.018(2) 0.022(2) 0.015(2) 0.0070(18) 0.0021(17) 0.0063(18)
O11 0.019(2) 0.021(2) 0.011(2) 0.0071(17) -0.0010(16) 0.0008(18)
O12 0.018(2) 0.026(2) 0.0099(19) 0.0074(18) -0.0017(16) 0.0029(18)
O13 0.022(2) 0.018(2) 0.012(2) 0.0074(17) 0.0024(17) 0.0055(18)
O14 0.017(2) 0.022(2) 0.016(2) 0.0069(18) 0.0008(17) 0.0030(18)
O15 0.019(2) 0.022(2) 0.016(2) 0.0070(18) 0.0019(17) 0.0066(19)
O16 0.019(2) 0.022(2) 0.020(2) 0.0090(19) 0.0049(18) 0.0061(18)
O17 0.045(4) 0.051(4) 0.060(4) 0.026(4) 0.018(3) 0.014(3)
O18 0.034(3) 0.045(4) 0.058(4) 0.028(3) 0.004(3) -0.003(3)
O19 0.042(4) 0.097(7) 0.116(8) 0.042(6) 0.029(5) -0.009(5)
O20 0.050(4) 0.047(4) 0.025(3) 0.013(3) 0.000(3) 0.015(3)
O21 0.039(3) 0.048(4) 0.038(3) 0.004(3) 0.001(3) 0.009(3)
O22 0.071(6) 0.100(8) 0.060(5) 0.018(5) -0.033(4) -0.002(5)
O23 0.055(5) 0.055(6) 0.249(15) 0.085(8) -0.043(7) -0.003(4)
O24 0.070(5) 0.045(4) 0.087(6) 0.033(4) 0.047(5) 0.018(4)
O25 0.071(8) 0.146(13) 0.53(4) 0.24(2) -0.018(14) -0.020(8)
O26 0.024(3) 0.072(4) 0.019(3) 0.017(3) 0.001(2) 0.016(3)
O27 0.028(3) 0.075(5) 0.021(3) 0.009(3) 0.004(2) 0.011(3)
O28 0.025(3) 0.142(9) 0.048(4) 0.021(5) 0.005(3) 0.015(4)
O29 0.023(2) 0.033(3) 0.018(2) 0.002(2) 0.0007(19) 0.007(2)
O30 0.026(3) 0.030(3) 0.013(2) 0.0022(19) 0.0011(18) 0.002(2)
O31 0.036(3) 0.054(4) 0.035(3) -0.001(3) 0.015(3) 0.015(3)
O32 0.072(5) 0.031(4) 0.057(4) 0.002(3) 0.029(4) 0.018(3)
O33 0.047(4) 0.028(3) 0.046(4) 0.010(3) -0.003(3) 0.006(3)
O34 0.158(11) 0.048(5) 0.100(8) 0.002(5) 0.002(7) 0.062(6)
O35 0.045(4) 0.049(4) 0.032(3) -0.009(3) -0.006(3) 0.025(3)
O36 0.143(10) 0.163(11) 0.032(4) -0.014(6) 0.013(5) 0.086(9)
O37 0.027(3) 0.029(3) 0.045(3) 0.011(3) 0.015(2) 0.009(2)
O38 0.035(3) 0.028(3) 0.037(3) 0.013(2) 0.015(2) 0.009(2)
O39 0.053(4) 0.033(4) 0.077(5) 0.010(3) 0.028(4) 0.026(3)
O40 0.052(5) 0.087(6) 0.131(8) 0.067(6) 0.049(5) 0.039(5)
O41 0.047(4) 0.073(5) 0.076(5) 0.027(4) 0.038(4) 0.029(4)
O42 0.047(4) 0.071(5) 0.065(5) 0.028(4) 0.034(4) 0.014(4)
O1W 0.067(12) 0.079(13) 0.112(16) 0.038(12) 0.002(11) 0.021(10)
O3W 0.19(2) 0.22(2) 0.23(2) 0.068(18) 0.019(17) 0.043(17)
O1A 0.027(3) 0.036(3) 0.036(3) 0.020(3) -0.002(2) -0.003(2)
O2A 0.016(2) 0.025(3) 0.021(2) 0.006(2) -0.0036(18) -0.0010(19)
O3A 0.019(2) 0.038(3) 0.033(3) 0.017(2) -0.004(2) -0.002(2)
O1B 0.044(3) 0.027(3) 0.020(2) 0.007(2) 0.009(2) 0.014(2)
O2B 0.028(3) 0.026(3) 0.015(2) 0.0066(19) 0.0036(19) 0.008(2)
O3B 0.042(3) 0.034(3) 0.020(2) 0.010(2) 0.010(2) 0.018(3)
O1C 0.032(3) 0.023(3) 0.015(2) 0.0106(19) 0.0052(19) 0.010(2)
O2C 0.027(2) 0.022(2) 0.011(2) 0.0018(18) 0.0023(18) 0.007(2)
O3C 0.073(4) 0.028(3) 0.015(2) 0.009(2) 0.014(3) 0.028(3)
O1D 0.028(3) 0.044(3) 0.017(2) 0.012(2) -0.001(2) -0.003(2)
O2D 0.019(2) 0.027(3) 0.010(2) 0.0005(18) -0.0019(17) -0.0001(19)
O3D 0.020(2) 0.040(3) 0.023(3) 0.008(2) 0.000(2) -0.005(2)
O1E 0.047(4) 0.048(4) 0.039(3) 0.024(3) 0.030(3) 0.017(3)
O2E 0.048(4) 0.057(4) 0.041(4) 0.022(3) 0.019(3) -0.005(3)
O3E 0.078(10) 0.058(9) 0.040(7) 0.020(7) 0.042(7) 0.011(8)
O4E 0.081(12) 0.073(12) 0.066(11) 0.021(9) 0.025(9) -0.006(10)
O1F 0.040(4) 0.034(4) 0.123(7) 0.039(4) 0.040(4) 0.016(3)
O2F 0.035(3) 0.024(3) 0.046(3) 0.018(2) 0.023(3) 0.010(2)
O3F 0.068(5) 0.043(4) 0.142(9) 0.047(5) 0.070(6) 0.019(4)
O1G 0.029(3) 0.041(3) 0.009(2) 0.010(2) -0.0018(18) 0.010(2)
O2G 0.027(3) 0.044(3) 0.014(2) 0.010(2) 0.0033(19) 0.010(2)
O3G 0.032(3) 0.073(5) 0.025(3) 0.026(3) 0.004(2) 0.015(3)
O1H 0.060(4) 0.057(4) 0.018(3) 0.010(3) 0.002(3) 0.040(3)
O2H 0.036(3) 0.050(4) 0.030(3) 0.015(3) 0.002(2) 0.025(3)
O3H 0.072(6) 0.121(8) 0.050(5) 0.027(5) -0.005(4) 0.048(6)
O1I 0.029(3) 0.037(3) 0.026(3) 0.014(2) 0.000(2) 0.018(2)
O2I 0.032(3) 0.031(3) 0.043(3) 0.018(3) -0.003(2) 0.009(2)
O3I 0.038(4) 0.029(4) 0.029(4) 0.015(3) -0.016(3) 0.001(3)
O4I 0.073(16) 0.062(15) 0.081(17) 0.006(12) 0.015(13) 0.053(13)
O1J 0.023(2) 0.031(3) 0.011(2) 0.0070(19) 0.0020(17) 0.006(2)
O2J 0.026(2) 0.030(3) 0.010(2) 0.0059(19) 0.0010(17) 0.011(2)
O3J 0.040(3) 0.034(3) 0.020(2) 0.010(2) 0.009(2) 0.016(2)
O1K 0.028(3) 0.039(3) 0.021(2) 0.012(2) 0.007(2) -0.002(2)
O2K 0.030(3) 0.027(3) 0.022(2) 0.008(2) 0.010(2) 0.002(2)
O3K 0.028(5) 0.027(5) 0.010(4) 0.000(4) 0.003(4) -0.019(4)
O4K 0.050(8) 0.035(7) 0.048(8) -0.003(6) 0.012(6) -0.010(6)
O1L 0.036(3) 0.030(3) 0.037(3) 0.019(2) 0.016(2) 0.013(2)
O2L 0.027(3) 0.022(3) 0.034(3) 0.016(2) 0.009(2) 0.009(2)
O3L 0.060(4) 0.027(3) 0.060(4) 0.021(3) 0.033(3) 0.021(3)
C1A 0.020(3) 0.027(4) 0.022(3) 0.011(3) 0.005(3) 0.001(3)
C2A 0.025(4) 0.025(4) 0.026(4) 0.003(3) -0.001(3) 0.004(3)
C3A 0.016(3) 0.036(4) 0.024(3) 0.006(3) 0.000(3) 0.005(3)
C4A 0.020(3) 0.038(5) 0.026(4) -0.001(3) -0.006(3) 0.003(3)
C5A 0.023(4) 0.034(4) 0.036(4) -0.003(4) -0.003(3) -0.001(3)
C6A 0.024(4) 0.035(5) 0.046(5) 0.010(4) -0.003(3) -0.005(3)
C7A 0.026(4) 0.023(4) 0.051(5) 0.012(4) 0.000(3) 0.001(3)
C8A 0.023(4) 0.054(5) 0.023(4) 0.009(4) -0.002(3) 0.006(4)
C9A 0.025(4) 0.075(7) 0.038(5) 0.019(5) -0.006(4) -0.001(4)
C10A 0.029(4) 0.058(6) 0.040(5) 0.022(4) 0.002(4) 0.009(4)
C11A 0.030(4) 0.068(7) 0.031(4) 0.011(4) 0.005(3) 0.006(4)
C12A 0.037(5) 0.044(6) 0.062(6) 0.019(5) -0.005(4) -0.010(4)
C13A 0.076(8) 0.046(6) 0.068(8) 0.001(6) 0.031(6) -0.010(6)
C14A 0.065(8) 0.041(6) 0.108(11) -0.003(7) 0.032(8) -0.001(6)
C15A 0.078(10) 0.115(13) 0.151(16) 0.100(13) -0.043(10) -0.054(9)
C1B 0.032(4) 0.025(4) 0.010(3) 0.004(3) -0.001(2) 0.014(3)
C2B 0.028(4) 0.031(4) 0.014(3) 0.001(3) 0.001(3) 0.013(3)
C3B 0.021(3) 0.029(4) 0.017(3) 0.004(3) 0.002(2) 0.011(3)
C4B 0.032(4) 0.033(4) 0.021(3) 0.001(3) 0.004(3) 0.010(3)
C5B 0.042(5) 0.034(4) 0.021(4) -0.002(3) 0.005(3) 0.015(4)
C6B 0.043(5) 0.026(4) 0.026(4) 0.000(3) 0.006(3) 0.007(3)
C7B 0.040(4) 0.027(4) 0.024(4) 0.002(3) 0.007(3) 0.010(3)
C8B 0.050(5) 0.052(5) 0.018(4) 0.006(4) 0.013(3) 0.021(4)
C9B 0.095(9) 0.057(7) 0.023(4) 0.004(4) 0.025(5) 0.023(6)
C10B 0.047(5) 0.064(7) 0.044(5) 0.017(5) 0.026(4) 0.018(5)
C11B 0.062(6) 0.060(6) 0.018(4) 0.016(4) 0.005(4) 0.022(5)
C12B 0.082(8) 0.029(5) 0.039(5) 0.001(4) 0.016(5) 0.020(5)
C13B 0.26(3) 0.032(7) 0.071(10) 0.004(7) 0.004(13) 0.031(11)
C14B 0.42(5) 0.041(9) 0.22(3) 0.004(13) -0.21(3) 0.050(17)
C15B 0.175(16) 0.082(11) 0.210(17) 0.063(12) 0.096(14) 0.016(11)
C1C 0.016(3) 0.023(3) 0.012(3) 0.008(2) 0.003(2) 0.001(2)
C2C 0.025(3) 0.018(3) 0.023(3) 0.009(3) 0.007(3) 0.012(3)
C3C 0.038(4) 0.025(4) 0.014(3) 0.003(3) 0.006(3) 0.010(3)
C4C 0.038(4) 0.021(4) 0.026(4) 0.007(3) 0.007(3) 0.012(3)
C5C 0.041(4) 0.026(4) 0.021(3) 0.004(3) 0.006(3) 0.013(3)
C6C 0.035(4) 0.025(4) 0.018(3) 0.001(3) 0.004(3) 0.010(3)
C7C 0.023(3) 0.028(4) 0.014(3) 0.003(3) 0.002(2) 0.008(3)
C8C 0.070(6) 0.026(4) 0.031(4) 0.015(3) 0.018(4) 0.025(4)
C9C 0.095(9) 0.035(5) 0.039(5) 0.016(4) 0.020(5) 0.035(5)
C10C 0.077(7) 0.040(5) 0.029(4) 0.014(4) 0.003(4) 0.032(5)
C11C 0.088(8) 0.033(5) 0.053(6) 0.025(5) 0.035(6) 0.017(5)
C12C 0.046(5) 0.035(4) 0.011(3) 0.003(3) 0.004(3) 0.019(4)
C13C 0.059(6) 0.083(8) 0.025(4) 0.014(5) 0.018(4) 0.044(6)
C14C 0.048(5) 0.035(4) 0.015(3) 0.003(3) 0.009(3) 0.015(4)
C15C 0.086(8) 0.034(5) 0.021(4) -0.002(4) -0.006(4) 0.011(5)
C1D 0.023(3) 0.031(4) 0.015(3) 0.011(3) 0.005(2) 0.008(3)
C2D 0.018(3) 0.033(4) 0.022(3) 0.002(3) 0.002(3) 0.001(3)
C3D 0.021(3) 0.032(4) 0.018(3) 0.002(3) -0.001(3) 0.003(3)
C4D 0.025(4) 0.046(5) 0.026(4) 0.010(4) 0.001(3) -0.003(3)
C5D 0.028(4) 0.044(5) 0.029(4) 0.007(4) -0.001(3) -0.004(4)
C6D 0.024(4) 0.038(5) 0.025(4) 0.002(3) -0.005(3) 0.001(3)
C7D 0.025(4) 0.041(5) 0.021(3) 0.009(3) 0.002(3) -0.002(3)
C8D 0.028(4) 0.067(7) 0.040(5) 0.020(5) 0.004(4) -0.009(4)
C9D 0.036(5) 0.094(9) 0.043(6) 0.024(6) 0.016(4) 0.001(5)
C10D 0.047(5) 0.049(6) 0.041(5) 0.019(4) -0.004(4) -0.017(5)
C11D 0.039(5) 0.084(9) 0.065(7) 0.035(7) 0.003(5) -0.018(6)
C12D 0.030(4) 0.056(6) 0.028(4) 0.004(4) -0.006(3) -0.004(4)
C13D 0.114(13) 0.19(2) 0.081(11) 0.082(13) -0.072(10) -0.076(14)
C14D 0.141(13) 0.157(14) 0.065(9) -0.021(9) -0.043(9) 0.082(12)
C15D 0.065(8) 0.184(15) 0.072(9) 0.061(10) -0.026(7) -0.034(9)
C1E 0.032(4) 0.054(6) 0.039(5) 0.026(4) 0.023(4) 0.014(4)
C2E 0.033(4) 0.059(6) 0.050(5) 0.036(5) 0.024(4) 0.017(4)
C3E 0.056(6) 0.072(8) 0.051(6) 0.033(6) 0.034(5) 0.024(6)
C4E 0.062(7) 0.085(9) 0.059(7) 0.037(6) 0.044(6) 0.021(6)
C5E 0.067(7) 0.095(10) 0.058(7) 0.046(7) 0.042(6) 0.033(7)
C6E 0.040(5) 0.082(8) 0.063(7) 0.052(6) 0.028(5) 0.023(5)
C7E 0.036(5) 0.081(8) 0.053(6) 0.043(6) 0.023(4) 0.022(5)
C8E 0.126(14) 0.127(15) 0.077(10) 0.025(10) 0.076(10) 0.002(12)
C9E 0.17(2) 0.23(3) 0.137(19) -0.082(19) 0.109(18) -0.08(2)
C10E 0.34(4) 0.111(15) 0.19(2) 0.093(16) 0.22(3) 0.13(2)
C11E 0.153(17) 0.123(14) 0.067(9) 0.029(9) 0.070(11) 0.042(13)
C12E 0.057(7) 0.091(10) 0.093(10) 0.059(9) 0.030(7) 0.001(7)
C14E 0.128(16) 0.075(11) 0.23(3) 0.075(15) 0.097(17) 0.033(11)
C15E 0.074(10) 0.124(15) 0.098(12) 0.038(11) 0.027(9) -0.029(10)
C13E 0.085(10) 0.113(13) 0.129(14) 0.072(12) 0.065(10) 0.011(9)
C1F 0.041(5) 0.019(4) 0.063(6) 0.011(4) 0.026(4) 0.010(3)
C2F 0.071(7) 0.030(5) 0.081(7) 0.036(5) 0.056(6) 0.032(5)
C3F 0.086(9) 0.031(5) 0.083(8) 0.029(5) 0.059(7) 0.022(5)
C4F 0.104(10) 0.038(6) 0.114(11) 0.044(7) 0.084(9) 0.033(6)
C5F 0.119(11) 0.044(6) 0.071(7) 0.043(6) 0.066(8) 0.048(7)
C6F 0.096(9) 0.041(5) 0.066(7) 0.037(5) 0.050(7) 0.045(6)
C7F 0.070(7) 0.032(5) 0.055(6) 0.029(4) 0.044(5) 0.029(4)
C8F 0.132(14) 0.056(8) 0.152(15) 0.068(10) 0.104(13) 0.040(9)
C9F 0.149(13) 0.069(8) 0.144(12) 0.076(9) 0.090(11) 0.036(8)
C10F 0.125(14) 0.036(7) 0.180(19) 0.034(10) 0.091(14) 0.005(8)
C11F 0.143(15) 0.082(10) 0.174(18) 0.077(12) 0.131(15) 0.046(10)
C12F 0.104(10) 0.070(8) 0.053(6) 0.036(6) 0.038(7) 0.058(7)
C13F 0.131(13) 0.075(9) 0.086(10) 0.046(8) 0.050(9) 0.074(9)
C14F 0.167(17) 0.084(11) 0.063(9) 0.041(8) 0.042(10) 0.049(11)
C15F 0.083(9) 0.075(8) 0.061(7) 0.039(6) 0.024(6) 0.047(7)
C1G 0.040(4) 0.025(4) 0.016(3) 0.006(3) 0.007(3) 0.013(3)
C2G 0.029(4) 0.042(4) 0.013(3) 0.014(3) 0.009(3) 0.016(3)
C3G 0.036(4) 0.048(5) 0.017(3) 0.014(3) 0.006(3) 0.019(4)
C4G 0.052(5) 0.063(6) 0.020(4) 0.022(4) 0.010(4) 0.030(5)
C5G 0.059(6) 0.073(7) 0.026(4) 0.033(4) 0.023(4) 0.038(5)
C6G 0.054(5) 0.048(5) 0.033(4) 0.028(4) 0.022(4) 0.023(4)
C7G 0.068(7) 0.095(9) 0.024(4) 0.034(5) 0.010(4) 0.044(7)
C8G 0.079(8) 0.086(9) 0.026(5) 0.016(5) -0.008(5) 0.026(7)
C9G 0.063(7) 0.090(9) 0.038(5) 0.029(6) 0.008(5) 0.041(6)
C10G 0.086(9) 0.143(14) 0.038(6) 0.059(8) 0.011(6) 0.055(9)
C11G 0.058(6) 0.081(8) 0.050(6) 0.042(6) 0.036(5) 0.028(6)
C12G 0.032(6) 0.29(3) 0.123(14) 0.150(17) 0.027(7) 0.024(10)
C13G 0.135(14) 0.188(17) 0.196(17) -0.020(12) 0.132(13) -0.006(12)
C14G 0.063(10) 0.21(2) 0.34(4) 0.24(3) 0.024(15) 0.008(12)
C1H 0.044(5) 0.059(6) 0.020(4) 0.021(4) 0.012(3) 0.030(4)
C2H 0.051(6) 0.073(7) 0.039(5) 0.032(5) 0.014(4) 0.045(5)
C3H 0.062(6) 0.077(8) 0.032(5) 0.024(5) 0.014(4) 0.050(6)
C4H 0.076(8) 0.120(11) 0.039(5) 0.048(7) 0.022(5) 0.074(8)
C5H 0.112(11) 0.116(12) 0.060(7) 0.063(8) 0.052(7) 0.096(10)
C6H 0.106(10) 0.080(9) 0.056(7) 0.038(6) 0.044(7) 0.071(8)
C7H 0.083(8) 0.073(8) 0.044(6) 0.031(5) 0.026(5) 0.052(7)
C8H 0.070(8) 0.163(16) 0.069(8) 0.073(10) 0.025(7) 0.073(10)
C9H 0.098(12) 0.22(2) 0.110(13) 0.114(15) 0.024(10) 0.102(14)
C10H 0.093(12) 0.22(2) 0.083(11) 0.083(13) 0.021(9) 0.098(14)
C11H 0.072(9) 0.26(3) 0.036(7) 0.040(10) 0.001(6) 0.073(13)
C12H 0.173(17) 0.090(10) 0.058(8) 0.041(7) 0.049(10) 0.097(12)
C13H 0.22(3) 0.16(2) 0.113(17) -0.024(15) 0.059(18) 0.11(2)
C14H 0.64(7) 0.068(12) 0.054(10) 0.038(9) 0.08(2) 0.11(2)
C15H 0.160(19) 0.076(11) 0.129(16) 0.048(11) 0.040(14) 0.053(12)
C1I 0.024(3) 0.034(4) 0.027(4) 0.015(3) 0.003(3) 0.009(3)
C2I 0.022(3) 0.051(5) 0.026(4) 0.020(4) 0.001(3) 0.018(3)
C3I 0.028(4) 0.042(5) 0.031(4) 0.021(4) -0.004(3) 0.005(3)
C03I 0.036(4) 0.047(5) 0.025(4) 0.021(4) 0.010(3) 0.021(4)
C4I 0.025(4) 0.062(6) 0.036(4) 0.028(4) 0.000(3) 0.008(4)
C5I 0.030(4) 0.059(6) 0.055(6) 0.041(5) -0.001(4) 0.011(4)
C6I 0.033(4) 0.051(6) 0.060(6) 0.037(5) 0.001(4) 0.012(4)
C7I 0.031(4) 0.038(5) 0.035(4) 0.020(4) 0.001(3) 0.015(3)
C8I 0.036(5) 0.064(7) 0.043(5) 0.023(5) -0.008(4) -0.011(5)
C9I 0.048(6) 0.089(10) 0.045(6) -0.002(6) -0.011(5) 0.002(6)
C10I 0.054(6) 0.088(9) 0.056(7) 0.039(7) -0.013(5) 0.016(6)
C11I 0.052(6) 0.095(10) 0.072(8) 0.057(8) -0.024(6) -0.018(6)
C12I 0.050(6) 0.048(6) 0.077(8) 0.038(6) -0.007(5) 0.018(5)
C13I 0.076(10) 0.056(8) 0.142(15) 0.024(9) 0.002(9) 0.031(7)
C14I 0.125(14) 0.062(9) 0.092(11) 0.043(8) 0.002(10) 0.002(9)
C15I 0.090(10) 0.051(7) 0.086(10) 0.027(7) -0.013(8) 0.015(7)
C1J 0.023(3) 0.021(3) 0.011(3) 0.004(2) -0.001(2) -0.002(3)
C2J 0.018(3) 0.023(3) 0.016(3) 0.014(3) -0.004(2) 0.001(3)
C3J 0.032(4) 0.026(4) 0.018(3) 0.007(3) 0.003(3) 0.002(3)
C4J 0.032(4) 0.038(4) 0.019(3) 0.013(3) -0.002(3) 0.004(3)
C5J 0.035(4) 0.039(4) 0.025(4) 0.023(3) 0.004(3) 0.009(3)
C6J 0.029(4) 0.027(4) 0.027(4) 0.015(3) 0.003(3) 0.006(3)
C7J 0.025(3) 0.036(4) 0.026(4) 0.019(3) 0.008(3) 0.013(3)
C8J 0.063(6) 0.049(5) 0.016(3) 0.019(4) 0.009(4) 0.015(5)
C9J 0.107(10) 0.065(7) 0.021(4) 0.012(5) 0.011(5) 0.035(7)
C10J 0.081(8) 0.074(8) 0.021(4) 0.028(5) 0.012(4) 0.023(6)
C11J 0.062(7) 0.079(8) 0.047(6) 0.037(6) 0.032(5) 0.027(6)
C12J 0.033(4) 0.047(5) 0.050(5) 0.029(4) 0.012(4) 0.021(4)
C13J 0.065(7) 0.090(9) 0.061(7) 0.045(6) 0.037(6) 0.056(7)
C14J 0.028(5) 0.053(6) 0.100(9) 0.029(6) 0.009(5) 0.015(4)
C15J 0.053(6) 0.038(5) 0.057(6) 0.016(5) 0.015(5) 0.018(4)
C1K 0.024(3) 0.027(4) 0.015(3) 0.007(3) 0.002(3) 0.003(3)
C2K 0.025(3) 0.035(4) 0.021(3) 0.017(3) 0.006(3) 0.007(3)
C3K 0.024(3) 0.036(4) 0.024(3) 0.010(3) 0.008(3) 0.003(3)
C4K 0.031(4) 0.028(4) 0.032(4) 0.013(3) 0.012(3) -0.001(3)
C5K 0.035(4) 0.038(4) 0.024(4) 0.016(3) 0.012(3) 0.005(3)
C6K 0.036(4) 0.035(4) 0.026(4) 0.017(3) 0.009(3) 0.007(3)
C7K 0.029(4) 0.022(3) 0.020(3) 0.008(3) 0.004(3) 0.006(3)
C8K 0.050(5) 0.034(5) 0.032(4) 0.008(4) 0.011(4) -0.011(4)
C9K 0.116(14) 0.075(11) 0.27(3) -0.088(15) 0.128(18) -0.064(11)
C10K 0.065(8) 0.116(13) 0.083(10) 0.061(9) -0.019(7) -0.034(8)
C11K 0.114(12) 0.076(10) 0.062(8) 0.023(7) 0.013(8) -0.045(9)
C12K 0.050(5) 0.041(5) 0.026(4) 0.014(4) 0.015(4) -0.001(4)
C13K 0.034(8) 0.038(9) 0.016(7) 0.002(6) 0.005(6) 0.004(7)
C14K 0.049(11) 0.049(11) 0.033(9) 0.011(8) 0.017(8) 0.022(9)
C15K 0.057(11) 0.049(11) 0.018(7) 0.019(8) -0.014(7) -0.004(9)
C16K 0.18(4) 0.067(17) 0.031(11) 0.015(11) -0.002(16) 0.05(2)
C17K 0.10(2) 0.09(2) 0.025(10) 0.018(11) 0.009(11) 0.047(16)
C18K 0.065(15) 0.087(19) 0.040(11) 0.011(12) 0.029(11) 0.019(13)
C1L 0.027(4) 0.024(4) 0.024(3) 0.012(3) 0.006(3) 0.003(3)
C2L 0.024(3) 0.022(3) 0.029(4) 0.014(3) 0.008(3) 0.002(3)
C3L 0.038(4) 0.022(4) 0.038(4) 0.016(3) 0.012(3) 0.007(3)
C4L 0.049(5) 0.019(4) 0.039(4) 0.017(3) 0.007(4) 0.003(3)
C5L 0.041(5) 0.031(4) 0.040(5) 0.025(4) 0.007(4) -0.001(4)
C6L 0.027(4) 0.035(4) 0.026(4) 0.016(3) 0.006(3) -0.002(3)
C7L 0.028(4) 0.028(4) 0.034(4) 0.020(3) 0.006(3) 0.006(3)
C8L 0.082(8) 0.026(5) 0.069(7) 0.033(5) 0.024(6) 0.016(5)
C9L 0.088(10) 0.052(7) 0.106(11) 0.048(7) 0.027(8) 0.038(7)
C10L 0.117(11) 0.021(5) 0.084(9) 0.024(5) 0.037(8) 0.014(6)
C11L 0.117(11) 0.041(6) 0.077(9) 0.042(6) 0.022(8) 0.019(7)
C12L 0.037(4) 0.045(5) 0.029(4) 0.019(4) 0.012(3) 0.008(4)
C13L 0.057(6) 0.046(5) 0.037(5) 0.019(4) 0.020(4) 0.018(5)
C14L 0.038(5) 0.067(7) 0.052(6) 0.018(5) 0.014(4) -0.008(5)
C15L 0.068(7) 0.079(8) 0.029(5) 0.027(5) 0.016(5) 0.024(6)
C1S 0.088(10) 0.056(8) 0.096(11) 0.013(8) 0.034(9) 0.022(7)
C2S 0.132(15) 0.053(8) 0.103(12) 0.028(8) 0.022(11) 0.038(9)
C8S 0.041(5) 0.055(6) 0.037(5) 0.013(4) 0.012(4) 0.019(4)
C9S 0.028(5) 0.112(10) 0.034(5) 0.004(6) 0.003(4) 0.030(5)
C6S 0.065(8) 0.169(17) 0.034(6) 0.030(8) 0.013(6) 0.006(10)
C7S 0.064(8) 0.137(14) 0.052(7) 0.024(8) 0.013(6) 0.035(9)
C14S 0.104(9) 0.141(10) 0.107(9) 0.018(8) -0.003(7) 0.056(8)
C15S 0.125(14) 0.170(16) 0.142(15) 0.046(13) -0.015(12) 0.053(13)
C16S 0.029(4) 0.064(6) 0.035(5) 0.013(4) 0.007(4) 0.016(4)
C17S 0.036(5) 0.074(8) 0.047(6) 0.011(5) 0.015(4) 0.009(5)
N1 0.043(5) 0.083(7) 0.027(4) 0.000(4) 0.003(3) 0.025(5)
N3 0.034(4) 0.062(6) 0.061(6) 0.027(5) 0.004(4) -0.002(4)
N7 0.052(7) 0.065(8) 0.28(2) 0.103(12) 0.016(10) 0.003(6)
N10 0.038(4) 0.062(6) 0.046(5) 0.002(4) 0.017(4) 0.002(4)
N11 0.037(4) 0.039(4) 0.046(4) 0.010(3) 0.010(3) 0.013(3)
N9 0.071(7) 0.062(6) 0.060(6) 0.009(5) 0.016(5) 0.009(5)
N12 0.132(12) 0.076(9) 0.111(11) 0.035(8) 0.042(9) 0.039(8)
N15 0.042(5) 0.050(5) 0.070(6) 0.022(5) 0.026(4) 0.015(4)
N8 0.031(3) 0.029(3) 0.022(3) 0.003(3) 0.011(3) 0.008(3)
N2 0.041(4) 0.026(4) 0.036(4) 0.007(3) 0.012(3) 0.010(3)
N6 0.060(6) 0.028(4) 0.080(7) 0.001(4) -0.004(5) 0.014(4)
N5 0.018(3) 0.087(7) 0.031(4) 0.013(4) 0.000(3) 0.010(4)
N1S 0.155(16) 0.082(11) 0.155(16) 0.043(11) 0.069(13) 0.023(10)
N4 0.051(5) 0.060(6) 0.032(4) 0.005(4) -0.014(4) 0.020(4)
N4S 0.042(5) 0.093(8) 0.051(5) 0.024(5) 0.009(4) 0.025(5)
N3S 0.063(8) 0.25(2) 0.073(9) 0.056(11) 0.011(7) -0.009(11)
N7S 0.145(12) 0.144(12) 0.061(7) 0.022(8) 0.015(7) 0.072(10)
N8S 0.038(4) 0.077(6) 0.037(4) 0.007(4) 0.012(3) 0.022(4)
C10 0.052(6) 0.068(8) 0.048(6) -0.001(5) 0.008(5) 0.021(6)
C11 0.058(7) 0.082(10) 0.067(8) -0.013(7) 0.014(6) -0.002(7)
C12 0.080(10) 0.127(15) 0.077(10) -0.005(10) -0.011(8) 0.037(10)
C7 0.045(6) 0.079(8) 0.048(6) 0.008(6) 0.012(5) 0.028(6)
C8 0.034(5) 0.091(9) 0.055(6) 0.012(6) 0.013(5) 0.021(5)
C9 0.043(6) 0.107(11) 0.056(7) 0.014(7) 0.014(5) 0.024(7)
C16 0.045(6) 0.046(6) 0.077(8) 0.006(6) 0.009(5) 0.018(5)
C17 0.042(6) 0.044(6) 0.128(12) 0.024(7) 0.029(7) 0.015(5)
C18 0.090(10) 0.050(7) 0.114(13) 0.027(8) 0.049(9) 0.008(7)
C13 0.025(4) 0.070(7) 0.046(5) 0.010(5) 0.007(4) 0.016(4)
C15 0.037(6) 0.102(11) 0.092(10) 0.054(9) 0.017(6) 0.013(6)
C22 0.135(15) 0.129(14) 0.055(8) 0.006(8) -0.003(9) 0.104(13)
C23 0.084(11) 0.087(11) 0.107(13) -0.001(10) 0.000(10) 0.038(9)
C24 0.093(12) 0.095(12) 0.106(13) 0.046(11) -0.004(10) 0.005(10)
C19 0.080(10) 0.054(8) 0.093(11) -0.005(7) 0.013(8) 0.001(7)
C20 0.135(17) 0.060(10) 0.16(2) 0.036(12) 0.044(15) 0.016(10)
C21 0.137(19) 0.073(13) 0.31(4) 0.040(18) 0.11(2) 0.026(13)
C3 0.054(8) 0.089(11) 0.127(14) 0.003(10) 0.012(8) 0.023(8)
C1 0.079(9) 0.062(8) 0.060(7) 0.000(6) 0.018(6) 0.014(7)
C2 0.062(8) 0.080(10) 0.099(11) 0.016(8) 0.000(7) 0.031(7)
C4 0.057(7) 0.063(8) 0.063(7) 0.005(6) 0.011(6) 0.005(6)
C14 0.039(5) 0.065(7) 0.075(7) 0.039(6) 0.020(5) 0.021(5)
C5 0.074(8) 0.059(7) 0.064(8) 0.010(6) 0.030(6) 0.008(6)
C6 0.059(8) 0.066(9) 0.102(11) -0.002(8) 0.020(7) 0.010(7)
O300 0.036(3) 0.053(4) 0.023(3) 0.009(3) 0.001(2) 0.007(3)
O104 0.169(13) 0.179(13) 0.079(8) 0.069(8) 0.062(8) 0.104(11)
C28 0.080(11) 0.109(14) 0.093(12) 0.020(10) -0.012(9) 0.019(10)
C26 0.17(2) 0.082(12) 0.132(17) 0.036(12) 0.103(16) 0.044(13)
C29 0.071(10) 0.23(3) 0.134(16) 0.111(18) 0.032(10) 0.081(14)
C25 0.057(8) 0.176(19) 0.070(9) 0.033(11) 0.029(7) 0.004(10)
C27 0.24(3) 0.15(2) 0.14(2) 0.019(18) 0.10(2) 0.00(2)
N13 0.036(5) 0.132(11) 0.076(7) 0.053(8) 0.012(5) 0.028(6)
N16' 0.0384(17) 0.0385(17) 0.0386(17) 0.0115(9) 0.0091(9) 0.0066(9)
O43' 0.036(2) 0.035(2) 0.035(2) 0.0120(14) 0.0072(14) 0.0050(14)
O44' 0.042(2) 0.042(2) 0.042(2) 0.0124(15) 0.0079(15) 0.0057(15)
O45' 0.041(2) 0.042(2) 0.044(2) 0.0117(15) 0.0106(15) 0.0073(15)
O43 0.0304(19) 0.0326(19) 0.0313(19) 0.0035(14) 0.0046(14) 0.0077(14)
O45 0.0210(18) 0.0194(18) 0.0217(18) 0.0057(14) 0.0038(14) 0.0040(14)
O44 0.0278(19) 0.0278(19) 0.0299(19) 0.0099(14) 0.0028(14) 0.0044(14)
N16 0.0248(14) 0.0247(14) 0.0258(14) 0.0067(9) 0.0042(9) 0.0059(9)
O2W 0.097(7) 0.098(7) 0.097(7) 0.028(3) 0.022(2) 0.021(2)
C13S 0.144(14) 0.112(13) 0.099(11) 0.048(10) 0.017(10) 0.004(11)
C12S 0.189(14) 0.140(13) 0.164(13) 0.041(10) 0.028(11) 0.046(12)
N6S 0.249(18) 0.148(15) 0.214(17) 0.041(13) 0.034(15) 0.079(14)
C5S 0.104(11) 0.071(9) 0.096(10) 0.033(8) 0.030(8) 0.020(8)
C4S 0.152(12) 0.122(11) 0.141(11) 0.044(9) 0.006(8) 0.033(9)
N2S 0.26(2) 0.198(19) 0.26(2) 0.072(16) -0.016(15) 0.056(16)
N9S 0.20(2) 0.095(14) 0.27(3) 0.081(17) 0.13(2) 0.026(14)
C19S 0.154(17) 0.070(10) 0.073(10) 0.004(8) 0.034(11) 0.019(11)
C18S 0.19(2) 0.072(11) 0.112(14) 0.035(11) 0.093(16) 0.045(13)
C401 0.095(8) 0.109(9) 0.103(9) 0.002(7) 0.023(7) 0.025(7)
C400 0.208(15) 0.195(15) 0.183(15) 0.062(10) 0.027(9) 0.046(10)
C405 0.195(18) 0.154(16) 0.22(2) 0.042(14) 0.024(15) 0.106(15)
C403 0.30(3) 0.32(3) 0.31(3) 0.084(12) 0.074(11) 0.076(11)
C404 0.47(5) 0.48(5) 0.47(5) 0.137(17) 0.110(14) 0.095(14)
C402 0.30(3) 0.30(3) 0.28(3) 0.085(19) 0.064(19) 0.063(19)
N400 0.147(10) 0.150(10) 0.161(10) 0.057(8) 0.072(8) 0.035(8)
O4W 0.219(15) 0.197(15) 0.181(14) 0.072(12) 0.021(12) 0.064(12)
O5W 0.093(11) 0.33(2) 0.130(13) -0.014(13) -0.006(10) 0.095(13)

loop_
_atom_type_symbol
_atom_type_description
_atom_type_scat_dispersion_real
_atom_type_scat_dispersion_imag
_atom_type_scat_source
C C 0.0033 0.0016 'International Tables Vol C Tables 4.2.6.8 and 6.1.1.4'
H H 0.0000 0.0000 'International Tables Vol C Tables 4.2.6.8 and 6.1.1.4'
N N 0.0061 0.0033 'International Tables Vol C Tables 4.2.6.8 and 6.1.1.4'
O O 0.0106 0.0060 'International Tables Vol C Tables 4.2.6.8 and 6.1.1.4'
Dy Dy -0.1892 4.4098 'International Tables Vol C Tables 4.2.6.8 and 6.1.1.4'

loop_
_geom_angle_atom_site_label_1
_geom_angle_atom_site_label_2
_geom_angle_atom_site_label_3
_geom_angle
O1A Dy1 O2 85.88(19)
O1A Dy1 O2E 136.6(2)
O2 Dy1 O2E 91.0(2)
O1A Dy1 O1F 115.8(3)
O2 Dy1 O1F 153.2(2)
O2E Dy1 O1F 83.5(3)
O1A Dy1 O1 144.60(18)
O2 Dy1 O1 72.78(17)
O2E Dy1 O1 73.1(2)
O1F Dy1 O1 80.6(2)
O1A Dy1 O3 77.71(18)
O2 Dy1 O3 73.29(17)
O2E Dy1 O3 142.1(2)
O1F Dy1 O3 95.2(2)
O1 Dy1 O3 69.35(16)
O1A Dy1 O18 76.7(2)
O2 Dy1 O18 131.1(2)
O2E Dy1 O18 73.1(2)
O1F Dy1 O18 72.2(2)
O1 Dy1 O18 138.42(19)
O3 Dy1 O18 142.5(2)
O1A Dy1 O17 70.2(2)
O2 Dy1 O17 80.4(2)
O2E Dy1 O17 66.7(2)
O1F Dy1 O17 120.5(2)
O1 Dy1 O17 130.6(2)
O3 Dy1 O17 139.56(19)
O18 Dy1 O17 50.7(2)
O1A Dy1 O1W 62.9(4)
O2 Dy1 O1W 137.2(5)
O2E Dy1 O1W 131.7(5)
O1F Dy1 O1W 54.6(5)
O1 Dy1 O1W 116.0(4)
O3 Dy1 O1W 72.0(5)
O18 Dy1 O1W 72.1(5)
O17 Dy1 O1W 111.9(5)
O1A Dy1 Dy2 122.14(15)
O2 Dy1 Dy2 37.22(12)
O2E Dy1 Dy2 70.96(17)
O1F Dy1 Dy2 117.2(2)
O1 Dy1 Dy2 37.76(12)
O3 Dy1 Dy2 76.27(12)
O18 Dy1 Dy2 141.12(18)
O17 Dy1 Dy2 100.48(17)
O1W Dy1 Dy2 145.7(4)
O1A Dy1 Dy3 72.44(14)
O2 Dy1 Dy3 36.67(12)
O2E Dy1 Dy3 124.47(18)
O1F Dy1 Dy3 131.99(16)
O1 Dy1 Dy3 73.66(11)
O3 Dy1 Dy3 37.92(12)
O18 Dy1 Dy3 147.21(15)
O17 Dy1 Dy3 106.99(16)
O1W Dy1 Dy3 102.6(5)
Dy2 Dy1 Dy3 55.589(9)
O1A Dy1 Dy4 113.72(14)
O2 Dy1 Dy4 83.41(12)
O2E Dy1 Dy4 108.82(17)
O1F Dy1 Dy4 73.73(16)
O1 Dy1 Dy4 37.57(11)
O3 Dy1 Dy4 36.69(11)
O18 Dy1 Dy4 145.44(17)
O17 Dy1 Dy4 163.04(17)
O1W Dy1 Dy4 83.5(4)
Dy2 Dy1 Dy4 63.112(9)
Dy3 Dy1 Dy4 61.064(8)
O3B Dy2 O1E 81.6(2)
O3B Dy2 O2 110.8(2)
O1E Dy2 O2 83.1(2)
O3B Dy2 O1 160.29(18)
O1E Dy2 O1 79.42(19)
O2 Dy2 O1 72.20(17)
O3B Dy2 O2B 72.67(18)
O1E Dy2 O2B 132.4(2)
O2 Dy2 O2B 70.25(17)
O1 Dy2 O2B 124.98(16)
O3B Dy2 O20 88.4(2)
O1E Dy2 O20 71.8(2)
O2 Dy2 O20 145.9(2)
O1 Dy2 O20 80.59(19)
O2B Dy2 O20 143.8(2)
O3B Dy2 O21 83.9(2)
O1E Dy2 O21 122.0(2)
O2 Dy2 O21 153.4(2)
O1 Dy2 O21 101.6(2)
O2B Dy2 O21 94.8(2)
O20 Dy2 O21 51.8(2)
O3B Dy2 O4 132.59(19)
O1E Dy2 O4 145.11(19)
O2 Dy2 O4 78.19(16)
O1 Dy2 O4 66.97(16)
O2B Dy2 O4 67.11(16)
O20 Dy2 O4 109.88(19)
O21 Dy2 O4 75.67(19)
O3B Dy2 N4 85.2(2)
O1E Dy2 N4 96.0(3)
O2 Dy2 N4 163.5(2)
O1 Dy2 N4 91.4(2)
O2B Dy2 N4 120.3(2)
O20 Dy2 N4 25.1(2)
O21 Dy2 N4 26.7(3)
O4 Dy2 N4 93.9(2)
O3B Dy2 Dy3 116.60(14)
O1E Dy2 Dy3 124.75(17)
O2 Dy2 Dy3 41.88(12)
O1 Dy2 Dy3 79.18(11)
O2B Dy2 Dy3 46.17(12)
O20 Dy2 Dy3 150.30(16)
O21 Dy2 Dy3 112.00(16)
O4 Dy2 Dy3 41.57(10)
N4 Dy2 Dy3 134.7(2)
O3B Dy2 Dy1 136.84(16)
O1E Dy2 Dy1 69.61(16)
O2 Dy2 Dy1 36.42(13)
O1 Dy2 Dy1 37.95(12)
O2B Dy2 Dy1 103.64(12)
O20 Dy2 Dy1 111.00(16)
O21 Dy2 Dy1 138.60(16)
O4 Dy2 Dy1 77.95(11)
N4 Dy2 Dy1 128.06(19)
Dy3 Dy2 Dy1 62.339(10)
O3B Dy2 Dy4 162.77(16)
O1E Dy2 Dy4 113.89(16)
O2 Dy2 Dy4 79.74(12)
O1 Dy2 Dy4 34.55(11)
O2B Dy2 Dy4 99.63(12)
O20 Dy2 Dy4 89.50(15)
O21 Dy2 Dy4 81.39(16)
O4 Dy2 Dy4 33.90(11)
N4 Dy2 Dy4 85.66(18)
Dy3 Dy2 Dy4 61.765(8)
Dy1 Dy2 Dy4 59.337(9)
O4 Dy3 O14 116.87(16)
O4 Dy3 O2 81.57(16)
O14 Dy3 O2 145.51(18)
O4 Dy3 O16 145.60(17)
O14 Dy3 O16 81.24(16)
O2 Dy3 O16 99.67(16)
O4 Dy3 O3 69.36(16)
O14 Dy3 O3 86.30(16)
O2 Dy3 O3 72.84(17)
O16 Dy3 O3 144.19(16)
O4 Dy3 O13 86.58(16)
O14 Dy3 O13 68.62(16)
O2 Dy3 O13 144.91(17)
O16 Dy3 O13 72.69(16)
O3 Dy3 O13 132.61(16)
O4 Dy3 O2A 146.08(17)
O14 Dy3 O2A 67.75(16)
O2 Dy3 O2A 80.93(17)
O16 Dy3 O2A 66.41(17)
O3 Dy3 O2A 77.79(16)
O13 Dy3 O2A 123.24(15)
O4 Dy3 O2B 67.19(16)
O14 Dy3 O2B 144.61(16)
O2 Dy3 O2B 68.08(18)
O16 Dy3 O2B 81.28(16)
O3 Dy3 O2B 124.41(16)
O13 Dy3 O2B 76.88(16)
O2A Dy3 O2B 130.35(17)
O4 Dy3 Dy2 44.98(11)
O14 Dy3 Dy2 161.12(11)
O2 Dy3 Dy2 42.18(12)
O16 Dy3 Dy2 116.78(11)
O3 Dy3 Dy2 81.64(11)
O13 Dy3 Dy2 109.75(10)
O2A Dy3 Dy2 123.03(11)
O2B Dy3 Dy2 42.97(11)
O4 Dy3 Dy11 160.13(11)
O14 Dy3 Dy11 44.03(11)
O2 Dy3 Dy11 117.41(12)
O16 Dy3 Dy11 42.51(11)
O3 Dy3 Dy11 108.95(11)
O13 Dy3 Dy11 80.57(10)
O2A Dy3 Dy11 42.71(11)
O2B Dy3 Dy11 123.52(11)
Dy2 Dy3 Dy11 154.598(12)
O4 Dy3 Dy12 114.91(12)
O14 Dy3 Dy12 79.48(12)
O2 Dy3 Dy12 120.91(13)
O16 Dy3 Dy12 35.87(11)
O3 Dy3 Dy12 165.53(11)
O13 Dy3 Dy12 38.36(11)
O2A Dy3 Dy12 99.02(12)
O2B Dy3 Dy12 68.41(11)
Dy2 Dy3 Dy12 111.375(11)
Dy11 Dy3 Dy12 62.002(9)
O4 Dy3 Dy1 79.39(12)
O14 Dy3 Dy1 114.86(12)
O2 Dy3 Dy1 36.13(13)
O16 Dy3 Dy1 121.28(11)
O3 Dy3 Dy1 38.00(11)
O13 Dy3 Dy1 165.55(11)
O2A Dy3 Dy1 69.38(11)
O2B Dy3 Dy1 100.52(11)
Dy2 Dy3 Dy1 62.072(10)
Dy11 Dy3 Dy1 111.957(12)
Dy12 Dy3 Dy1 153.787(12)
O2F Dy4 O1G 85.8(2)
O2F Dy4 O4 141.73(17)
O1G Dy4 O4 93.78(17)
O2F Dy4 O6 137.99(18)
O1G Dy4 O6 83.82(17)
O4 Dy4 O6 79.62(16)
O2F Dy4 O3 87.86(19)
O1G Dy4 O3 141.26(17)
O4 Dy4 O3 68.90(16)
O6 Dy4 O3 123.86(15)
O2F Dy4 O5 97.24(18)
O1G Dy4 O5 141.59(17)
O4 Dy4 O5 106.11(16)
O6 Dy4 O5 68.41(15)
O3 Dy4 O5 77.13(16)
O2F Dy4 O1 75.27(18)
O1G Dy4 O1 72.68(17)
O4 Dy4 O1 68.19(16)
O6 Dy4 O1 138.09(17)
O3 Dy4 O1 68.75(16)
O5 Dy4 O1 145.18(16)
O2F Dy4 O7 70.19(18)
O1G Dy4 O7 77.49(17)
O4 Dy4 O7 146.93(17)
O6 Dy4 O7 67.84(17)
O3 Dy4 O7 135.05(17)
O5 Dy4 O7 67.86(15)
O1 Dy4 O7 135.46(16)
O2F Dy4 Dy1 66.10(14)
O1G Dy4 Dy1 107.39(13)
O4 Dy4 Dy1 77.72(11)
O6 Dy4 Dy1 155.27(11)
O3 Dy4 Dy1 36.75(11)
O5 Dy4 Dy1 108.77(11)
O1 Dy4 Dy1 36.85(12)
O7 Dy4 Dy1 135.35(12)
O2F Dy4 Dy5 127.14(13)
O1G Dy4 Dy5 118.44(13)
O4 Dy4 Dy5 86.39(11)
O6 Dy4 Dy5 35.65(10)
O3 Dy4 Dy5 95.56(11)
O5 Dy4 Dy5 34.36(11)
O1 Dy4 Dy5 153.42(11)
O7 Dy4 Dy5 70.81(11)
Dy1 Dy4 Dy5 132.280(10)
O2F Dy4 Dy3 122.03(15)
O1G Dy4 Dy3 125.35(14)
O4 Dy4 Dy3 34.42(11)
O6 Dy4 Dy3 96.77(11)
O3 Dy4 Dy3 36.05(12)
O5 Dy4 Dy3 85.21(11)
O1 Dy4 Dy3 71.44(11)
O7 Dy4 Dy3 152.24(11)
Dy1 Dy4 Dy3 58.657(9)
Dy5 Dy4 Dy3 83.264(9)
O2F Dy4 Dy7 102.75(14)
O1G Dy4 Dy7 65.54(13)
O4 Dy4 Dy7 111.83(11)
O6 Dy4 Dy7 36.68(11)
O3 Dy4 Dy7 152.62(11)
O5 Dy4 Dy7 76.53(11)
O1 Dy4 Dy7 138.17(11)
O7 Dy4 Dy7 35.54(13)
Dy1 Dy4 Dy7 167.834(11)
Dy5 Dy4 Dy7 57.865(8)
Dy3 Dy4 Dy7 133.429(11)
O5 Dy5 O9 117.01(16)
O5 Dy5 O12 146.06(16)
O9 Dy5 O12 81.40(17)
O5 Dy5 O8 81.90(17)
O9 Dy5 O8 148.50(17)
O12 Dy5 O8 96.40(16)
O5 Dy5 O6 69.56(16)
O9 Dy5 O6 88.48(16)
O12 Dy5 O6 142.80(16)
O8 Dy5 O6 74.31(16)
O5 Dy5 O10 86.06(16)
O9 Dy5 O10 69.43(16)
O12 Dy5 O10 73.69(15)
O8 Dy5 O10 140.32(17)
O6 Dy5 O10 135.20(16)
O5 Dy5 O2D 144.47(15)
O9 Dy5 O2D 66.83(16)
O12 Dy5 O2D 67.66(15)
O8 Dy5 O2D 83.16(17)
O6 Dy5 O2D 75.42(15)
O10 Dy5 O2D 124.55(16)
O5 Dy5 O2C 68.12(16)
O9 Dy5 O2C 142.99(15)
O12 Dy5 O2C 80.22(16)
O8 Dy5 O2C 65.74(16)
O6 Dy5 O2C 124.51(16)
O10 Dy5 O2C 74.67(16)
O2D Dy5 O2C 132.18(16)
O5 Dy5 Dy9 160.28(11)
O9 Dy5 Dy9 43.98(11)
O12 Dy5 Dy9 42.52(12)
O8 Dy5 Dy9 117.28(13)
O6 Dy5 Dy9 109.49(12)
O10 Dy5 Dy9 81.49(12)
O2D Dy5 Dy9 43.24(11)
O2C Dy5 Dy9 122.29(11)
O5 Dy5 Dy6 43.89(11)
O9 Dy5 Dy6 160.75(12)
O12 Dy5 Dy6 116.09(12)
O8 Dy5 Dy6 43.05(13)
O6 Dy5 Dy6 81.86(12)
O10 Dy5 Dy6 106.32(12)
O2D Dy5 Dy6 125.70(11)
O2C Dy5 Dy6 42.67(10)
Dy9 Dy5 Dy6 155.274(12)
O5 Dy5 Dy7 80.17(11)
O9 Dy5 Dy7 118.03(11)
O12 Dy5 Dy7 117.84(11)
O8 Dy5 Dy7 36.41(11)
O6 Dy5 Dy7 39.34(11)
O10 Dy5 Dy7 166.19(11)
O2D Dy5 Dy7 68.85(11)
O2C Dy5 Dy7 98.96(10)
Dy9 Dy5 Dy7 112.062(11)
Dy6 Dy5 Dy7 62.576(9)
O5 Dy5 Dy8 115.13(11)
O9 Dy5 Dy8 79.77(11)
O12 Dy5 Dy8 36.26(11)
O8 Dy5 Dy8 116.49(11)
O6 Dy5 Dy8 168.22(12)
O10 Dy5 Dy8 38.87(11)
O2D Dy5 Dy8 100.38(10)
O2C Dy5 Dy8 66.50(10)
Dy9 Dy5 Dy8 62.191(8)
Dy6 Dy5 Dy8 109.124(10)
Dy7 Dy5 Dy8 149.624(11)
O3C Dy6 O1H 80.5(2)
O3C Dy6 O2C 72.66(18)
O1H Dy6 O2C 131.2(2)
O3C Dy6 O7 158.20(19)
O1H Dy6 O7 77.84(18)
O2C Dy6 O7 124.79(16)
O3C Dy6 O8 109.8(2)
O1H Dy6 O8 84.7(2)
O2C Dy6 O8 67.88(16)
O7 Dy6 O8 70.94(16)
O3C Dy6 O24 89.3(3)
O1H Dy6 O24 75.9(3)
O2C Dy6 O24 141.5(3)
O7 Dy6 O24 82.8(2)
O8 Dy6 O24 150.2(3)
O3C Dy6 O23 86.5(4)
O1H Dy6 O23 126.2(3)
O2C Dy6 O23 92.5(3)
O7 Dy6 O23 104.1(4)
O8 Dy6 O23 147.9(2)
O24 Dy6 O23 51.8(3)
O3C Dy6 O5 134.43(18)
O1H Dy6 O5 144.48(18)
O2C Dy6 O5 69.16(16)
O7 Dy6 O5 67.36(15)
O8 Dy6 O5 77.60(16)
O24 Dy6 O5 105.6(2)
O23 Dy6 O5 71.5(3)
O3C Dy6 N7 88.5(4)
O1H Dy6 N7 100.9(4)
O2C Dy6 N7 118.0(4)
O7 Dy6 N7 92.9(5)
O8 Dy6 N7 161.5(4)
O24 Dy6 N7 25.5(4)
O23 Dy6 N7 26.3(4)
O5 Dy6 N7 88.1(3)
O3C Dy6 Dy5 118.06(15)
O1H Dy6 Dy5 125.78(19)
O2C Dy6 Dy5 47.12(11)
O7 Dy6 Dy5 77.67(12)
O8 Dy6 Dy5 41.54(11)
O24 Dy6 Dy5 145.80(19)
O23 Dy6 Dy5 106.5(2)
O5 Dy6 Dy5 40.72(11)
N7 Dy6 Dy5 127.9(3)
O3C Dy6 Dy7 134.76(19)
O1H Dy6 Dy7 70.10(16)
O2C Dy6 Dy7 101.65(11)
O7 Dy6 Dy7 36.99(12)
O8 Dy6 Dy7 36.03(11)
O24 Dy6 Dy7 114.7(2)
O23 Dy6 Dy7 138.6(4)
O5 Dy6 Dy7 77.66(11)
N7 Dy6 Dy7 129.6(4)
Dy5 Dy6 Dy7 61.331(9)
O3C Dy6 Dy4 164.76(18)
O1H Dy6 Dy4 112.60(14)
O2C Dy6 Dy4 101.85(11)
O7 Dy6 Dy4 35.14(12)
O8 Dy6 Dy4 80.04(11)
O24 Dy6 Dy4 86.69(18)
O23 Dy6 Dy4 79.5(3)
O5 Dy6 Dy4 34.33(10)
N7 Dy6 Dy4 81.6(4)
Dy5 Dy6 Dy4 61.412(9)
Dy7 Dy6 Dy4 59.746(9)
O1D Dy7 O8 92.48(18)
O1D Dy7 O2G 101.6(2)
O8 Dy7 O2G 156.03(18)
O1D Dy7 O2H 142.3(2)
O8 Dy7 O2H 89.76(19)
O2G Dy7 O2H 90.7(2)
O1D Dy7 O7 141.36(18)
O8 Dy7 O7 73.72(17)
O2G Dy7 O7 83.28(18)
O2H Dy7 O7 74.9(2)
O1D Dy7 O6 73.21(18)
O8 Dy7 O6 74.12(16)
O2G Dy7 O6 91.38(17)
O2H Dy7 O6 142.64(19)
O7 Dy7 O6 68.34(16)
O1D Dy7 O26 76.4(2)
O8 Dy7 O26 128.61(18)
O2G Dy7 O26 74.12(18)
O2H Dy7 O26 73.1(2)
O7 Dy7 O26 140.15(19)
O6 Dy7 O26 142.7(2)
O1D Dy7 O27 71.9(2)
O8 Dy7 O27 77.13(18)
O2G Dy7 O27 125.58(18)
O2H Dy7 O27 72.1(2)
O7 Dy7 O27 135.5(2)
O6 Dy7 O27 133.10(19)
O26 Dy7 O27 51.59(18)
O1D Dy7 N5 71.7(2)
O8 Dy7 N5 102.8(2)
O2G Dy7 N5 100.0(2)
O2H Dy7 N5 71.2(3)
O7 Dy7 N5 145.9(2)
O6 Dy7 N5 144.6(2)
O26 Dy7 N5 25.89(19)
O27 Dy7 N5 25.72(19)
O1D Dy7 Dy5 73.72(12)
O8 Dy7 Dy5 37.19(12)
O2G Dy7 Dy5 129.45(13)
O2H Dy7 Dy5 124.13(14)
O7 Dy7 Dy5 73.93(11)
O6 Dy7 Dy5 38.36(10)
O26 Dy7 Dy5 145.05(15)
O27 Dy7 Dy5 101.32(13)
N5 Dy7 Dy5 123.96(16)
O1D Dy7 Dy6 127.62(12)
O8 Dy7 Dy6 38.07(13)
O2G Dy7 Dy6 120.59(14)
O2H Dy7 Dy6 70.90(15)
O7 Dy7 Dy6 37.84(11)
O6 Dy7 Dy6 76.06(11)
O26 Dy7 Dy6 140.89(16)
O27 Dy7 Dy6 102.16(15)
N5 Dy7 Dy6 123.55(18)
Dy5 Dy7 Dy6 56.093(9)
O1D Dy7 Dy4 107.02(14)
O8 Dy7 Dy4 83.77(12)
O2G Dy7 Dy4 73.66(13)
O2H Dy7 Dy4 110.60(16)
O7 Dy7 Dy4 37.06(12)
O6 Dy7 Dy4 35.70(11)
O26 Dy7 Dy4 147.60(13)
O27 Dy7 Dy4 160.76(13)
N5 Dy7 Dy4 173.26(16)
Dy5 Dy7 Dy4 60.895(8)
Dy6 Dy7 Dy4 62.677(9)
O1C Dy8 O12 96.02(17)
O1C Dy8 O2J 97.87(18)
O12 Dy8 O2J 156.27(17)
O1C Dy8 O2K 141.12(18)
O12 Dy8 O2K 90.25(17)
O2J Dy8 O2K 90.92(18)
O1C Dy8 O11 142.37(16)
O12 Dy8 O11 73.64(16)
O2J Dy8 O11 83.66(16)
O2K Dy8 O11 76.07(17)
O1C Dy8 O10 73.18(17)
O12 Dy8 O10 73.79(16)
O2J Dy8 O10 91.96(16)
O2K Dy8 O10 144.58(17)
O11 Dy8 O10 69.19(16)
O1C Dy8 O29 72.74(18)
O12 Dy8 O29 75.27(16)
O2J Dy8 O29 127.37(16)
O2K Dy8 O29 71.92(19)
O11 Dy8 O29 134.68(16)
O10 Dy8 O29 130.49(16)
O1C Dy8 O30 74.15(17)
O12 Dy8 O30 126.52(17)
O2J Dy8 O30 76.03(16)
O2K Dy8 O30 71.42(17)
O11 Dy8 O30 141.02(16)
O10 Dy8 O30 143.13(16)
O29 Dy8 O30 51.41(16)
O1C Dy8 N8 72.94(18)
O12 Dy8 N8 100.96(18)
O2J Dy8 N8 101.47(18)
O2K Dy8 N8 68.20(19)
O11 Dy8 N8 143.90(17)
O10 Dy8 N8 144.90(18)
O29 Dy8 N8 25.91(17)
O30 Dy8 N8 25.57(17)
O1C Dy8 Dy5 76.14(11)
O12 Dy8 Dy5 36.96(11)
O2J Dy8 Dy5 129.95(12)
O2K Dy8 Dy5 124.93(13)
O11 Dy8 Dy5 74.48(10)
O10 Dy8 Dy5 38.28(11)
O29 Dy8 Dy5 98.73(12)
O30 Dy8 Dy5 143.00(12)
N8 Dy8 Dy5 122.63(13)
O1C Dy8 Dy9 130.54(11)
O12 Dy8 Dy9 37.75(12)
O2J Dy8 Dy9 121.15(12)
O2K Dy8 Dy9 72.27(12)
O11 Dy8 Dy9 37.95(11)
O10 Dy8 Dy9 76.12(11)
O29 Dy8 Dy9 100.80(11)
O30 Dy8 Dy9 139.83(12)
N8 Dy8 Dy9 121.14(13)
Dy5 Dy8 Dy9 56.004(8)
O1C Dy8 Dy10 106.48(12)
O12 Dy8 Dy10 83.18(12)
O2J Dy8 Dy10 74.47(12)
O2K Dy8 Dy10 112.36(13)
O11 Dy8 Dy10 37.51(11)
O10 Dy8 Dy10 35.90(11)
O29 Dy8 Dy10 158.14(11)
O30 Dy8 Dy10 150.29(12)
N8 Dy8 Dy10 175.84(13)
Dy5 Dy8 Dy10 60.725(8)
Dy9 Dy8 Dy10 62.473(9)
O3D Dy9 O1K 80.61(19)
O3D Dy9 O11 158.31(18)
O1K Dy9 O11 77.83(17)
O3D Dy9 O12 108.6(2)
O1K Dy9 O12 84.27(18)
O11 Dy9 O12 71.57(16)
O3D Dy9 O2D 73.06(18)
O1K Dy9 O2D 133.12(19)
O11 Dy9 O2D 124.54(16)
O12 Dy9 O2D 68.99(15)
O3D Dy9 O32 84.8(2)
O1K Dy9 O32 124.8(2)
O11 Dy9 O32 105.7(2)
O12 Dy9 O32 150.3(2)
O2D Dy9 O32 91.0(2)
O3D Dy9 O9 133.62(17)
O1K Dy9 O9 145.04(17)
O11 Dy9 O9 68.06(15)
O12 Dy9 O9 78.11(16)
O2D Dy9 O9 66.90(15)
O32 Dy9 O9 73.8(2)
O3D Dy9 O33 89.6(2)
O1K Dy9 O33 74.0(2)
O11 Dy9 O33 82.26(19)
O12 Dy9 O33 148.98(19)
O2D Dy9 O33 141.8(2)
O32 Dy9 O33 52.9(2)
O9 Dy9 O33 107.7(2)
O3D Dy9 N6 87.8(3)
O1K Dy9 N6 98.9(3)
O11 Dy9 N6 93.3(2)
O12 Dy9 N6 163.6(2)
O2D Dy9 N6 117.6(3)
O32 Dy9 N6 27.2(3)
O9 Dy9 N6 90.6(3)
O33 Dy9 N6 25.7(3)
O3D Dy9 Dy5 116.39(16)
O1K Dy9 Dy5 125.51(14)
O11 Dy9 Dy5 78.78(11)
O12 Dy9 Dy5 41.61(11)
O2D Dy9 Dy5 45.92(11)
O32 Dy9 Dy5 108.75(18)
O9 Dy9 Dy5 41.30(11)
O33 Dy9 Dy5 148.25(17)
N6 Dy9 Dy5 130.9(2)
O3D Dy9 Dy8 134.17(16)
O1K Dy9 Dy8 69.93(13)
O11 Dy9 Dy8 37.27(12)
O12 Dy9 Dy8 36.29(10)
O2D Dy9 Dy8 102.40(11)
O32 Dy9 Dy8 140.94(19)
O9 Dy9 Dy8 78.16(11)
O33 Dy9 Dy8 113.66(15)
N6 Dy9 Dy8 130.0(2)
Dy5 Dy9 Dy8 61.805(9)
O3D Dy9 Dy10 164.56(15)
O1K Dy9 Dy10 113.44(13)
O11 Dy9 Dy10 35.86(11)
O12 Dy9 Dy10 80.19(11)
O2D Dy9 Dy10 99.49(11)
O32 Dy9 Dy10 81.84(19)
O9 Dy9 Dy10 34.04(10)
O33 Dy9 Dy10 88.38(16)
N6 Dy9 Dy10 83.8(2)
Dy5 Dy9 Dy10 61.595(8)
Dy8 Dy9 Dy10 59.984(8)
O2L Dy10 O1J 89.50(18)
O2L Dy10 O9 92.64(18)
O1J Dy10 O9 141.15(17)
O2L Dy10 O10 138.84(17)
O1J Dy10 O10 84.09(17)
O9 Dy10 O10 69.16(16)
O2L Dy10 O14 142.41(17)
O1J Dy10 O14 94.22(16)
O9 Dy10 O14 106.93(16)
O10 Dy10 O14 78.71(16)
O2L Dy10 O13 85.54(17)
O1J Dy10 O13 141.31(16)
O9 Dy10 O13 77.47(16)
O10 Dy10 O13 123.09(15)
O14 Dy10 O13 68.53(16)
O2L Dy10 O15 76.07(17)
O1J Dy10 O15 72.81(16)
O9 Dy10 O15 144.96(16)
O10 Dy10 O15 138.55(16)
O14 Dy10 O15 69.47(16)
O13 Dy10 O15 68.75(15)
O2L Dy10 O11 70.80(17)
O1J Dy10 O11 75.62(15)
O9 Dy10 O11 68.61(15)
O10 Dy10 O11 68.22(16)
O14 Dy10 O11 146.09(16)
O13 Dy10 O11 136.97(15)
O15 Dy10 O11 133.83(15)
O2L Dy10 Dy12 65.52(13)
O1J Dy10 Dy12 107.34(12)
O9 Dy10 Dy12 108.78(11)
O10 Dy10 Dy12 154.46(11)
O14 Dy10 Dy12 77.74(12)
O13 Dy10 Dy12 36.90(11)
O15 Dy10 Dy12 36.32(11)
O11 Dy10 Dy12 136.12(11)
O2L Dy10 Dy5 124.07(13)
O1J Dy10 Dy5 118.89(13)
O9 Dy10 Dy5 34.76(12)
O10 Dy10 Dy5 36.07(11)
O14 Dy10 Dy5 86.23(11)
O13 Dy10 Dy5 95.09(11)
O15 Dy10 Dy5 154.27(11)
O11 Dy10 Dy5 71.64(11)
Dy12 Dy10 Dy5 131.959(10)
O2L Dy10 Dy8 104.87(13)
O1J Dy10 Dy8 64.95(12)
O9 Dy10 Dy8 77.07(11)
O10 Dy10 Dy8 36.59(11)
O14 Dy10 Dy8 110.56(12)
O13 Dy10 Dy8 152.86(11)
O15 Dy10 Dy8 137.70(11)
O11 Dy10 Dy8 35.77(11)
Dy12 Dy10 Dy8 168.466(11)
Dy5 Dy10 Dy8 58.200(8)
O2L Dy10 Dy3 119.98(13)
O1J Dy10 Dy3 125.39(12)
O9 Dy10 Dy3 86.28(11)
O10 Dy10 Dy3 96.16(11)
O14 Dy10 Dy3 34.20(11)
O13 Dy10 Dy3 35.75(11)
O15 Dy10 Dy3 71.91(11)
O11 Dy10 Dy3 153.68(10)
Dy12 Dy10 Dy3 58.483(8)
Dy5 Dy10 Dy3 83.299(9)
Dy8 Dy10 Dy3 132.751(11)
O3A Dy11 O15 157.22(19)
O3A Dy11 O2I 79.7(2)
O15 Dy11 O2I 77.55(18)
O3A Dy11 O2A 73.49(18)
O15 Dy11 O2A 125.04(15)
O2I Dy11 O2A 134.2(2)
O3A Dy11 O16 108.96(19)
O15 Dy11 O16 71.81(16)
O2I Dy11 O16 87.06(19)
O2A Dy11 O16 68.17(16)
O3A Dy11 O300 88.1(2)
O15 Dy11 O300 83.51(19)
O2I Dy11 O300 72.9(2)
O2A Dy11 O300 140.5(2)
O16 Dy11 O300 151.1(2)
O3A Dy11 O35 84.7(2)
O15 Dy11 O35 106.3(2)
O2I Dy11 O35 123.4(2)
O2A Dy11 O35 90.6(2)
O16 Dy11 O35 148.93(19)
O300 Dy11 O35 52.4(2)
O3A Dy11 O14 134.44(19)
O15 Dy11 O14 68.34(16)
O2I Dy11 O14 145.59(18)
O2A Dy11 O14 67.96(16)
O16 Dy11 O14 78.35(16)
O300 Dy11 O14 106.67(19)
O35 Dy11 O14 72.58(18)
O3A Dy11 N1 85.7(2)
O15 Dy11 N1 95.5(2)
O2I Dy11 N1 97.9(2)
O2A Dy11 N1 116.0(3)
O16 Dy11 N1 165.2(2)
O300 Dy11 N1 25.9(2)
O35 Dy11 N1 26.5(3)
O14 Dy11 N1 90.0(2)
O3A Dy11 Dy3 116.99(14)
O15 Dy11 Dy3 79.48(11)
O2I Dy11 Dy3 128.64(15)
O2A Dy11 Dy3 45.61(11)
O16 Dy11 Dy3 42.03(11)
O300 Dy11 Dy3 147.71(15)
O35 Dy11 Dy3 106.93(15)
O14 Dy11 Dy3 41.35(11)
N1 Dy11 Dy3 129.67(18)
O3A Dy11 Dy12 133.97(17)
O15 Dy11 Dy12 37.56(11)
O2I Dy11 Dy12 71.82(14)
O2A Dy11 Dy12 101.68(12)
O16 Dy11 Dy12 36.13(11)
O300 Dy11 Dy12 115.82(16)
O35 Dy11 Dy12 141.25(17)
O14 Dy11 Dy12 78.27(11)
N1 Dy11 Dy12 132.7(2)
Dy3 Dy11 Dy12 62.153(9)
O3A Dy11 Dy10 165.53(16)
O15 Dy11 Dy10 35.32(11)
O2I Dy11 Dy10 112.29(14)
O2A Dy11 Dy10 101.20(11)
O16 Dy11 Dy10 80.54(11)
O300 Dy11 Dy10 88.01(14)
O35 Dy11 Dy10 81.86(16)
O14 Dy11 Dy10 34.93(11)
N1 Dy11 Dy10 84.65(18)
Dy3 Dy11 Dy10 62.545(8)
Dy12 Dy11 Dy10 59.832(8)
O1B Dy12 O16 91.32(18)
O1B Dy12 O1I 141.1(2)
O16 Dy12 O1I 88.14(19)
O1B Dy12 O1L 103.3(2)
O16 Dy12 O1L 156.15(18)
O1I Dy12 O1L 91.9(2)
O1B Dy12 O15 142.25(18)
O16 Dy12 O15 73.50(16)
O1I Dy12 O15 74.21(18)
O1L Dy12 O15 83.56(18)
O1B Dy12 O13 73.79(17)
O16 Dy12 O13 73.61(16)
O1I Dy12 O13 142.04(17)
O1L Dy12 O13 92.32(18)
O15 Dy12 O13 68.83(15)
O1B Dy12 O38 75.87(19)
O16 Dy12 O38 131.13(17)
O1I Dy12 O38 75.4(2)
O1L Dy12 O38 71.52(19)
O15 Dy12 O38 139.65(17)
O13 Dy12 O38 141.02(18)
O1B Dy12 O37 71.3(2)
O16 Dy12 O37 79.88(17)
O1I Dy12 O37 70.3(2)
O1L Dy12 O37 122.43(19)
O15 Dy12 O37 135.83(18)
O13 Dy12 O37 135.15(17)
O38 Dy12 O37 51.26(18)
O1B Dy12 N2 72.9(2)
O16 Dy12 N2 105.48(19)
O1I Dy12 N2 69.8(2)
O1L Dy12 N2 96.9(2)
O15 Dy12 N2 144.03(18)
O13 Dy12 N2 146.61(18)
O38 Dy12 N2 25.65(19)
O37 Dy12 N2 25.66(19)
O1B Dy12 Dy11 126.32(14)
O16 Dy12 Dy11 37.65(12)
O1I Dy12 Dy11 70.07(14)
O1L Dy12 Dy11 120.90(14)
O15 Dy12 Dy11 37.79(12)
O13 Dy12 Dy11 75.50(11)
O38 Dy12 Dy11 143.31(14)
O37 Dy12 Dy11 103.95(13)
N2 Dy12 Dy11 124.67(15)
O1B Dy12 Dy3 73.00(14)
O16 Dy12 Dy3 36.97(12)
O1I Dy12 Dy3 122.63(15)
O1L Dy12 Dy3 130.25(14)
O15 Dy12 Dy3 74.51(11)
O13 Dy12 Dy3 38.20(11)
O38 Dy12 Dy3 145.47(13)
O37 Dy12 Dy3 103.73(13)
N2 Dy12 Dy3 126.65(14)
Dy11 Dy12 Dy3 55.845(8)
O1B Dy12 Dy10 108.47(14)
O16 Dy12 Dy10 83.42(12)
O1I Dy12 Dy10 110.13(14)
O1L Dy12 Dy10 74.20(14)
O15 Dy12 Dy10 36.98(11)
O13 Dy12 Dy10 36.33(10)
O38 Dy12 Dy10 145.45(13)
O37 Dy12 Dy10 163.28(13)
N2 Dy12 Dy10 171.05(15)
Dy11 Dy12 Dy10 62.109(9)
Dy3 Dy12 Dy10 61.369(8)
Dy2 O1 Dy1 104.29(18)
Dy2 O1 Dy4 111.70(19)
Dy1 O1 Dy4 105.59(18)
Dy1 O2 Dy3 107.2(2)
Dy1 O2 Dy2 106.36(19)
Dy3 O2 Dy2 95.94(18)
Dy3 O3 Dy4 107.89(18)
Dy3 O3 Dy1 104.08(18)
Dy4 O3 Dy1 106.57(17)
Dy3 O4 Dy4 110.71(19)
Dy3 O4 Dy2 93.45(16)
Dy4 O4 Dy2 110.12(18)
Dy5 O5 Dy4 110.01(19)
Dy5 O5 Dy6 95.39(16)
Dy4 O5 Dy6 110.18(17)
Dy4 O6 Dy5 108.78(17)
Dy4 O6 Dy7 107.62(18)
Dy5 O6 Dy7 102.29(17)
Dy7 O7 Dy6 105.16(18)
Dy7 O7 Dy4 107.4(2)
Dy6 O7 Dy4 110.38(18)
Dy7 O8 Dy5 106.40(19)
Dy7 O8 Dy6 105.90(19)
Dy5 O8 Dy6 95.40(17)
Dy5 O9 Dy10 110.05(19)
Dy5 O9 Dy9 94.72(16)
Dy10 O9 Dy9 110.31(18)
Dy10 O10 Dy5 108.00(18)
Dy10 O10 Dy8 107.51(18)
Dy5 O10 Dy8 102.85(17)
Dy8 O11 Dy9 104.78(18)
Dy8 O11 Dy10 106.73(17)
Dy9 O11 Dy10 109.30(17)
Dy8 O12 Dy5 106.78(18)
Dy8 O12 Dy9 105.96(18)
Dy5 O12 Dy9 95.88(17)
Dy10 O13 Dy3 108.92(18)
Dy10 O13 Dy12 106.76(16)
Dy3 O13 Dy12 103.44(17)
Dy3 O14 Dy10 111.11(18)
Dy3 O14 Dy11 94.62(16)
Dy10 O14 Dy11 108.57(18)
Dy12 O15 Dy11 104.65(18)
Dy12 O15 Dy10 106.69(17)
Dy11 O15 Dy10 109.77(19)
Dy12 O16 Dy3 107.15(18)
Dy12 O16 Dy11 106.21(18)
Dy3 O16 Dy11 95.46(17)
N3 O17 Dy1 93.4(6)
N3 O18 Dy1 97.3(5)
N4 O20 Dy2 96.3(5)
N4 O21 Dy2 94.2(5)
N7 O23 Dy6 94.3(8)
N7 O24 Dy6 95.7(7)
N5 O26 Dy7 97.3(4)
N5 O27 Dy7 94.4(4)
N8 O29 Dy8 95.6(4)
N8 O30 Dy8 95.4(4)
N6 O32 Dy9 93.8(6)
N6 O33 Dy9 95.2(6)
N1 O35 Dy11 95.3(5)
N2 O37 Dy12 95.3(4)
N2 O38 Dy12 95.6(4)
C1A O1A Dy1 140.5(5)
C1A O2A Dy11 134.1(4)
C1A O2A Dy3 134.2(4)
Dy11 O2A Dy3 91.67(16)
C3A O3A Dy11 141.5(5)
C1B O1B Dy12 136.2(5)
C1B O2B Dy2 133.9(4)
C1B O2B Dy3 134.6(4)
Dy2 O2B Dy3 90.86(17)
C3B O3B Dy2 139.9(5)
C1C O1C Dy8 128.8(4)
C1C O2C Dy6 132.5(4)
C1C O2C Dy5 136.2(4)
Dy6 O2C Dy5 90.21(14)
C3C O3C Dy6 143.0(5)
C1D O1D Dy7 136.3(5)
C1D O2D Dy9 133.4(5)
C1D O2D Dy5 135.7(5)
Dy9 O2D Dy5 90.84(14)
C3D O3D Dy9 140.6(5)
C1E O1E Dy2 135.6(5)
C1E O2E Dy1 135.6(6)
C1F O1F Dy1 129.3(6)
C1F O2F Dy4 141.7(5)
C1G O1G Dy4 141.4(5)
C1G O2G Dy7 129.9(4)
C1H O1H Dy6 137.4(6)
C1H O2H Dy7 135.4(5)
C1I O1I Dy12 140.6(5)
C1I O2I Dy11 133.8(5)
C1J O1J Dy10 141.0(4)
C1J O2J Dy8 126.1(4)
C1K O1K Dy9 137.6(5)
C1K O2K Dy8 135.6(4)
C1L O1L Dy12 127.6(5)
C1L O2L Dy10 142.5(5)
O1A C1A O2A 120.4(6)
O1A C1A C2A 117.7(6)
O2A C1A C2A 121.9(6)
C7A C2A C3A 120.7(7)
C7A C2A C1A 116.3(7)
C3A C2A C1A 122.8(7)
O3A C3A C2A 122.7(6)
O3A C3A C4A 119.3(7)
C2A C3A C4A 118.0(7)
C5A C4A C3A 117.7(8)
C5A C4A C8A 122.2(7)
C3A C4A C8A 120.0(7)
C4A C5A C6A 124.8(7)
C4A C5A H10 117.6
C6A C5A H10 117.6
C7A C6A C5A 115.8(8)
C7A C6A C12A 124.2(8)
C5A C6A C12A 120.0(7)
C6A C7A C2A 122.9(8)
C6A C7A H11 118.6
C2A C7A H11 118.6
C10A C8A C4A 110.3(7)
C10A C8A C9A 108.0(8)
C4A C8A C9A 111.4(8)
C10A C8A C11A 109.6(8)
C4A C8A C11A 110.9(7)
C9A C8A C11A 106.5(7)
C8A C9A H12 109.5
C8A C9A H13 109.5
H12 C9A H13 109.5
C8A C9A H14 109.5
H12 C9A H14 109.5
H13 C9A H14 109.5
C8A C10A H15 109.5
C8A C10A H16 109.5
H15 C10A H16 109.5
C8A C10A H17 109.5
H15 C10A H17 109.5
H16 C10A H17 109.5
C8A C11A H18 109.5
C8A C11A H19 109.5
H18 C11A H19 109.5
C8A C11A H20 109.5
H18 C11A H20 109.5
H19 C11A H20 109.5
C15A C12A C13A 102.2(12)
C15A C12A C14A 113.4(13)
C13A C12A C14A 108.8(9)
C15A C12A C6A 112.1(8)
C13A C12A C6A 110.2(9)
C14A C12A C6A 109.8(10)
C12A C13A H21 109.5
C12A C13A H22 109.5
H21 C13A H22 109.5
C12A C13A H23 109.5
H21 C13A H23 109.5
H22 C13A H23 109.5
C12A C14A H24 109.5
C12A C14A H25 109.5
H24 C14A H25 109.5
C12A C14A H26 109.5
H24 C14A H26 109.5
H25 C14A H26 109.5
C12A C15A H27 109.5
C12A C15A H28 109.5
H27 C15A H28 109.5
C12A C15A H29 109.5
H27 C15A H29 109.5
H28 C15A H29 109.5
O1B C1B O2B 121.5(6)
O1B C1B C2B 117.6(7)
O2B C1B C2B 120.8(6)
C7B C2B C3B 119.9(7)
C7B C2B C1B 116.1(7)
C3B C2B C1B 123.7(7)
O3B C3B C2B 121.8(6)
O3B C3B C4B 120.3(7)
C2B C3B C4B 117.9(7)
C5B C4B C3B 119.1(7)
C5B C4B C8B 120.7(7)
C3B C4B C8B 120.2(7)
C4B C5B C6B 124.3(7)
C4B C5B H30 117.8
C6B C5B H30 117.8
C7B C6B C5B 115.4(8)
C7B C6B C12B 121.6(8)
C5B C6B C12B 122.9(7)
C6B C7B C2B 123.3(8)
C6B C7B H31 118.3
C2B C7B H31 118.3
C9B C8B C10B 107.1(8)
C9B C8B C4B 112.3(8)
C10B C8B C4B 108.7(7)
C9B C8B C11B 108.3(8)
C10B C8B C11B 110.3(9)
C4B C8B C11B 110.1(7)
C8B C9B H32 109.5
C8B C9B H33 109.5
H32 C9B H33 109.5
C8B C9B H34 109.5
H32 C9B H34 109.5
H33 C9B H34 109.5
C8B C10B H35 109.5
C8B C10B H36 109.5
H35 C10B H36 109.5
C8B C10B H37 109.5
H35 C10B H37 109.5
H36 C10B H37 109.5
C8B C11B H38 109.5
C8B C11B H39 109.5
H38 C11B H39 109.5
C8B C11B H40 109.5
H38 C11B H40 109.5
H39 C11B H40 109.5
C14B C12B C13B 115.7(17)
C14B C12B C15B 104(2)
C13B C12B C15B 104.9(15)
C14B C12B C6B 110.0(11)
C13B C12B C6B 111.5(9)
C15B C12B C6B 109.8(11)
C12B C13B H41 109.5
C12B C13B H42 109.5
H41 C13B H42 109.5
C12B C13B H43 109.5
H41 C13B H43 109.5
H42 C13B H43 109.5
C12B C14B H44 109.5
C12B C14B H45 109.5
H44 C14B H45 109.5
C12B C14B H46 109.5
H44 C14B H46 109.5
H45 C14B H46 109.5
C12B C15B H47 109.5
C12B C15B H48 109.5
H47 C15B H48 109.5
C12B C15B H49 109.5
H47 C15B H49 109.5
H48 C15B H49 109.5
O2C C1C O1C 121.4(6)
O2C C1C C2C 122.2(6)
O1C C1C C2C 116.4(6)
C7C C2C C3C 120.5(6)
C7C C2C C1C 117.2(6)
C3C C2C C1C 122.1(6)
O3C C3C C2C 121.9(7)
O3C C3C C4C 119.6(7)
C2C C3C C4C 118.5(6)
C5C C4C C3C 118.0(7)
C5C C4C C8C 120.7(7)
C3C C4C C8C 121.3(7)
C4C C5C C6C 124.3(7)
C4C C5C H50 117.9
C6C C5C H50 117.9
C7C C6C C5C 116.2(7)
C7C C6C C12C 124.1(7)
C5C C6C C12C 119.7(7)
C6C C7C C2C 122.4(7)
C6C C7C H51 118.8
C2C C7C H51 118.8
C4C C8C C10C 109.9(7)
C4C C8C C11C 110.1(8)
C10C C8C C11C 110.9(8)
C4C C8C C9C 111.3(7)
C10C C8C C9C 107.3(8)
C11C C8C C9C 107.3(8)
C8C C9C H52 109.5
C8C C9C H53 109.5
H52 C9C H53 109.5
C8C C9C H54 109.5
H52 C9C H54 109.5
H53 C9C H54 109.5
C8C C10C H55 109.5
C8C C10C H56 109.5
H55 C10C H56 109.5
C8C C10C H57 109.5
H55 C10C H57 109.5
H56 C10C H57 109.5
C8C C11C H58 109.5
C8C C11C H59 109.5
H58 C11C H59 109.5
C8C C11C H60 109.5
H58 C11C H60 109.5
H59 C11C H60 109.5
C14C C12C C6C 112.6(6)
C14C C12C C13C 107.5(8)
C6C C12C C13C 108.1(6)
C14C C12C C15C 108.8(7)
C6C C12C C15C 110.1(7)
C13C C12C C15C 109.8(8)
C12C C13C H61 109.5
C12C C13C H62 109.5
H61 C13C H62 109.5
C12C C13C H63 109.5
H61 C13C H63 109.5
H62 C13C H63 109.5
C12C C14C H64 109.5
C12C C14C H65 109.5
H64 C14C H65 109.5
C12C C14C H66 109.5
H64 C14C H66 109.5
H65 C14C H66 109.5
C12C C15C H67 109.5
C12C C15C H68 109.5
H67 C15C H68 109.5
C12C C15C H69 109.5
H67 C15C H69 109.5
H68 C15C H69 109.5
O1D C1D O2D 120.2(7)
O1D C1D C2D 118.1(6)
O2D C1D C2D 121.7(6)
C7D C2D C3D 120.4(7)
C7D C2D C1D 116.6(7)
C3D C2D C1D 122.8(6)
O3D C3D C2D 122.7(7)
O3D C3D C4D 119.7(7)
C2D C3D C4D 117.6(6)
C5D C4D C3D 119.3(8)
C5D C4D C8D 120.9(7)
C3D C4D C8D 119.7(7)
C4D C5D C6D 123.4(8)
C4D C5D H70 118.3
C6D C5D H70 118.3
C7D C6D C5D 117.0(7)
C7D C6D C12D 121.7(8)
C5D C6D C12D 121.3(7)
C6D C7D C2D 122.1(7)
C6D C7D H71 119.0
C2D C7D H71 119.0
C10D C8D C9D 111.1(8)
C10D C8D C4D 110.3(8)
C9D C8D C4D 108.8(9)
C10D C8D C11D 108.3(9)
C9D C8D C11D 107.1(9)
C4D C8D C11D 111.2(8)
C8D C9D H72 109.5
C8D C9D H73 109.5
H72 C9D H73 109.5
C8D C9D H74 109.5
H72 C9D H74 109.5
H73 C9D H74 109.5
C8D C10D H75 109.5
C8D C10D H76 109.5
H75 C10D H76 109.5
C8D C10D H77 109.5
H75 C10D H77 109.5
H76 C10D H77 109.5
C8D C11D H78 109.5
C8D C11D H79 109.5
H78 C11D H79 109.5
C8D C11D H80 109.5
H78 C11D H80 109.5
H79 C11D H80 109.5
C15D C12D C14D 111.6(14)
C15D C12D C13D 108.8(13)
C14D C12D C13D 101.5(15)
C15D C12D C6D 113.6(9)
C14D C12D C6D 107.2(9)
C13D C12D C6D 113.4(9)
C12D C13D H81 109.5
C12D C13D H82 109.5
H81 C13D H82 109.5
C12D C13D H83 109.5
H81 C13D H83 109.5
H82 C13D H83 109.5
C12D C14D H84 109.5
C12D C14D H85 109.5
H84 C14D H85 109.5
C12D C14D H86 109.5
H84 C14D H86 109.5
H85 C14D H86 109.5
C12D C15D H87 109.5
C12D C15D H88 109.5
H87 C15D H88 109.5
C12D C15D H89 109.5
H87 C15D H89 109.5
H88 C15D H89 109.5
O1E C1E O2E 123.4(7)
O1E C1E C2E 119.8(8)
O2E C1E C2E 116.7(8)
C7E C2E C3E 119.9(9)
C7E C2E C1E 120.0(9)
C3E C2E C1E 120.1(9)
O3E C3E C2E 124.5(9)
O3E C3E C4E 114.9(11)
C2E C3E C4E 120.5(11)
C2E C3E H74I 119.7
C4E C3E H74I 119.7
C5E C4E C3E 116.9(11)
C5E C4E C8E 121.6(9)
C3E C4E C8E 121.4(11)
C6E C5E C4E 124.2(9)
C6E C5E H90 117.9
C4E C5E H90 117.9
C5E C6E C7E 117.7(11)
C5E C6E C12E 122.7(10)
C7E C6E C12E 119.6(12)
C2E C7E C6E 120.7(11)
C2E C7E O4E 124.7(10)
C6E C7E O4E 114.2(12)
C2E C7E H73I 119.7
C6E C7E H73I 119.7
C9E C8E C10E 110.1(4)
C9E C8E C11E 110.0(4)
C10E C8E C11E 109.8(4)
C9E C8E C4E 107.3(9)
C10E C8E C4E 108.4(10)
C11E C8E C4E 111.1(8)
C8E C9E H91 109.5
C8E C9E H92 109.5
H91 C9E H92 109.5
C8E C9E H93 109.5
H91 C9E H93 109.5
H92 C9E H93 109.5
C8E C10E H94 109.5
C8E C10E H95 109.5
H94 C10E H95 109.5
C8E C10E H96 109.5
H94 C10E H96 109.5
H95 C10E H96 109.5
C8E C11E H97 109.5
C8E C11E H98 109.5
H97 C11E H98 109.5
C8E C11E H99 109.5
H97 C11E H99 109.5
H98 C11E H99 109.5
C14E C12E C13E 109.0(13)
C14E C12E C6E 110.6(11)
C13E C12E C6E 110.4(13)
C14E C12E C15E 109.8(17)
C13E C12E C15E 107.7(12)
C6E C12E C15E 109.3(11)
C12E C14E H100 109.5
C12E C14E H101 109.5
H100 C14E H101 109.5
C12E C14E H102 109.5
H100 C14E H102 109.5
H101 C14E H102 109.5
C12E C15E H103 109.5
C12E C15E H104 109.5
H103 C15E H104 109.5
C12E C15E H105 109.5
H103 C15E H105 109.5
H104 C15E H105 109.5
C12E C13E H106 109.5
C12E C13E H107 109.5
H106 C13E H107 109.5
C12E C13E H108 109.5
H106 C13E H108 109.5
H107 C13E H108 109.5
O2F C1F O1F 122.4(9)
O2F C1F C2F 118.8(9)
O1F C1F C2F 118.7(8)
C7F C2F C3F 122.4(10)
C7F C2F C1F 118.5(8)
C3F C2F C1F 119.1(11)
O3F C3F C2F 122.9(10)
O3F C3F C4F 119.9(10)
C2F C3F C4F 117.1(12)
C5F C4F C3F 118.1(10)
C5F C4F C8F 122.8(12)
C3F C4F C8F 119.2(14)
C4F C5F C6F 125.6(10)
C4F C5F H109 117.2
C6F C5F H109 117.2
C7F C6F C5F 114.6(12)
C7F C6F C12F 122.7(10)
C5F C6F C12F 122.7(10)
C2F C7F C6F 122.2(9)
C2F C7F H110 118.9
C6F C7F H110 118.9
C10F C8F C9F 107.0(13)
C10F C8F C11F 113.3(16)
C9F C8F C11F 108.7(13)
C10F C8F C4F 110.4(12)
C9F C8F C4F 109.0(15)
C11F C8F C4F 108.3(11)
C8F C9F H111 109.5
C8F C9F H112 109.5
H111 C9F H112 109.5
C8F C9F H113 109.5
H111 C9F H113 109.5
H112 C9F H113 109.5
C8F C10F H114 109.5
C8F C10F H115 109.5
H114 C10F H115 109.5
C8F C10F H116 109.5
H114 C10F H116 109.5
H115 C10F H116 109.5
C8F C11F H117 109.5
C8F C11F H118 109.5
H117 C11F H118 109.5
C8F C11F H119 109.5
H117 C11F H119 109.5
H118 C11F H119 109.5
C15F C12F C14F 108.9(13)
C15F C12F C6F 113.0(9)
C14F C12F C6F 109.6(11)
C15F C12F C13F 110.2(11)
C14F C12F C13F 108.2(10)
C6F C12F C13F 106.8(12)
C12F C13F H120 109.5
C12F C13F H121 109.5
H120 C13F H121 109.5
C12F C13F H122 109.5
H120 C13F H122 109.5
H121 C13F H122 109.5
C12F C14F H123 109.5
C12F C14F H124 109.5
H123 C14F H124 109.5
C12F C14F H125 109.5
H123 C14F H125 109.5
H124 C14F H125 109.5
C12F C15F H126 109.5
C12F C15F H127 109.5
H126 C15F H127 109.5
C12F C15F H128 109.5
H126 C15F H128 109.5
H127 C15F H128 109.5
O1G C1G O2G 122.9(7)
O1G C1G C2G 119.4(7)
O2G C1G C2G 117.7(6)
C03I C2G C3G 120.5(7)
C03I C2G C1G 117.6(7)
C3G C2G C1G 121.9(7)
O3G C3G C4G 119.6(7)
O3G C3G C2G 121.0(7)
C4G C3G C2G 119.4(8)
C5G C4G C3G 117.6(8)
C5G C4G C7G 121.4(8)
C3G C4G C7G 121.0(9)
C4G C5G C6G 124.7(7)
C4G C5G H129 117.7
C6G C5G H129 117.7
C03I C6G C5G 116.6(8)
C03I C6G C11G 121.1(9)
C5G C6G C11G 122.3(8)
C8G C7G C10G 108.8(10)
C8G C7G C4G 110.7(9)
C10G C7G C4G 111.4(10)
C8G C7G C9G 110.5(10)
C10G C7G C9G 106.3(9)
C4G C7G C9G 109.0(8)
C7G C8G H130 109.5
C7G C8G H131 109.5
H130 C8G H131 109.5
C7G C8G H132 109.5
H130 C8G H132 109.5
H131 C8G H132 109.5
C7G C9G H133 109.5
C7G C9G H134 109.5
H133 C9G H134 109.5
C7G C9G H135 109.5
H133 C9G H135 109.5
H134 C9G H135 109.5
C7G C10G H136 109.5
C7G C10G H137 109.5
H136 C10G H137 109.5
C7G C10G H138 109.5
H136 C10G H138 109.5
H137 C10G H138 109.5
C13G C11G C12G 114.7(16)
C13G C11G C14G 105.7(17)
C12G C11G C14G 102.5(15)
C13G C11G C6G 109.8(12)
C12G C11G C6G 113.4(8)
C14G C11G C6G 110.2(11)
C11G C12G H139 109.5
C11G C12G H140 109.5
H139 C12G H140 109.5
C11G C12G H141 109.5
H139 C12G H141 109.5
H140 C12G H141 109.5
C11G C13G H142 109.5
C11G C13G H143 109.5
H142 C13G H143 109.5
C11G C13G H144 109.5
H142 C13G H144 109.5
H143 C13G H144 109.5
C11G C14G H145 109.5
C11G C14G H146 109.5
H145 C14G H146 109.5
C11G C14G H147 109.5
H145 C14G H147 109.5
H146 C14G H147 109.5
O1H C1H O2H 124.5(8)
O1H C1H C2H 118.1(9)
O2H C1H C2H 117.4(8)
C3H C2H C7H 121.2(9)
C3H C2H C1H 119.3(10)
C7H C2H C1H 119.4(9)
O3H C3H C4H 118.4(10)
O3H C3H C2H 122.3(9)
C4H C3H C2H 119.3(11)
C5H C4H C3H 117.0(11)
C5H C4H C8H 122.2(11)
C3H C4H C8H 120.8(14)
C4H C5H C6H 125.7(10)
C4H C5H H148 117.1
C6H C5H H148 117.1
C5H C6H C7H 118.1(13)
C5H C6H C12H 121.9(11)
C7H C6H C12H 120.0(13)
C6H C7H C2H 118.5(12)
C6H C7H H149 120.7
C2H C7H H149 120.7
C11H C8H C4H 110.3(10)
C11H C8H C9H 107.9(13)
C4H C8H C9H 111.9(15)
C11H C8H C10H 111.8(17)
C4H C8H C10H 110.1(11)
C9H C8H C10H 104.7(12)
C8H C9H H150 109.5
C8H C9H H151 109.5
H150 C9H H151 109.5
C8H C9H H152 109.5
H150 C9H H152 109.5
H151 C9H H152 109.5
C8H C10H H153 109.5
C8H C10H H154 109.5
H153 C10H H154 109.5
C8H C10H H155 109.5
H153 C10H H155 109.5
H154 C10H H155 109.5
C8H C11H H156 109.5
C8H C11H H157 109.5
H156 C11H H157 109.5
C8H C11H H158 109.5
H156 C11H H158 109.5
H157 C11H H158 109.5
C14H C12H C15H 111(2)
C14H C12H C13H 113.4(19)
C15H C12H C13H 103.3(15)
C14H C12H C6H 111.8(13)
C15H C12H C6H 112.0(11)
C13H C12H C6H 104.7(16)
C12H C13H H159 109.5
C12H C13H H160 109.5
H159 C13H H160 109.5
C12H C13H H161 109.5
H159 C13H H161 109.5
H160 C13H H161 109.5
C12H C14H H162 109.5
C12H C14H H163 109.5
H162 C14H H163 109.5
C12H C14H H164 109.5
H162 C14H H164 109.5
H163 C14H H164 109.5
C12H C15H H165 109.5
C12H C15H H166 109.5
H165 C15H H166 109.5
C12H C15H H167 109.5
H165 C15H H167 109.5
H166 C15H H167 109.5
O2I C1I O1I 123.1(7)
O2I C1I C2I 119.4(7)
O1I C1I C2I 117.4(7)
C7I C2I C3I 120.2(7)
C7I C2I C1I 117.7(7)
C3I C2I C1I 122.0(8)
O3I C3I C2I 121.9(7)
O3I C3I C4I 118.9(8)
C2I C3I C4I 119.2(8)
C2I C3I H72I 120.4
C4I C3I H72I 120.4
C6G C03I C2G 121.2(8)
C6G C03I H168 119.4
C2G C03I H168 119.4
C5I C4I C3I 117.7(8)
C5I C4I C8I 120.8(8)
C3I C4I C8I 121.6(9)
C4I C5I C6I 124.8(8)
C4I C5I H169 117.6
C6I C5I H169 117.6
C7I C6I C5I 116.7(9)
C7I C6I C12I 122.2(9)
C5I C6I C12I 121.1(8)
O4I C7I C6I 115.3(17)
O4I C7I C2I 123.3(16)
C6I C7I C2I 121.4(8)
C6I C7I H71I 119.3
C2I C7I H71I 119.3
C9I C8I C11I 112.9(11)
C9I C8I C4I 111.2(8)
C11I C8I C4I 110.3(8)
C9I C8I C10I 106.1(10)
C11I C8I C10I 104.5(9)
C4I C8I C10I 111.5(10)
C8I C9I H170 109.5
C8I C9I H171 109.5
H170 C9I H171 109.5
C8I C9I H172 109.5
H170 C9I H172 109.5
H171 C9I H172 109.5
C8I C10I H173 109.5
C8I C10I H174 109.5
H173 C10I H174 109.5
C8I C10I H175 109.5
H173 C10I H175 109.5
H174 C10I H175 109.5
C8I C11I H176 109.5
C8I C11I H177 109.5
H176 C11I H177 109.5
C8I C11I H178 109.5
H176 C11I H178 109.5
H177 C11I H178 109.5
C13I C12I C15I 110.1(12)
C13I C12I C6I 111.8(10)
C15I C12I C6I 112.1(8)
C13I C12I C14I 108.8(11)
C15I C12I C14I 104.0(11)
C6I C12I C14I 109.7(11)
C12I C13I H179 109.5
C12I C13I H180 109.5
H179 C13I H180 109.5
C12I C13I H181 109.5
H179 C13I H181 109.5
H180 C13I H181 109.5
C12I C14I H182 109.5
C12I C14I H183 109.5
H182 C14I H183 109.5
C12I C14I H184 109.5
H182 C14I H184 109.5
H183 C14I H184 109.5
C12I C15I H185 109.5
C12I C15I H186 109.5
H185 C15I H186 109.5
C12I C15I H187 109.5
H185 C15I H187 109.5
H186 C15I H187 109.5
O1J C1J O2J 122.1(6)
O1J C1J C2J 119.6(7)
O2J C1J C2J 118.3(6)
C7J C2J C3J 121.1(6)
C7J C2J C1J 117.1(6)
C3J C2J C1J 121.5(7)
O3J C3J C2J 121.4(6)
O3J C3J C4J 119.6(7)
C2J C3J C4J 118.9(7)
C5J C4J C3J 116.7(7)
C5J C4J C8J 122.4(7)
C3J C4J C8J 120.8(8)
C4J C5J C6J 125.0(7)
C4J C5J H188 117.5
C6J C5J H188 117.5
C7J C6J C5J 116.2(7)
C7J C6J C12J 122.9(7)
C5J C6J C12J 120.8(7)
C6J C7J C2J 121.8(7)
C6J C7J H189 119.1
C2J C7J H189 119.1
C4J C8J C9J 109.6(8)
C4J C8J C10J 111.0(8)
C9J C8J C10J 107.2(8)
C4J C8J C11J 109.5(7)
C9J C8J C11J 112.0(9)
C10J C8J C11J 107.5(8)
C8J C9J H190 109.5
C8J C9J H191 109.5
H190 C9J H191 109.5
C8J C9J H192 109.5
H190 C9J H192 109.5
H191 C9J H192 109.5
C8J C10J H193 109.5
C8J C10J H194 109.5
H193 C10J H194 109.5
C8J C10J H195 109.5
H193 C10J H195 109.5
H194 C10J H195 109.5
C8J C11J H196 109.5
C8J C11J H197 109.5
H196 C11J H197 109.5
C8J C11J H198 109.5
H196 C11J H198 109.5
H197 C11J H198 109.5
C14J C12J C13J 110.4(9)
C14J C12J C6J 109.8(8)
C13J C12J C6J 111.9(7)
C14J C12J C15J 108.4(8)
C13J C12J C15J 107.0(9)
C6J C12J C15J 109.3(7)
C12J C13J H199 109.5
C12J C13J H200 109.5
H199 C13J H200 109.5
C12J C13J H201 109.5
H199 C13J H201 109.5
H200 C13J H201 109.5
C12J C14J H202 109.5
C12J C14J H203 109.5
H202 C14J H203 109.5
C12J C14J H204 109.5
H202 C14J H204 109.5
H203 C14J H204 109.5
C12J C15J H205 109.5
C12J C15J H206 109.5
H205 C15J H206 109.5
C12J C15J H207 109.5
H205 C15J H207 109.5
H206 C15J H207 109.5
O1K C1K O2K 123.1(6)
O1K C1K C2K 118.8(6)
O2K C1K C2K 118.1(6)
C3K C2K C7K 120.2(7)
C3K C2K C1K 120.5(7)
C7K C2K C1K 119.3(7)
O3K C3K C2K 122.7(7)
O3K C3K C4K 116.9(8)
C2K C3K C4K 120.3(7)
C2K C3K H75I 119.9
C4K C3K H75I 119.9
C5K C4K C3K 117.1(7)
C5K C4K C8K 121.3(7)
C3K C4K C8K 121.5(7)
C4K C5K C6K 125.1(7)
C4K C5K H208 117.5
C6K C5K H208 117.5
C7K C6K C5K 116.4(7)
C7K C6K C12K 122.3(7)
C5K C6K C12K 121.3(6)
O4K C7K C6K 114.3(9)
O4K C7K C2K 124.7(9)
C6K C7K C2K 121.0(7)
C6K C7K H76I 119.5
C2K C7K H76I 119.5
C9K C8K C11K 110.1(14)
C9K C8K C4K 112.5(9)
C11K C8K C4K 112.0(8)
C9K C8K C10K 107.6(15)
C11K C8K C10K 105.9(10)
C4K C8K C10K 108.3(9)
C8K C9K H209 109.5
C8K C9K H210 109.5
H209 C9K H210 109.5
C8K C9K H211 109.5
H209 C9K H211 109.5
H210 C9K H211 109.5
C8K C11K H215 109.5
C8K C11K H216 109.5
H215 C11K H216 109.5
C8K C11K H217 109.5
H215 C11K H217 109.5
H216 C11K H217 109.5
C17K C12K C16K 110.1(4)
C14K C12K C15K 110.2(3)
C14K C12K C13K 110.1(3)
C15K C12K C13K 109.4(3)
C17K C12K C18K 109.9(4)
C16K C12K C18K 109.5(4)
C14K C12K C6K 111.0(8)
C17K C12K C6K 112.1(8)
C16K C12K C6K 106.8(9)
C15K C12K C6K 106.8(7)
C13K C12K C6K 109.2(7)
C18K C12K C6K 108.3(8)
C12K C13K H218 109.5
C12K C13K H219 109.5
H218 C13K H219 109.5
C12K C13K H220 109.5
H218 C13K H220 109.5
H219 C13K H220 109.5
C12K C14K H221 109.5
C12K C14K H222 109.5
H221 C14K H222 109.5
C12K C14K H223 109.5
H221 C14K H223 109.5
H222 C14K H223 109.5
C12K C15K H224 109.5
C12K C15K H225 109.5
H224 C15K H225 109.5
C12K C15K H226 109.5
H224 C15K H226 109.5
H225 C15K H226 109.5
C12K C16K H227 109.5
C12K C16K H228 109.5
H227 C16K H228 109.5
C12K C16K H229 109.5
H227 C16K H229 109.5
H228 C16K H229 109.5
C12K C17K H230 109.5
C12K C17K H231 109.5
H230 C17K H231 109.5
C12K C17K H232 109.5
H230 C17K H232 109.5
H231 C17K H232 109.5
C12K C18K H233 109.5
C12K C18K H234 109.5
H233 C18K H234 109.5
C12K C18K H235 109.5
H233 C18K H235 109.5
H234 C18K H235 109.5
O2L C1L O1L 123.2(7)
O2L C1L C2L 118.0(7)
O1L C1L C2L 118.8(7)
C7L C2L C3L 119.0(7)
C7L C2L C1L 119.4(7)
C3L C2L C1L 121.5(7)
O3L C3L C2L 120.7(7)
O3L C3L C4L 120.1(7)
C2L C3L C4L 119.2(7)
C5L C4L C3L 118.1(7)
C5L C4L C8L 122.2(8)
C3L C4L C8L 119.7(8)
C4L C5L C6L 124.9(7)
C4L C5L H236 117.5
C6L C5L H236 117.5
C7L C6L C5L 115.6(7)
C7L C6L C12L 122.4(8)
C5L C6L C12L 122.0(7)
C6L C7L C2L 123.1(7)
C6L C7L H237 118.4
C2L C7L H237 118.4
C10L C8L C9L 111.0(11)
C10L C8L C4L 110.4(9)
C9L C8L C4L 110.3(9)
C10L C8L C11L 107.5(9)
C9L C8L C11L 107.7(10)
C4L C8L C11L 109.9(9)
C8L C9L H238 109.5
C8L C9L H239 109.5
H238 C9L H239 109.5
C8L C9L H240 109.5
H238 C9L H240 109.5
H239 C9L H240 109.5
C8L C10L H241 109.5
C8L C10L H242 109.5
H241 C10L H242 109.5
C8L C10L H243 109.5
H241 C10L H243 109.5
H242 C10L H243 109.5
C8L C11L H244 109.5
C8L C11L H245 109.5
H244 C11L H245 109.5
C8L C11L H246 109.5
H244 C11L H246 109.5
H245 C11L H246 109.5
C6L C12L C13L 112.0(7)
C6L C12L C15L 109.5(8)
C13L C12L C15L 106.8(8)
C6L C12L C14L 109.3(8)
C13L C12L C14L 108.3(8)
C15L C12L C14L 110.9(8)
C12L C13L H247 109.5
C12L C13L H248 109.5
H247 C13L H248 109.5
C12L C13L H249 109.5
H247 C13L H249 109.5
H248 C13L H249 109.5
C12L C14L H250 109.5
C12L C14L H251 109.5
H250 C14L H251 109.5
C12L C14L H252 109.5
H250 C14L H252 109.5
H251 C14L H252 109.5
C12L C15L H253 109.5
C12L C15L H254 109.5
H253 C15L H254 109.5
C12L C15L H255 109.5
H253 C15L H255 109.5
H254 C15L H255 109.5
N1S C1S C2S 177.2(18)
C1S C2S H2S1 109.5
C1S C2S H2S2 109.5
H2S1 C2S H2S2 109.5
C1S C2S H2S3 109.5
H2S1 C2S H2S3 109.5
H2S2 C2S H2S3 109.5
N4S C8S C9S 179.1(14)
C8S C9S H9S1 109.5
C8S C9S H9S2 109.5
H9S1 C9S H9S2 109.5
C8S C9S H9S3 109.5
H9S1 C9S H9S3 109.5
H9S2 C9S H9S3 109.5
N3S C6S C7S 177(2)
C6S C7S H7S1 109.5
C6S C7S H7S2 109.5
H7S1 C7S H7S2 109.5
C6S C7S H7S3 109.5
H7S1 C7S H7S3 109.5
H7S2 C7S H7S3 109.5
N7S C14S C15S 133(3)
C14S C15S H15A 109.5
C14S C15S H15B 109.5
H15A C15S H15B 109.5
C14S C15S H15C 109.5
H15A C15S H15C 109.5
H15B C15S H15C 109.5
N8S C16S C17S 177.2(10)
C16S C17S H17A 109.5
C16S C17S H17B 109.5
H17A C17S H17B 109.5
C16S C17S H17C 109.5
H17A C17S H17C 109.5
H17B C17S H17C 109.5
O36 N1 O300 122.3(10)
O36 N1 O35 121.4(11)
O300 N1 O35 116.3(7)
O36 N1 Dy11 179.5(11)
O300 N1 Dy11 58.1(4)
O35 N1 Dy11 58.2(4)
O19 N3 O17 120.7(10)
O19 N3 O18 121.2(10)
O17 N3 O18 118.1(8)
O24 N7 O25 118.5(16)
O24 N7 O23 118.1(11)
O25 N7 O23 123.2(15)
O24 N7 Dy6 58.8(6)
O25 N7 Dy6 173(2)
O23 N7 Dy6 59.4(6)
C10 N10 C7 117.4(8)
C13 N11 C16 113.9(8)
C4 N9 C1 112.7(10)
C19 N12 C22 115.0(14)
O42 N15 O41 120.6(9)
O42 N15 O40 121.1(9)
O41 N15 O40 118.3(9)
O31 N8 O30 122.3(6)
O31 N8 O29 120.5(7)
O30 N8 O29 117.3(6)
O31 N8 Dy8 175.9(6)
O30 N8 Dy8 59.0(3)
O29 N8 Dy8 58.5(3)
O39 N2 O38 121.5(7)
O39 N2 O37 120.8(7)
O38 N2 O37 117.6(7)
O39 N2 Dy12 176.4(6)
O38 N2 Dy12 58.8(4)
O37 N2 Dy12 59.0(4)
O34 N6 O33 122.0(12)
O34 N6 O32 119.9(11)
O33 N6 O32 118.0(8)
O34 N6 Dy9 177.2(10)
O33 N6 Dy9 59.1(5)
O32 N6 Dy9 59.0(4)
O28 N5 O27 121.6(8)
O28 N5 O26 121.8(7)
O27 N5 O26 116.6(6)
O28 N5 Dy7 176.0(9)
O27 N5 Dy7 59.8(4)
O26 N5 Dy7 56.8(3)
O20 N4 O22 123.2(10)
O20 N4 O21 117.6(7)
O22 N4 O21 119.2(10)
O20 N4 Dy2 58.6(4)
O22 N4 Dy2 177.5(8)
O21 N4 Dy2 59.0(4)
N10 C10 C11 111.8(9)
N10 C10 H257 109.3
C11 C10 H257 109.3
N10 C10 H258 109.3
C11 C10 H258 109.3
H257 C10 H258 107.9
C12 C11 C10 112.0(11)
C12 C11 H259 109.2
C10 C11 H259 109.2
C12 C11 H260 109.2
C10 C11 H260 109.2
H259 C11 H260 107.9
C11 C12 H261 109.5
C11 C12 H262 109.5
H261 C12 H262 109.5
C11 C12 H263 109.5
H261 C12 H263 109.5
H262 C12 H263 109.5
N10 C7 C8 113.9(9)
N10 C7 H264 108.8
C8 C7 H264 108.8
N10 C7 H265 108.8
C8 C7 H265 108.8
H264 C7 H265 107.7
C9 C8 C7 113.6(9)
C9 C8 H266 108.9
C7 C8 H266 108.9
C9 C8 H267 108.9
C7 C8 H267 108.9
H266 C8 H267 107.7
C8 C9 H268 109.5
C8 C9 H269 109.5
H268 C9 H269 109.5
C8 C9 H270 109.5
H268 C9 H270 109.5
H269 C9 H270 109.5
C17 C16 N11 112.3(9)
C17 C16 H271 109.1
N11 C16 H271 109.1
C17 C16 H272 109.1
N11 C16 H272 109.1
H271 C16 H272 107.9
C16 C17 C18 113.3(10)
C16 C17 H273 108.9
C18 C17 H273 108.9
C16 C17 H274 108.9
C18 C17 H274 108.9
H273 C17 H274 107.7
C17 C18 H279 109.5
C17 C18 H280 109.5
H279 C18 H280 109.5
C17 C18 H281 109.5
H279 C18 H281 109.5
H280 C18 H281 109.5
N11 C13 C14 110.9(8)
N11 C13 H282 109.5
C14 C13 H282 109.5
N11 C13 H283 109.5
C14 C13 H283 109.5
H282 C13 H283 108.0
C14 C15 H284 109.5
C14 C15 H285 109.5
H284 C15 H285 109.5
C14 C15 H286 109.5
H284 C15 H286 109.5
H285 C15 H286 109.5
C23 C22 N12 119.9(13)
C23 C22 H287 107.3
N12 C22 H287 107.3
C23 C22 H288 107.3
N12 C22 H288 107.3
H287 C22 H288 106.9
C22 C23 C24 116.8(14)
C22 C23 H289 108.1
C24 C23 H289 108.1
C22 C23 H290 108.1
C24 C23 H290 108.1
H289 C23 H290 107.3
C23 C24 H291 109.5
C23 C24 H292 109.5
H291 C24 H292 109.5
C23 C24 H293 109.5
H291 C24 H293 109.5
H292 C24 H293 109.5
N12 C19 C20 110.8(14)
N12 C19 H294 109.5
C20 C19 H294 109.5
N12 C19 H295 109.5
C20 C19 H295 109.5
H294 C19 H295 108.1
C21 C20 C19 111(2)
C21 C20 H296 109.3
C19 C20 H296 109.3
C21 C20 H297 109.3
C19 C20 H297 109.3
H296 C20 H297 108.0
C20 C21 H298 109.5
C20 C21 H299 109.5
H298 C21 H299 109.5
C20 C21 H300 109.5
H298 C21 H300 109.5
H299 C21 H300 109.5
C2 C3 H301 109.5
C2 C3 H302 109.5
H301 C3 H302 109.5
C2 C3 H303 109.5
H301 C3 H303 109.5
H302 C3 H303 109.5
C2 C1 N9 112.5(11)
C2 C1 H304 109.1
N9 C1 H304 109.1
C2 C1 H305 109.1
N9 C1 H305 109.1
H304 C1 H305 107.8
C1 C2 C3 108.6(13)
C1 C2 H306 110.0
C3 C2 H306 110.0
C1 C2 H307 110.0
C3 C2 H307 110.0
H306 C2 H307 108.3
C5 C4 N9 110.7(11)
C5 C4 H308 109.5
N9 C4 H308 109.5
C5 C4 H309 109.5
N9 C4 H309 109.5
H308 C4 H309 108.1
C13 C14 C15 109.8(10)
C13 C14 H310 109.7
C15 C14 H310 109.7
C13 C14 H311 109.7
C15 C14 H311 109.7
H310 C14 H311 108.2
C4 C5 C6 108.1(11)
C4 C5 H312 110.1
C6 C5 H312 110.1
C4 C5 H313 110.1
C6 C5 H313 110.1
H312 C5 H313 108.4
C5 C6 H314 109.5
C5 C6 H315 109.5
H314 C6 H315 109.5
C5 C6 H316 109.5
H314 C6 H316 109.5
H315 C6 H316 109.5
N1 O300 Dy11 96.0(5)
N13 C28 H317 109.5
N13 C28 H318 109.5
H317 C28 H318 109.5
N13 C28 H319 109.5
H317 C28 H319 109.5
H318 C28 H319 109.5
O104 C26 C25 110.3(16)
O104 C26 C27 105.9(19)
C25 C26 C27 113.6(18)
O104 C26 H320 109.0
C25 C26 H320 109.0
C27 C26 H320 109.0
N13 C29 H321 109.5
N13 C29 H322 109.5
H321 C29 H322 109.5
N13 C29 H323 109.5
H321 C29 H323 109.5
H322 C29 H323 109.5
C26 C25 N13 113.2(16)
C26 C25 H324 108.9
N13 C25 H324 108.9
C26 C25 H325 108.9
N13 C25 H325 108.9
H324 C25 H325 107.8
C26 C27 H27A 109.5
C26 C27 H27B 109.5
H27A C27 H27B 109.5
C26 C27 H27C 109.5
H27A C27 H27C 109.5
H27B C27 H27C 109.5
C29 N13 C25 114.1(15)
C29 N13 C28 108.7(14)
C25 N13 C28 108.3(12)
O45' N16' O43' 120.3(3)
O45' N16' O44' 119.7(3)
O43' N16' O44' 119.6(3)
O45 N16 O44 120.4(3)
O45 N16 O43 119.5(3)
O44 N16 O43 120.1(3)
C12S C13S H13A 109.5
C12S C13S H13B 109.5
H13A C13S H13B 109.5
C12S C13S H13C 109.5
H13A C13S H13C 109.5
H13B C13S H13C 109.5
N6S C12S C13S 168(4)
C4S C5S H5S1 109.5
C4S C5S H5S2 109.5
H5S1 C5S H5S2 109.5
C4S C5S H5S3 109.5
H5S1 C5S H5S3 109.5
H5S2 C5S H5S3 109.5
N2S C4S C5S 175(3)
C18S C19S H19A 109.5
C18S C19S H19B 109.5
H19A C19S H19B 109.5
C18S C19S H19C 109.5
H19A C19S H19C 109.5
H19B C19S H19C 109.5
N9S C18S C19S 175(2)
C402 C401 C400 107.9(18)
C402 C401 H326 110.1
C400 C401 H326 110.1
C402 C401 H327 110.1
C400 C401 H327 110.1
H326 C401 H327 108.4
N400 C400 C401 118.2(19)
N400 C400 H328 107.7
C401 C400 H328 107.7
N400 C400 H329 107.7
C401 C400 H329 107.7
H328 C400 H329 107.1
C404 C405 H330 109.5
C404 C405 H331 109.5
H330 C405 H331 109.5
C404 C405 H332 109.5
H330 C405 H332 109.5
H331 C405 H332 109.5
N400 C403 C404 102(4)
N400 C403 H333 111.3
C404 C403 H333 111.3
N400 C403 H334 111.3
C404 C403 H334 111.3
H333 C403 H334 109.2
C403 C404 C405 108.0(19)
C403 C404 H335 110.1
C405 C404 H335 110.1
C403 C404 H336 110.1
C405 C404 H336 110.1
H335 C404 H336 108.4
C401 C402 H337 109.5
C401 C402 H338 109.5
H337 C402 H338 109.5
C401 C402 H339 109.5
H337 C402 H339 109.5
H338 C402 H339 109.5
C403 N400 C400 110(2)

loop_
_geom_bond_atom_site_label_1
_geom_bond_atom_site_label_2
_geom_bond_distance
Dy1 O1A 2.264(5)
Dy1 O2 2.313(5)
Dy1 O2E 2.314(6)
Dy1 O1F 2.315(7)
Dy1 O1 2.372(5)
Dy1 O3 2.379(5)
Dy1 O18 2.495(6)
Dy1 O17 2.604(7)
Dy1 O1W 2.72(2)
Dy1 Dy2 3.7385(6)
Dy1 Dy3 3.7477(5)
Dy1 Dy4 3.8108(5)
Dy2 O3B 2.165(5)
Dy2 O1E 2.355(5)
Dy2 O2 2.357(5)
Dy2 O1 2.362(5)
Dy2 O2B 2.380(5)
Dy2 O20 2.459(6)
Dy2 O21 2.462(6)
Dy2 O4 2.472(4)
Dy2 N4 2.863(8)
Dy2 Dy3 3.4909(4)
Dy2 Dy4 3.9513(5)
Dy3 O4 2.321(4)
Dy3 O14 2.324(5)
Dy3 O2 2.343(5)
Dy3 O16 2.358(5)
Dy3 O3 2.375(5)
Dy3 O13 2.382(5)
Dy3 O2A 2.507(5)
Dy3 O2B 2.519(5)
Dy3 Dy11 3.5063(4)
Dy3 Dy12 3.7464(5)
Dy4 O2F 2.315(5)
Dy4 O1G 2.345(4)
Dy4 O4 2.347(5)
Dy4 O6 2.355(5)
Dy4 O3 2.375(5)
Dy4 O5 2.377(4)
Dy4 O1 2.412(5)
Dy4 O7 2.429(5)
Dy4 Dy5 3.8339(4)
Dy4 Dy7 3.8467(5)
Dy5 O5 2.303(5)
Dy5 O9 2.315(5)
Dy5 O12 2.334(4)
Dy5 O8 2.341(5)
Dy5 O6 2.360(4)
Dy5 O10 2.361(4)
Dy5 O2D 2.511(5)
Dy5 O2C 2.576(5)
Dy5 Dy9 3.4958(5)
Dy5 Dy6 3.5148(5)
Dy5 Dy7 3.7157(4)
Dy5 Dy8 3.7161(4)
Dy6 O3C 2.147(5)
Dy6 O1H 2.318(6)
Dy6 O2C 2.382(5)
Dy6 O7 2.389(5)
Dy6 O8 2.410(5)
Dy6 O24 2.430(7)
Dy6 O23 2.439(9)
Dy6 O5 2.448(5)
Dy6 N7 2.826(11)
Dy6 Dy7 3.7590(5)
Dy7 O1D 2.287(6)
Dy7 O8 2.299(4)
Dy7 O2G 2.307(5)
Dy7 O2H 2.333(6)
Dy7 O7 2.343(5)
Dy7 O6 2.411(5)
Dy7 O26 2.443(5)
Dy7 O27 2.510(6)
Dy7 N5 2.895(7)
Dy8 O1C 2.287(5)
Dy8 O12 2.296(4)
Dy8 O2J 2.308(5)
Dy8 O2K 2.318(5)
Dy8 O11 2.336(5)
Dy8 O10 2.392(5)
Dy8 O29 2.492(5)
Dy8 O30 2.504(5)
Dy8 N8 2.909(6)
Dy8 Dy9 3.7295(4)
Dy8 Dy10 3.8271(4)
Dy9 O3D 2.138(5)
Dy9 O1K 2.351(5)
Dy9 O11 2.372(4)
Dy9 O12 2.375(5)
Dy9 O2D 2.395(5)
Dy9 O32 2.435(6)
Dy9 O9 2.436(5)
Dy9 O33 2.443(6)
Dy9 N6 2.835(9)
Dy9 Dy10 3.9195(5)
Dy10 O2L 2.323(5)
Dy10 O1J 2.337(4)
Dy10 O9 2.340(4)
Dy10 O10 2.353(5)
Dy10 O14 2.354(5)
Dy10 O13 2.358(4)
Dy10 O15 2.394(5)
Dy10 O11 2.433(5)
Dy10 Dy12 3.8116(4)
Dy11 O3A 2.135(5)
Dy11 O15 2.370(5)
Dy11 O2I 2.376(5)
Dy11 O2A 2.379(5)
Dy11 O16 2.380(5)
Dy11 O300 2.435(6)
Dy11 O35 2.436(6)
Dy11 O14 2.445(5)
Dy11 N1 2.854(8)
Dy11 Dy12 3.7412(5)
Dy12 O1B 2.275(5)
Dy12 O16 2.297(5)
Dy12 O1I 2.300(5)
Dy12 O1L 2.318(5)
Dy12 O15 2.357(5)
Dy12 O13 2.390(5)
Dy12 O38 2.495(6)
Dy12 O37 2.499(5)
Dy12 N2 2.903(7)
O17 N3 1.250(11)
O18 N3 1.298(11)
O19 N3 1.229(11)
O20 N4 1.223(11)
O21 N4 1.291(11)
O22 N4 1.236(10)
O23 N7 1.257(18)
O24 N7 1.222(16)
O25 N7 1.231(16)
O26 N5 1.274(9)
O27 N5 1.260(9)
O28 N5 1.231(9)
O29 N8 1.277(8)
O30 N8 1.261(8)
O31 N8 1.228(8)
O32 N6 1.299(13)
O33 N6 1.234(12)
O34 N6 1.220(11)
O35 N1 1.278(11)
O36 N1 1.225(11)
O37 N2 1.263(9)
O38 N2 1.263(9)
O39 N2 1.224(9)
O40 N15 1.243(12)
O41 N15 1.238(10)
O42 N15 1.233(11)
O1A C1A 1.247(9)
O2A C1A 1.283(8)
O3A C3A 1.318(9)
O1B C1B 1.249(9)
O2B C1B 1.276(9)
O3B C3B 1.316(9)
O1C C1C 1.274(8)
O2C C1C 1.272(7)
O3C C3C 1.322(8)
O1D C1D 1.261(8)
O2D C1D 1.281(8)
O3D C3D 1.307(8)
O1E C1E 1.254(11)
O2E C1E 1.261(11)
O3E C3E 1.385(18)
O4E C7E 1.43(2)
O1F C1F 1.286(11)
O2F C1F 1.256(10)
O3F C3F 1.351(16)
O1G C1G 1.247(9)
O2G C1G 1.292(9)
O3G C3G 1.356(10)
O1H C1H 1.242(10)
O2H C1H 1.267(11)
O3H C3H 1.352(15)
O1I C1I 1.264(9)
O2I C1I 1.262(10)
O3I C3I 1.327(12)
O4I C7I 1.27(4)
O1J C1J 1.241(8)
O2J C1J 1.299(9)
O3J C3J 1.354(9)
O1K C1K 1.264(8)
O2K C1K 1.272(9)
O3K C3K 1.368(12)
O4K C7K 1.347(14)
O1L C1L 1.278(9)
O2L C1L 1.246(9)
O3L C3L 1.355(10)
C1A C2A 1.474(10)
C2A C7A 1.390(11)
C2A C3A 1.417(11)
C3A C4A 1.449(9)
C4A C5A 1.378(12)
C4A C8A 1.520(12)
C5A C6A 1.419(13)
C5A H10 0.9500
C6A C7A 1.378(11)
C6A C12A 1.527(13)
C7A H11 0.9500
C8A C10A 1.510(14)
C8A C9A 1.528(11)
C8A C11A 1.547(12)
C9A H12 0.9800
C9A H13 0.9800
C9A H14 0.9800
C10A H15 0.9800
C10A H16 0.9800
C10A H17 0.9800
C11A H18 0.9800
C11A H19 0.9800
C11A H20 0.9800
C12A C15A 1.500(17)
C12A C13A 1.509(17)
C12A C14A 1.512(16)
C13A H21 0.9800
C13A H22 0.9800
C13A H23 0.9800
C14A H24 0.9800
C14A H25 0.9800
C14A H26 0.9800
C15A H27 0.9800
C15A H28 0.9800
C15A H29 0.9800
C1B C2B 1.472(9)
C2B C7B 1.394(11)
C2B C3B 1.413(10)
C3B C4B 1.434(10)
C4B C5B 1.370(12)
C4B C8B 1.536(11)
C5B C6B 1.408(12)
C5B H30 0.9500
C6B C7B 1.389(10)
C6B C12B 1.522(13)
C7B H31 0.9500
C8B C9B 1.521(12)
C8B C10B 1.526(14)
C8B C11B 1.544(13)
C9B H32 0.9800
C9B H33 0.9800
C9B H34 0.9800
C10B H35 0.9800
C10B H36 0.9800
C10B H37 0.9800
C11B H38 0.9800
C11B H39 0.9800
C11B H40 0.9800
C12B C14B 1.41(2)
C12B C13B 1.482(17)
C12B C15B 1.49(2)
C13B H41 0.9800
C13B H42 0.9800
C13B H43 0.9800
C14B H44 0.9800
C14B H45 0.9800
C14B H46 0.9800
C15B H47 0.9800
C15B H48 0.9800
C15B H49 0.9800
C1C C2C 1.487(9)
C2C C7C 1.401(9)
C2C C3C 1.409(10)
C3C C4C 1.426(10)
C4C C5C 1.383(10)
C4C C8C 1.520(11)
C5C C6C 1.414(11)
C5C H50 0.9500
C6C C7C 1.372(10)
C6C C12C 1.524(10)
C7C H51 0.9500
C8C C10C 1.527(14)
C8C C11C 1.530(14)
C8C C9C 1.530(12)
C9C H52 0.9800
C9C H53 0.9800
C9C H54 0.9800
C10C H55 0.9800
C10C H56 0.9800
C10C H57 0.9800
C11C H58 0.9800
C11C H59 0.9800
C11C H60 0.9800
C12C C14C 1.517(11)
C12C C13C 1.533(13)
C12C C15C 1.534(13)
C13C H61 0.9800
C13C H62 0.9800
C13C H63 0.9800
C14C H64 0.9800
C14C H65 0.9800
C14C H66 0.9800
C15C H67 0.9800
C15C H68 0.9800
C15C H69 0.9800
C1D C2D 1.476(10)
C2D C7D 1.408(10)
C2D C3D 1.417(11)
C3D C4D 1.423(10)
C4D C5D 1.394(11)
C4D C8D 1.534(12)
C5D C6D 1.395(12)
C5D H70 0.9500
C6D C7D 1.380(11)
C6D C12D 1.514(11)
C7D H71 0.9500
C8D C10D 1.524(15)
C8D C9D 1.529(16)
C8D C11D 1.558(13)
C9D H72 0.9800
C9D H73 0.9800
C9D H74 0.9800
C10D H75 0.9800
C10D H76 0.9800
C10D H77 0.9800
C11D H78 0.9800
C11D H79 0.9800
C11D H80 0.9800
C12D C15D 1.435(17)
C12D C14D 1.47(2)
C12D C13D 1.493(19)
C13D H81 0.9800
C13D H82 0.9800
C13D H83 0.9800
C14D H84 0.9800
C14D H85 0.9800
C14D H86 0.9800
C15D H87 0.9800
C15D H88 0.9800
C15D H89 0.9800
C1E C2E 1.496(11)
C2E C7E 1.368(15)
C2E C3E 1.387(15)
C3E C4E 1.398(13)
C3E H74I 0.9500
C4E C5E 1.376(18)
C4E C8E 1.561(16)
C5E C6E 1.354(17)
C5E H90 0.9500
C6E C7E 1.399(12)
C6E C12E 1.547(17)
C7E H73I 0.9500
C8E C9E 1.519(6)
C8E C10E 1.519(6)
C8E C11E 1.520(6)
C9E H91 0.9800
C9E H92 0.9800
C9E H93 0.9800
C10E H94 0.9800
C10E H95 0.9800
C10E H96 0.9800
C11E H97 0.9800
C11E H98 0.9800
C11E H99 0.9800
C12E C14E 1.50(2)
C12E C13E 1.526(18)
C12E C15E 1.56(2)
C14E H100 0.9800
C14E H101 0.9800
C14E H102 0.9800
C15E H103 0.9800
C15E H104 0.9800
C15E H105 0.9800
C13E H106 0.9800
C13E H107 0.9800
C13E H108 0.9800
C1F C2F 1.494(13)
C2F C7F 1.358(16)
C2F C3F 1.412(14)
C3F C4F 1.426(17)
C4F C5F 1.36(2)
C4F C8F 1.566(16)
C5F C6F 1.415(16)
C5F H109 0.9500
C6F C7F 1.396(13)
C6F C12F 1.544(19)
C7F H110 0.9500
C8F C10F 1.49(3)
C8F C9F 1.51(2)
C8F C11F 1.554(19)
C9F H111 0.9800
C9F H112 0.9800
C9F H113 0.9800
C10F H114 0.9800
C10F H115 0.9800
C10F H116 0.9800
C11F H117 0.9800
C11F H118 0.9800
C11F H119 0.9800
C12F C15F 1.486(18)
C12F C14F 1.522(17)
C12F C13F 1.545(16)
C13F H120 0.9800
C13F H121 0.9800
C13F H122 0.9800
C14F H123 0.9800
C14F H124 0.9800
C14F H125 0.9800
C15F H126 0.9800
C15F H127 0.9800
C15F H128 0.9800
C1G C2G 1.492(9)
C2G C03I 1.393(11)
C2G C3G 1.410(10)
C3G C4G 1.398(11)
C4G C5G 1.385(14)
C4G C7G 1.540(13)
C5G C6G 1.395(13)
C5G H129 0.9500
C6G C03I 1.384(10)
C6G C11G 1.525(13)
C7G C8G 1.522(18)
C7G C10G 1.537(14)
C7G C9G 1.547(15)
C8G H130 0.9800
C8G H131 0.9800
C8G H132 0.9800
C9G H133 0.9800
C9G H134 0.9800
C9G H135 0.9800
C10G H136 0.9800
C10G H137 0.9800
C10G H138 0.9800
C11G C13G 1.43(2)
C11G C12G 1.471(18)
C11G C14G 1.50(2)
C12G H139 0.9800
C12G H140 0.9800
C12G H141 0.9800
C13G H142 0.9800
C13G H143 0.9800
C13G H144 0.9800
C14G H145 0.9800
C14G H146 0.9800
C14G H147 0.9800
C1H C2H 1.503(12)
C2H C3H 1.415(14)
C2H C7H 1.426(17)
C3H C4H 1.404(13)
C4H C5H 1.38(2)
C4H C8H 1.517(18)
C5H C6H 1.38(2)
C5H H148 0.9500
C6H C7H 1.391(14)
C6H C12H 1.56(2)
C7H H149 0.9500
C8H C11H 1.50(2)
C8H C9H 1.54(2)
C8H C10H 1.56(2)
C9H H150 0.9800
C9H H151 0.9800
C9H H152 0.9800
C10H H153 0.9800
C10H H154 0.9800
C10H H155 0.9800
C11H H156 0.9800
C11H H157 0.9800
C11H H158 0.9800
C12H C14H 1.43(2)
C12H C15H 1.52(3)
C12H C13H 1.54(2)
C13H H159 0.9800
C13H H160 0.9800
C13H H161 0.9800
C14H H162 0.9800
C14H H163 0.9800
C14H H164 0.9800
C15H H165 0.9800
C15H H166 0.9800
C15H H167 0.9800
C1I C2I 1.490(10)
C2I C7I 1.392(12)
C2I C3I 1.406(11)
C3I C4I 1.408(11)
C3I H72I 0.9500
C03I H168 0.9500
C4I C5I 1.372(14)
C4I C8I 1.532(12)
C5I C6I 1.388(14)
C5I H169 0.9500
C6I C7I 1.381(11)
C6I C12I 1.534(15)
C7I H71I 0.9500
C8I C9I 1.516(17)
C8I C11I 1.520(14)
C8I C10I 1.556(15)
C9I H170 0.9800
C9I H171 0.9800
C9I H172 0.9800
C10I H173 0.9800
C10I H174 0.9800
C10I H175 0.9800
C11I H176 0.9800
C11I H177 0.9800
C11I H178 0.9800
C12I C13I 1.500(18)
C12I C15I 1.529(17)
C12I C14I 1.538(18)
C13I H179 0.9800
C13I H180 0.9800
C13I H181 0.9800
C14I H182 0.9800
C14I H183 0.9800
C14I H184 0.9800
C15I H185 0.9800
C15I H186 0.9800
C15I H187 0.9800
C1J C2J 1.484(9)
C2J C7J 1.382(10)
C2J C3J 1.403(10)
C3J C4J 1.422(10)
C4J C5J 1.392(12)
C4J C8J 1.525(11)
C5J C6J 1.395(11)
C5J H188 0.9500
C6J C7J 1.380(10)
C6J C12J 1.534(12)
C7J H189 0.9500
C8J C9J 1.529(15)
C8J C10J 1.532(13)
C8J C11J 1.547(15)
C9J H190 0.9800
C9J H191 0.9800
C9J H192 0.9800
C10J H193 0.9800
C10J H194 0.9800
C10J H195 0.9800
C11J H196 0.9800
C11J H197 0.9800
C11J H198 0.9800
C12J C14J 1.492(13)
C12J C13J 1.524(14)
C12J C15J 1.538(13)
C13J H199 0.9800
C13J H200 0.9800
C13J H201 0.9800
C14J H202 0.9800
C14J H203 0.9800
C14J H204 0.9800
C15J H205 0.9800
C15J H206 0.9800
C15J H207 0.9800
C1K C2K 1.488(9)
C2K C3K 1.393(11)
C2K C7K 1.410(10)
C3K C4K 1.412(10)
C3K H75I 0.9500
C4K C5K 1.381(11)
C4K C8K 1.534(11)
C5K C6K 1.397(12)
C5K H208 0.9500
C6K C7K 1.397(10)
C6K C12K 1.544(10)
C7K H76I 0.9500
C8K C9K 1.476(19)
C8K C11K 1.515(14)
C8K C10K 1.549(17)
C9K H209 0.9800
C9K H210 0.9800
C9K H211 0.9800
C11K H215 0.9800
C11K H216 0.9800
C11K H217 0.9800
C12K C14K 1.518(6)
C12K C17K 1.518(6)
C12K C16K 1.520(6)
C12K C15K 1.520(6)
C12K C13K 1.521(6)
C12K C18K 1.521(6)
C13K H218 0.9800
C13K H219 0.9800
C13K H220 0.9800
C14K H221 0.9800
C14K H222 0.9800
C14K H223 0.9800
C15K H224 0.9800
C15K H225 0.9800
C15K H226 0.9800
C16K H227 0.9800
C16K H228 0.9800
C16K H229 0.9800
C17K H230 0.9800
C17K H231 0.9800
C17K H232 0.9800
C18K H233 0.9800
C18K H234 0.9800
C18K H235 0.9800
C1L C2L 1.478(10)
C2L C7L 1.398(11)
C2L C3L 1.416(10)
C3L C4L 1.420(11)
C4L C5L 1.369(13)
C4L C8L 1.539(12)
C5L C6L 1.402(12)
C5L H236 0.9500
C6L C7L 1.386(10)
C6L C12L 1.526(11)
C7L H237 0.9500
C8L C10L 1.528(17)
C8L C9L 1.533(18)
C8L C11L 1.559(15)
C9L H238 0.9800
C9L H239 0.9800
C9L H240 0.9800
C10L H241 0.9800
C10L H242 0.9800
C10L H243 0.9800
C11L H244 0.9800
C11L H245 0.9800
C11L H246 0.9800
C12L C13L 1.533(13)
C12L C15L 1.534(12)
C12L C14L 1.535(12)
C13L H247 0.9800
C13L H248 0.9800
C13L H249 0.9800
C14L H250 0.9800
C14L H251 0.9800
C14L H252 0.9800
C15L H253 0.9800
C15L H254 0.9800
C15L H255 0.9800
C1S N1S 1.174(19)
C1S C2S 1.394(19)
C2S H2S1 0.9800
C2S H2S2 0.9800
C2S H2S3 0.9800
C8S N4S 1.134(12)
C8S C9S 1.451(13)
C9S H9S1 0.9800
C9S H9S2 0.9800
C9S H9S3 0.9800
C6S N3S 1.127(17)
C6S C7S 1.454(19)
C7S H7S1 0.9800
C7S H7S2 0.9800
C7S H7S3 0.9800
C14S N7S 1.30(2)
C14S C15S 1.41(3)
C15S H15A 0.9800
C15S H15B 0.9800
C15S H15C 0.9800
C16S N8S 1.142(12)
C16S C17S 1.463(13)
C17S H17A 0.9800
C17S H17B 0.9800
C17S H17C 0.9800
N1 O300 1.256(11)
N10 C10 1.449(13)
N10 C7 1.474(13)
N11 C13 1.493(13)
N11 C16 1.501(13)
N9 C4 1.486(17)
N9 C1 1.519(16)
N12 C19 1.479(18)
N12 C22 1.490(19)
C10 C11 1.552(17)
C10 H257 0.9900
C10 H258 0.9900
C11 C12 1.488(19)
C11 H259 0.9900
C11 H260 0.9900
C12 H261 0.9800
C12 H262 0.9800
C12 H263 0.9800
C7 C8 1.483(15)
C7 H264 0.9900
C7 H265 0.9900
C8 C9 1.476(15)
C8 H266 0.9900
C8 H267 0.9900
C9 H268 0.9800
C9 H269 0.9800
C9 H270 0.9800
C16 C17 1.495(17)
C16 H271 0.9900
C16 H272 0.9900
C17 C18 1.55(2)
C17 H273 0.9900
C17 H274 0.9900
C18 H279 0.9800
C18 H280 0.9800
C18 H281 0.9800
C13 C14 1.510(15)
C13 H282 0.9900
C13 H283 0.9900
C15 C14 1.524(15)
C15 H284 0.9800
C15 H285 0.9800
C15 H286 0.9800
C22 C23 1.46(2)
C22 H287 0.9900
C22 H288 0.9900
C23 C24 1.48(2)
C23 H289 0.9900
C23 H290 0.9900
C24 H291 0.9800
C24 H292 0.9800
C24 H293 0.9800
C19 C20 1.53(2)
C19 H294 0.9900
C19 H295 0.9900
C20 C21 1.49(2)
C20 H296 0.9900
C20 H297 0.9900
C21 H298 0.9800
C21 H299 0.9800
C21 H300 0.9800
C3 C2 1.52(2)
C3 H301 0.9800
C3 H302 0.9800
C3 H303 0.9800
C1 C2 1.491(19)
C1 H304 0.9900
C1 H305 0.9900
C2 H306 0.9900
C2 H307 0.9900
C4 C5 1.483(16)
C4 H308 0.9900
C4 H309 0.9900
C14 H310 0.9900
C14 H311 0.9900
C5 C6 1.518(19)
C5 H312 0.9900
C5 H313 0.9900
C6 H314 0.9800
C6 H315 0.9800
C6 H316 0.9800
O104 C26 1.411(19)
C28 N13 1.50(2)
C28 H317 0.9800
C28 H318 0.9800
C28 H319 0.9800
C26 C25 1.43(2)
C26 C27 1.61(3)
C26 H320 1.0000
C29 N13 1.423(17)
C29 H321 0.9800
C29 H322 0.9800
C29 H323 0.9800
C25 N13 1.481(18)
C25 H324 0.9900
C25 H325 0.9900
C27 H27A 0.9800
C27 H27B 0.9800
C27 H27C 0.9800
N16' O45' 1.219(2)
N16' O43' 1.219(2)
N16' O44' 1.221(2)
O43 N16 1.220(2)
O45 N16 1.219(2)
O44 N16 1.219(2)
C13S C12S 1.39(2)
C13S H13A 0.9800
C13S H13B 0.9800
C13S H13C 0.9800
C12S N6S 1.23(2)
C5S C4S 1.35(3)
C5S H5S1 0.9800
C5S H5S2 0.9800
C5S H5S3 0.9800
C4S N2S 1.21(3)
N9S C18S 1.16(3)
C19S C18S 1.50(3)
C19S H19A 0.9800
C19S H19B 0.9800
C19S H19C 0.9800
C401 C402 1.540(4)
C401 C400 1.542(4)
C401 H326 0.9900
C401 H327 0.9900
C400 N400 1.476(5)
C400 H328 0.9900
C400 H329 0.9900
C405 C404 1.541(4)
C405 H330 0.9800
C405 H331 0.9800
C405 H332 0.9800
C403 N400 1.473(5)
C403 C404 1.540(4)
C403 H333 0.9900
C403 H334 0.9900
C404 H335 0.9900
C404 H336 0.9900
C402 H337 0.9800
C402 H338 0.9800
C402 H339 0.9800
